data_4324991
loop_
_publ_author_name
'Glen E. Alliger'
'Peter M\"uller'
'Loi H. Do'
'Christopher C. Cummins'
'Daniel G. Nocera'

_publ_section_title
;
 Family of Cofacial Bimetallic Complexes of a Hexaanionic Carboxamide
 Cryptand
;
_journal_name_full 'Inorganic Chemistry'
_journal_page_first 4107
_journal_page_last 4115
_journal_paper_doi 10.1021/ic200143b
_journal_volume 50
_journal_year 2011
_chemical_formula_sum 'C85.5 H115.5 Fe2 K2 N12.5 O19.5'
_chemical_formula_weight 1820.30
_chemical_name_systematic
; 
 ? 
;
_space_group_IT_number 9
_symmetry_cell_setting monoclinic
_symmetry_space_group_name_Hall 'C -2yc'
_symmetry_space_group_name_H-M 'C 1 c 1'
_atom_sites_solution_hydrogens geom
_atom_sites_solution_primary direct
_atom_sites_solution_secondary difmap
_audit_creation_method SHELXL-97
_cell_angle_alpha 90.00
_cell_angle_beta 113.230(2)
_cell_angle_gamma 90.00
_cell_formula_units_Z 8
_cell_length_a 22.457(3)
_cell_length_b 35.297(4)
_cell_length_c 27.478(3)
_cell_measurement_reflns_used 9933
_cell_measurement_temperature 100(2)
_cell_measurement_theta_max 28.20
_cell_measurement_theta_min 2.27
_cell_volume 20015(4)
_computing_cell_refinement 'SAINT 7.46A (Bruker-AXS, 2009)'
_computing_data_collection 'APEX2 v2009.9.0 (Bruker-AXS, 2009)'
_computing_data_reduction 'SAINT 7.46A (Bruker-AXS, 2009)'
_computing_molecular_graphics 'Bruker SHELXTL'
_computing_publication_material 'Bruker SHELXTL'
_computing_structure_refinement 'SHELXL-97 (Sheldrick, 2008)'
_computing_structure_solution 'SHELXS-97 (Sheldrick, 2008)'
_diffrn_ambient_temperature 100(2)
_diffrn_detector_area_resol_mean 8.3
_diffrn_measured_fraction_theta_full 1.000
_diffrn_measured_fraction_theta_max 1.000
_diffrn_measurement_device_type 'Bruker Smart APEX CCD'
_diffrn_measurement_method '\f and \w scans'
_diffrn_radiation_monochromator graphite
_diffrn_radiation_source 'fine-focus sealed tube'
_diffrn_radiation_type MoK\a
_diffrn_radiation_wavelength 0.71073
_diffrn_reflns_av_R_equivalents 0.0572
_diffrn_reflns_av_sigmaI/netI 0.0628
_diffrn_reflns_limit_h_max 27
_diffrn_reflns_limit_h_min -27
_diffrn_reflns_limit_k_max 42
_diffrn_reflns_limit_k_min -42
_diffrn_reflns_limit_l_max 33
_diffrn_reflns_limit_l_min -33
_diffrn_reflns_number 129043
_diffrn_reflns_theta_full 25.35
_diffrn_reflns_theta_max 25.35
_diffrn_reflns_theta_min 1.14
_exptl_absorpt_coefficient_mu 0.440
_exptl_absorpt_correction_T_max 0.8436
_exptl_absorpt_correction_T_min 0.8099
_exptl_absorpt_correction_type multi-scan
_exptl_absorpt_process_details 'SADABS (Sheldrick, 2009)'
_exptl_crystal_density_diffrn 1.208
_exptl_crystal_description block
_exptl_crystal_F_000 7696
_exptl_crystal_size_max 0.50
_exptl_crystal_size_mid 0.43
_exptl_crystal_size_min 0.40
_platon_squeeze_details
;
;
_refine_diff_density_max 1.104
_refine_diff_density_min -0.376
_refine_diff_density_rms 0.082
_refine_ls_abs_structure_details 'Flack H D (1983), Acta Cryst. A39, 876-881'
_refine_ls_abs_structure_Flack 0.032(9)
_refine_ls_extinction_method none
_refine_ls_goodness_of_fit_ref 1.102
_refine_ls_hydrogen_treatment constr
_refine_ls_matrix_type full
_refine_ls_number_parameters 2914
_refine_ls_number_reflns 35478
_refine_ls_number_restraints 7931
_refine_ls_restrained_S_all 1.100
_refine_ls_R_factor_all 0.0914
_refine_ls_R_factor_gt 0.0678
_refine_ls_shift/su_max 0.002
_refine_ls_shift/su_mean 0.000
_refine_ls_structure_factor_coef Fsqd
_refine_ls_weighting_details 'calc w=1/[\s^2^(Fo^2^)+(0.1080P)^2^+0.0000P] where P=(Fo^2^+2Fc^2^)/3'
_refine_ls_weighting_scheme calc
_refine_ls_wR_factor_gt 0.1731
_refine_ls_wR_factor_ref 0.1873
_reflns_number_gt 25369
_reflns_number_total 35478
_reflns_threshold_expression >2sigma(I)
_cod_data_source_file ic200143b_si_001.cif
_cod_data_source_block 08277_sq
_cod_original_formula_sum 'C85.50 H115.50 Fe2 K2 N12.50 O19.50'
_cod_database_code 4324991

loop_
_symmetry_equiv_pos_as_xyz
'x, y, z'
'x, -y, z+1/2'
'x+1/2, y+1/2, z'
'x+1/2, -y+1/2, z+1/2'

loop_
_atom_site_label
_atom_site_type_symbol
_atom_site_fract_x
_atom_site_fract_y
_atom_site_fract_z
_atom_site_U_iso_or_equiv
_atom_site_adp_type
_atom_site_occupancy
_atom_site_symmetry_multiplicity
_atom_site_calc_flag
_atom_site_refinement_flags
_atom_site_disorder_assembly
_atom_site_disorder_group
Fe1 Fe 0.50588(2) 0.710709(13) 0.246151(17) 0.03503(12) Uani 1 1 d U . .
N1 N 0.50662(13) 0.77286(8) 0.24033(10) 0.0386(6) Uani 1 1 d U . .
C101 C 0.43745(18) 0.78384(9) 0.21387(13) 0.0432(9) Uani 1 1 d U . .
H10C H 0.4340 0.8083 0.1952 0.052 Uiso 1 1 calc R . .
H10D H 0.4189 0.7873 0.2408 0.052 Uiso 1 1 calc R . .
C102 C 0.3988(2) 0.75351(10) 0.17413(13) 0.0471(10) Uani 1 1 d U . .
H10A H 0.3520 0.7596 0.1602 0.057 Uiso 1 1 calc R . .
H10B H 0.4125 0.7527 0.1440 0.057 Uiso 1 1 calc R . .
N101 N 0.41093(13) 0.71645(7) 0.20149(10) 0.0353(7) Uani 1 1 d U . .
O101 O 0.31091(12) 0.69465(6) 0.14355(9) 0.0483(7) Uani 1 1 d U . .
C103 C 0.36403(15) 0.69118(9) 0.18342(12) 0.0350(8) Uani 1 1 d DU . .
C201 C 0.53656(18) 0.78606(9) 0.29603(13) 0.0431(9) Uani 1 1 d U . .
H20A H 0.5216 0.8121 0.2984 0.052 Uiso 1 1 calc R . .
H20B H 0.5843 0.7867 0.3076 0.052 Uiso 1 1 calc R . .
C202 C 0.51889(17) 0.76015(9) 0.33240(13) 0.0394(8) Uani 1 1 d U . .
H20C H 0.5429 0.7677 0.3698 0.047 Uiso 1 1 calc R . .
H20D H 0.4719 0.7619 0.3241 0.047 Uiso 1 1 calc R . .
N201 N 0.53605(13) 0.72120(7) 0.32418(10) 0.0380(7) Uani 1 1 d U . .
O201 O 0.56142(12) 0.70496(6) 0.41114(9) 0.0462(6) Uani 1 1 d U . .
C203 C 0.55794(15) 0.69848(9) 0.36601(12) 0.0349(8) Uani 1 1 d DU . .
C301 C 0.54540(19) 0.78147(10) 0.20954(15) 0.0520(9) Uani 1 1 d U . .
H30C H 0.5678 0.8060 0.2215 0.062 Uiso 1 1 calc R . .
H30D H 0.5163 0.7840 0.1717 0.062 Uiso 1 1 calc R . .
C302 C 0.59570(19) 0.75061(11) 0.21538(17) 0.0599(9) Uani 1 1 d U . .
H30A H 0.6165 0.7551 0.1902 0.072 Uiso 1 1 calc R . .
H30B H 0.6297 0.7508 0.2518 0.072 Uiso 1 1 calc R . .
N301 N 0.56149(14) 0.71374(8) 0.20415(12) 0.0488(7) Uani 1 1 d U . .
O301 O 0.62141(13) 0.69254(8) 0.15806(11) 0.0639(7) Uani 1 1 d U . .
C303 C 0.57825(18) 0.68838(11) 0.17612(13) 0.0493(8) Uani 1 1 d DU . .
Fe2 Fe 0.49157(2) 0.532428(13) 0.253271(19) 0.04119(14) Uani 1 1 d U . .
N2 N 0.49463(15) 0.47080(8) 0.25902(12) 0.0446(7) Uani 1 1 d U . .
C111 C 0.42548(19) 0.45817(9) 0.23926(15) 0.0498(10) Uani 1 1 d U . .
H11C H 0.4109 0.4583 0.2689 0.060 Uiso 1 1 calc R . .
H11D H 0.4219 0.4319 0.2257 0.060 Uiso 1 1 calc R . .
C112 C 0.38131(19) 0.48462(9) 0.19444(15) 0.0472(10) Uani 1 1 d U . .
H11E H 0.3903 0.4813 0.1622 0.057 Uiso 1 1 calc R . .
H11F H 0.3351 0.4787 0.1856 0.057 Uiso 1 1 calc R . .
N102 N 0.39553(14) 0.52335(7) 0.21383(11) 0.0410(7) Uani 1 1 d U . .
O102 O 0.29732(12) 0.54389(7) 0.15406(10) 0.0501(8) Uani 1 1 d U . .
C110 C 0.34876(16) 0.54870(9) 0.19112(13) 0.0387(9) Uani 1 1 d DU . .
C211 C 0.5303(2) 0.46229(10) 0.31595(15) 0.0536(11) Uani 1 1 d U . .
H21A H 0.5773 0.4609 0.3241 0.064 Uiso 1 1 calc R . .
H21B H 0.5163 0.4374 0.3242 0.064 Uiso 1 1 calc R . .
C212 C 0.5179(2) 0.49288(9) 0.35040(15) 0.0549(11) Uani 1 1 d U . .
H21C H 0.4720 0.4924 0.3460 0.066 Uiso 1 1 calc R . .
H21D H 0.5456 0.4885 0.3882 0.066 Uiso 1 1 calc R . .
N202 N 0.53386(14) 0.53014(7) 0.33256(11) 0.0416(7) Uani 1 1 d U . .
O202 O 0.56581(12) 0.55268(6) 0.41823(9) 0.0473(7) Uani 1 1 d U . .
C210 C 0.55876(16) 0.55632(9) 0.37099(13) 0.0377(8) Uani 1 1 d DU . .
C311 C 0.52929(19) 0.45804(10) 0.22621(15) 0.0508(9) Uani 1 1 d U . .
H31C H 0.4979 0.4541 0.1893 0.061 Uiso 1 1 calc R . .
H31D H 0.5509 0.4335 0.2398 0.061 Uiso 1 1 calc R . .
C312 C 0.58001(19) 0.48729(10) 0.22692(16) 0.0526(9) Uani 1 1 d U . .
H31E H 0.6156 0.4882 0.2625 0.063 Uiso 1 1 calc R . .
H31F H 0.5986 0.4801 0.2010 0.063 Uiso 1 1 calc R . .
N302 N 0.54924(14) 0.52395(8) 0.21349(11) 0.0437(7) Uani 1 1 d U . .
O302 O 0.62323(13) 0.54255(8) 0.17880(11) 0.0601(7) Uani 1 1 d U . .
C310 C 0.57445(19) 0.54810(11) 0.18875(15) 0.0497(8) Uani 1 1 d DU . .
C104 C 0.37209(13) 0.65562(9) 0.21527(12) 0.0326(8) Uani 1 1 d DU . .
C105 C 0.35574(15) 0.62041(8) 0.18931(13) 0.0336(8) Uani 1 1 d DU . .
H105 H 0.3395 0.6194 0.1518 0.040 Uiso 1 1 calc R . .
C106 C 0.36325(15) 0.58717(9) 0.21828(12) 0.0322(8) Uani 1 1 d DU . .
C107 C 0.38590(15) 0.58851(9) 0.27395(13) 0.0350(8) Uani 1 1 d DU . .
H107 H 0.3920 0.5659 0.2941 0.042 Uiso 1 1 calc R . .
C109 C 0.39566(15) 0.65690(8) 0.26989(12) 0.0308(8) Uani 1 1 d DU . .
H109 H 0.4095 0.6803 0.2879 0.037 Uiso 1 1 calc R . .
C108 C 0.39911(15) 0.62365(9) 0.29866(11) 0.0320(8) Uani 1 1 d DU . .
O103 O 0.41635(11) 0.62630(5) 0.35320(8) 0.0419(6) Uani 1 1 d DU A .
C113 C 0.37941(13) 0.60717(5) 0.37397(9) 0.0371(7) Uani 1 1 d DU . .
C114 C 0.31254(15) 0.61253(9) 0.35507(13) 0.0406(9) Uani 0.797(2) 1 d PDU A 1
H114 H 0.2914 0.6291 0.3262 0.049 Uiso 0.797(2) 1 calc PR A 1
C115 C 0.27728(15) 0.59343(10) 0.37881(14) 0.0435(10) Uani 0.797(2) 1 d PDU A 1
O104 O 0.21258(13) 0.60074(9) 0.35819(12) 0.0592(9) Uani 0.797(2) 1 d PDU A 1
C119 C 0.17488(18) 0.58707(16) 0.3867(2) 0.0759(14) Uani 0.797(2) 1 d PDU A 1
H11A H 0.1966 0.5935 0.4247 0.091 Uiso 0.797(2) 1 calc PR A 1
H11B H 0.1702 0.5592 0.3834 0.091 Uiso 0.797(2) 1 calc PR A 1
C120 C 0.1092(2) 0.60579(15) 0.3630(3) 0.0920(18) Uani 0.797(2) 1 d PDU A 1
H12A H 0.0809 0.5954 0.3797 0.110 Uiso 0.797(2) 1 calc PR A 1
H12B H 0.0889 0.6002 0.3246 0.110 Uiso 0.797(2) 1 calc PR A 1
C121 C 0.1156(4) 0.65075(17) 0.3718(5) 0.160(4) Uani 0.797(2) 1 d PDU A 1
H12C H 0.0725 0.6624 0.3559 0.240 Uiso 0.797(2) 1 calc PR A 1
H12D H 0.1433 0.6611 0.3550 0.240 Uiso 0.797(2) 1 calc PR A 1
H12E H 0.1348 0.6563 0.4098 0.240 Uiso 0.797(2) 1 calc PR A 1
C116 C 0.30682(18) 0.56853(14) 0.42012(18) 0.0704(14) Uani 0.797(2) 1 d PDU A 1
H116 H 0.2825 0.5569 0.4376 0.084 Uiso 0.797(2) 1 calc PR A 1
C118 C 0.40924(18) 0.58029(10) 0.41391(14) 0.0488(11) Uani 0.797(2) 1 d PDU A 1
H118 H 0.4544 0.5756 0.4259 0.059 Uiso 0.797(2) 1 calc PR A 1
C117 C 0.37190(17) 0.56065(11) 0.43575(15) 0.0568(12) Uani 0.797(2) 1 d PDU A 1
O105 O 0.39826(15) 0.53520(10) 0.47614(13) 0.0674(10) Uani 0.797(2) 1 d PDU A 1
C122 C 0.46657(19) 0.52598(14) 0.49475(17) 0.0589(13) Uani 0.797(2) 1 d PDU A 1
H12F H 0.4933 0.5492 0.5061 0.071 Uiso 0.797(2) 1 calc PR A 1
H12G H 0.4762 0.5135 0.4664 0.071 Uiso 0.797(2) 1 calc PR A 1
C123 C 0.4800(2) 0.49946(14) 0.54102(16) 0.0630(15) Uani 0.797(2) 1 d PDU A 1
H12H H 0.5260 0.4915 0.5551 0.076 Uiso 0.797(2) 1 calc PR A 1
H12I H 0.4528 0.4765 0.5290 0.076 Uiso 0.797(2) 1 calc PR A 1
C124 C 0.4653(3) 0.51896(16) 0.58518(18) 0.0658(17) Uani 0.797(2) 1 d PDU A 1
H12J H 0.4754 0.5016 0.6152 0.099 Uiso 0.797(2) 1 calc PR A 1
H12K H 0.4194 0.5259 0.5717 0.099 Uiso 0.797(2) 1 calc PR A 1
H12L H 0.4919 0.5418 0.5968 0.099 Uiso 0.797(2) 1 calc PR A 1
C14A C 0.3142(2) 0.59871(14) 0.3449(3) 0.0439(16) Uani 0.203(2) 1 d PDU A 2
H14A H 0.2931 0.6064 0.3090 0.053 Uiso 0.203(2) 1 calc PR A 2
C15A C 0.2809(3) 0.57883(19) 0.3697(2) 0.062(2) Uani 0.203(2) 1 d PDU A 2
O04A O 0.2164(3) 0.5760(3) 0.3399(3) 0.083(2) Uani 0.203(2) 1 d PDU A 2
C19A C 0.1710(4) 0.5774(3) 0.3651(5) 0.089(2) Uani 0.203(2) 1 d PDU A 2
H19A H 0.1816 0.5576 0.3927 0.107 Uiso 0.203(2) 1 calc PR A 2
H19B H 0.1265 0.5729 0.3387 0.107 Uiso 0.203(2) 1 calc PR A 2
C20A C 0.1756(8) 0.6161(3) 0.3895(5) 0.104(3) Uani 0.203(2) 1 d PDU A 2
H20E H 0.2206 0.6256 0.4009 0.125 Uiso 0.203(2) 1 calc PR A 2
H20F H 0.1654 0.6141 0.4213 0.125 Uiso 0.203(2) 1 calc PR A 2
C21A C 0.1267(12) 0.6456(5) 0.3485(11) 0.140(9) Uani 0.203(2) 1 d PDU A 2
H21E H 0.1094 0.6629 0.3677 0.210 Uiso 0.203(2) 1 calc PR A 2
H21F H 0.0909 0.6317 0.3218 0.210 Uiso 0.203(2) 1 calc PR A 2
H21G H 0.1499 0.6602 0.3312 0.210 Uiso 0.203(2) 1 calc PR A 2
C16A C 0.3105(3) 0.5679(4) 0.4222(3) 0.062(2) Uani 0.203(2) 1 d PDU A 2
H16A H 0.2863 0.5558 0.4393 0.074 Uiso 0.203(2) 1 calc PR A 2
C18A C 0.4108(4) 0.59498(19) 0.4262(2) 0.0439(16) Uani 0.203(2) 1 d PDU A 2
H18A H 0.4555 0.6003 0.4456 0.053 Uiso 0.203(2) 1 calc PR A 2
C17A C 0.3756(3) 0.5749(2) 0.4494(2) 0.062(2) Uani 0.203(2) 1 d PDU A 2
O05A O 0.4035(3) 0.5683(3) 0.5026(2) 0.053(2) Uani 0.203(2) 1 d PDU A 2
C22A C 0.4736(4) 0.5690(4) 0.5304(3) 0.051(3) Uani 0.203(2) 1 d PDU A 2
H22A H 0.4907 0.5949 0.5305 0.062 Uiso 0.203(2) 1 calc PR A 2
H22B H 0.4942 0.5515 0.5135 0.062 Uiso 0.203(2) 1 calc PR A 2
C23A C 0.4863(8) 0.5562(2) 0.5862(3) 0.053(3) Uani 0.203(2) 1 d PDU A 2
H23A H 0.4523 0.5664 0.5971 0.063 Uiso 0.203(2) 1 calc PR A 2
H23B H 0.5287 0.5660 0.6110 0.063 Uiso 0.203(2) 1 calc PR A 2
C24A C 0.4863(11) 0.5126(3) 0.5890(7) 0.055(4) Uani 0.203(2) 1 d PDU A 2
H24A H 0.4965 0.5045 0.6255 0.083 Uiso 0.203(2) 1 calc PR A 2
H24B H 0.5190 0.5024 0.5771 0.083 Uiso 0.203(2) 1 calc PR A 2
H24C H 0.4435 0.5029 0.5660 0.083 Uiso 0.203(2) 1 calc PR A 2
C204 C 0.58178(14) 0.66072(9) 0.35413(11) 0.0341(8) Uani 1 1 d DU . .
C205 C 0.56198(16) 0.62675(9) 0.36955(12) 0.0333(8) Uani 1 1 d DU . .
H205 H 0.5366 0.6272 0.3902 0.040 Uiso 1 1 calc R . .
C206 C 0.57989(15) 0.59219(9) 0.35424(12) 0.0338(7) Uani 1 1 d DU . .
C207 C 0.62064(16) 0.59258(9) 0.32687(13) 0.0372(8) Uani 1 1 d DU . .
H207 H 0.6312 0.5693 0.3147 0.045 Uiso 1 1 calc R . .
C209 C 0.62433(16) 0.66017(9) 0.32849(13) 0.0365(8) Uani 1 1 d DU . .
H209 H 0.6387 0.6832 0.3188 0.044 Uiso 1 1 calc R . .
C208 C 0.64561(15) 0.62547(9) 0.31715(14) 0.0380(8) Uani 1 1 d DU B .
O203 O 0.68953(10) 0.62377(6) 0.29315(10) 0.0480(6) Uani 1 1 d DU . .
C213 C 0.74097(15) 0.64730(10) 0.30702(16) 0.0448(14) Uani 0.542(3) 1 d PDU B 1
C214 C 0.7886(2) 0.64231(14) 0.3580(2) 0.0437(15) Uani 0.542(3) 1 d PDU B 1
H214 H 0.7834 0.6232 0.3804 0.052 Uiso 0.542(3) 1 calc PR B 1
C215 C 0.8441(3) 0.66536(19) 0.3764(2) 0.0604(17) Uani 0.542(3) 1 d PDU B 1
O204 O 0.8873(3) 0.65730(17) 0.4260(2) 0.0849(18) Uani 0.542(3) 1 d PDU B 1
C219 C 0.9505(4) 0.6733(3) 0.4449(3) 0.105(3) Uani 0.542(3) 1 d PDU B 1
H21H H 0.9483 0.7013 0.4459 0.126 Uiso 0.542(3) 1 calc PR B 1
H21I H 0.9730 0.6660 0.4217 0.126 Uiso 0.542(3) 1 calc PR B 1
C220 C 0.9862(6) 0.6575(2) 0.5005(4) 0.136(4) Uani 0.542(3) 1 d PDU B 1
H22C H 0.9597 0.6620 0.5214 0.163 Uiso 0.542(3) 1 calc PR B 1
H22D H 1.0275 0.6714 0.5179 0.163 Uiso 0.542(3) 1 calc PR B 1
C221 C 1.0013(6) 0.6138(2) 0.5015(5) 0.173(5) Uani 0.542(3) 1 d PDU B 1
H22E H 1.0225 0.6053 0.5382 0.259 Uiso 0.542(3) 1 calc PR B 1
H22F H 1.0299 0.6093 0.4829 0.259 Uiso 0.542(3) 1 calc PR B 1
H22G H 0.9607 0.5998 0.4838 0.259 Uiso 0.542(3) 1 calc PR B 1
C216 C 0.8520(3) 0.6917(2) 0.3435(2) 0.0635(18) Uani 0.542(3) 1 d PDU B 1
H216 H 0.8906 0.7063 0.3548 0.076 Uiso 0.542(3) 1 calc PR B 1
C218 C 0.7465(3) 0.67605(17) 0.2744(2) 0.0478(15) Uani 0.542(3) 1 d PDU B 1
H218 H 0.7128 0.6810 0.2409 0.057 Uiso 0.542(3) 1 calc PR B 1
C217 C 0.8034(3) 0.69724(19) 0.2930(2) 0.0583(16) Uani 0.542(3) 1 d PDU B 1
O205 O 0.8179(3) 0.72549(17) 0.26521(19) 0.0786(15) Uani 0.542(3) 1 d PDU B 1
C222 C 0.7696(4) 0.7356(3) 0.2154(3) 0.096(2) Uani 0.542(3) 1 d PDU B 1
H22H H 0.7327 0.7485 0.2197 0.115 Uiso 0.542(3) 1 calc PR B 1
H22I H 0.7533 0.7131 0.1926 0.115 Uiso 0.542(3) 1 calc PR B 1
C223 C 0.8048(4) 0.7627(3) 0.1920(3) 0.103(2) Uani 0.542(3) 1 d PDU B 1
H22J H 0.8225 0.7843 0.2165 0.124 Uiso 0.542(3) 1 calc PR B 1
H22K H 0.7734 0.7730 0.1580 0.124 Uiso 0.542(3) 1 calc PR B 1
C224 C 0.8624(5) 0.7425(4) 0.1820(5) 0.165(4) Uani 0.542(3) 1 d PDU B 1
H22L H 0.8848 0.7610 0.1687 0.248 Uiso 0.542(3) 1 calc PR B 1
H22M H 0.8448 0.7222 0.1559 0.248 Uiso 0.542(3) 1 calc PR B 1
H22N H 0.8931 0.7317 0.2153 0.248 Uiso 0.542(3) 1 calc PR B 1
C13B C 0.74136(14) 0.64849(10) 0.3147(2) 0.0389(14) Uani 0.458(3) 1 d PDU B 2
C14B C 0.7800(3) 0.65124(17) 0.3690(2) 0.0425(16) Uani 0.458(3) 1 d PDU B 2
H14B H 0.7714 0.6356 0.3937 0.051 Uiso 0.458(3) 1 calc PR B 2
C15B C 0.8320(3) 0.6775(2) 0.3869(2) 0.0563(18) Uani 0.458(3) 1 d PDU B 2
O04B O 0.8679(3) 0.67932(17) 0.4399(2) 0.0673(17) Uani 0.458(3) 1 d PDU B 2
C19B C 0.9164(5) 0.7087(3) 0.4618(3) 0.085(3) Uani 0.458(3) 1 d PDU B 2
H19C H 0.8989 0.7332 0.4446 0.102 Uiso 0.458(3) 1 calc PR B 2
H19D H 0.9552 0.7026 0.4547 0.102 Uiso 0.458(3) 1 calc PR B 2
C20B C 0.9355(5) 0.7121(3) 0.5223(3) 0.086(3) Uani 0.458(3) 1 d PDU B 2
H20G H 0.9528 0.6877 0.5397 0.103 Uiso 0.458(3) 1 calc PR B 2
H20H H 0.8970 0.7187 0.5296 0.103 Uiso 0.458(3) 1 calc PR B 2
C21B C 0.9895(6) 0.7445(3) 0.5452(4) 0.113(4) Uani 0.458(3) 1 d PDU B 2
H21J H 1.0047 0.7454 0.5839 0.169 Uiso 0.458(3) 1 calc PR B 2
H21K H 0.9708 0.7691 0.5303 0.169 Uiso 0.458(3) 1 calc PR B 2
H21L H 1.0261 0.7388 0.5355 0.169 Uiso 0.458(3) 1 calc PR B 2
C16B C 0.8435(4) 0.6995(3) 0.3500(2) 0.0617(19) Uani 0.458(3) 1 d PDU B 2
H16B H 0.8791 0.7166 0.3614 0.074 Uiso 0.458(3) 1 calc PR B 2
C18B C 0.7518(4) 0.6719(2) 0.2785(3) 0.0547(18) Uani 0.458(3) 1 d PDU B 2
H18B H 0.7239 0.6709 0.2421 0.066 Uiso 0.458(3) 1 calc PR B 2
C17B C 0.8039(4) 0.6971(2) 0.2962(3) 0.0659(19) Uani 0.458(3) 1 d PDU B 2
O05B O 0.8171(4) 0.7185(2) 0.2598(2) 0.092(2) Uani 0.458(3) 1 d PDU B 2
C22B C 0.7772(6) 0.7121(3) 0.2052(3) 0.112(3) Uani 0.458(3) 1 d PDU B 2
H22O H 0.7309 0.7139 0.1993 0.134 Uiso 0.458(3) 1 calc PR B 2
H22P H 0.7854 0.6865 0.1945 0.134 Uiso 0.458(3) 1 calc PR B 2
C23B C 0.7939(6) 0.7423(3) 0.1724(4) 0.117(3) Uani 0.458(3) 1 d PDU B 2
H23C H 0.7695 0.7376 0.1341 0.140 Uiso 0.458(3) 1 calc PR B 2
H23D H 0.8408 0.7417 0.1800 0.140 Uiso 0.458(3) 1 calc PR B 2
C24B C 0.7747(6) 0.7812(3) 0.1885(5) 0.113(4) Uani 0.458(3) 1 d PDU B 2
H24D H 0.7748 0.8005 0.1630 0.169 Uiso 0.458(3) 1 calc PR B 2
H24E H 0.8060 0.7881 0.2239 0.169 Uiso 0.458(3) 1 calc PR B 2
H24F H 0.7313 0.7794 0.1888 0.169 Uiso 0.458(3) 1 calc PR B 2
C304 C 0.53956(16) 0.65283(10) 0.16175(11) 0.0427(8) Uani 1 1 d DU . .
C305 C 0.57176(18) 0.61802(10) 0.18129(13) 0.0435(9) Uani 1 1 d DU . .
H305 H 0.6168 0.6178 0.2030 0.052 Uiso 1 1 calc R . .
C306 C 0.53761(17) 0.58454(10) 0.16868(14) 0.0441(9) Uani 1 1 d DU . .
C307 C 0.47231(17) 0.58355(11) 0.13577(13) 0.0439(9) Uani 1 1 d DU . .
H307 H 0.4492 0.5603 0.1275 0.053 Uiso 1 1 calc R . .
C309 C 0.47323(17) 0.65221(10) 0.12962(13) 0.0426(8) Uani 1 1 d DU . .
H309 H 0.4504 0.6753 0.1180 0.051 Uiso 1 1 calc R . .
C308 C 0.44111(17) 0.61832(10) 0.11487(13) 0.0445(9) Uani 1 1 d DU C .
O303 O 0.37594(10) 0.61866(7) 0.07795(10) 0.0554(7) Uani 1 1 d DU . .
C313 C 0.35987(15) 0.59467(12) 0.03796(18) 0.0507(14) Uani 0.543(3) 1 d PDU C 1
C314 C 0.3804(3) 0.59729(19) -0.0026(2) 0.0586(15) Uani 0.543(3) 1 d PDU C 1
H14C H 0.4081 0.6175 -0.0030 0.070 Uiso 0.543(3) 1 calc PR C 1
C315 C 0.3607(3) 0.5703(2) -0.0438(2) 0.0713(15) Uani 0.543(3) 1 d PDU C 1
O304 O 0.3842(2) 0.57553(17) -0.08232(19) 0.0758(13) Uani 0.543(3) 1 d PDU C 1
C319 C 0.3829(4) 0.5431(3) -0.1150(3) 0.093(2) Uani 0.543(3) 1 d PDU C 1
H19E H 0.3874 0.5195 -0.0944 0.112 Uiso 0.543(3) 1 calc PR C 1
H19F H 0.4198 0.5445 -0.1262 0.112 Uiso 0.543(3) 1 calc PR C 1
C320 C 0.3201(4) 0.5424(2) -0.1631(3) 0.091(3) Uani 0.543(3) 1 d PDU C 1
H20I H 0.3209 0.5629 -0.1875 0.109 Uiso 0.543(3) 1 calc PR C 1
H20J H 0.2841 0.5479 -0.1519 0.109 Uiso 0.543(3) 1 calc PR C 1
C321 C 0.3060(6) 0.5046(2) -0.1935(3) 0.089(3) Uani 0.543(3) 1 d PDU C 1
H21M H 0.2653 0.5066 -0.2248 0.133 Uiso 0.543(3) 1 calc PR C 1
H21N H 0.3023 0.4843 -0.1704 0.133 Uiso 0.543(3) 1 calc PR C 1
H21O H 0.3415 0.4987 -0.2046 0.133 Uiso 0.543(3) 1 calc PR C 1
C316 C 0.3192(3) 0.5421(2) -0.0448(2) 0.0722(15) Uani 0.543(3) 1 d PDU C 1
H16C H 0.3040 0.5249 -0.0736 0.087 Uiso 0.543(3) 1 calc PR C 1
C318 C 0.3187(3) 0.56394(18) 0.0382(2) 0.0573(15) Uani 0.543(3) 1 d PDU C 1
H18C H 0.3048 0.5609 0.0664 0.069 Uiso 0.543(3) 1 calc PR C 1
C317 C 0.2995(3) 0.53860(19) -0.0040(2) 0.0619(14) Uani 0.543(3) 1 d PDU C 1
O305 O 0.2613(2) 0.50715(15) -0.00687(18) 0.0658(13) Uani 0.543(3) 1 d PDU C 1
C322 C 0.2430(4) 0.4978(2) 0.0354(3) 0.0756(18) Uani 0.543(3) 1 d PDU C 1
H22Q H 0.2253 0.5204 0.0462 0.091 Uiso 0.543(3) 1 calc PR C 1
H22R H 0.2813 0.4889 0.0662 0.091 Uiso 0.543(3) 1 calc PR C 1
C323 C 0.1924(4) 0.4669(3) 0.0173(3) 0.107(2) Uani 0.543(3) 1 d PDU C 1
H23E H 0.1826 0.4588 0.0478 0.128 Uiso 0.543(3) 1 calc PR C 1
H23F H 0.2106 0.4449 0.0056 0.128 Uiso 0.543(3) 1 calc PR C 1
C324 C 0.1274(5) 0.4791(3) -0.0291(5) 0.139(4) Uani 0.543(3) 1 d PDU C 1
H24G H 0.0982 0.4572 -0.0404 0.209 Uiso 0.543(3) 1 calc PR C 1
H24H H 0.1367 0.4882 -0.0590 0.209 Uiso 0.543(3) 1 calc PR C 1
H24I H 0.1067 0.4993 -0.0169 0.209 Uiso 0.543(3) 1 calc PR C 1
C13C C 0.35479(13) 0.59041(13) 0.0409(2) 0.0497(16) Uani 0.457(3) 1 d PDU C 2
C14C C 0.3650(3) 0.5956(2) -0.0048(2) 0.0584(17) Uani 0.457(3) 1 d PDU C 2
H314 H 0.3863 0.6179 -0.0090 0.070 Uiso 0.457(3) 1 calc PR C 2
C15C C 0.3444(4) 0.5682(2) -0.0455(3) 0.0728(17) Uani 0.457(3) 1 d PDU C 2
O04C O 0.3562(3) 0.5743(2) -0.0899(2) 0.0887(17) Uani 0.457(3) 1 d PDU C 2
C19C C 0.3586(4) 0.5411(3) -0.1212(3) 0.087(2) Uani 0.457(3) 1 d PDU C 2
H31A H 0.3703 0.5183 -0.0982 0.104 Uiso 0.457(3) 1 calc PR C 2
H31B H 0.3923 0.5449 -0.1355 0.104 Uiso 0.457(3) 1 calc PR C 2
C20C C 0.2939(5) 0.5350(3) -0.1660(4) 0.096(3) Uani 0.457(3) 1 d PDU C 2
H32A H 0.2799 0.5591 -0.1857 0.115 Uiso 0.457(3) 1 calc PR C 2
H32B H 0.2617 0.5284 -0.1511 0.115 Uiso 0.457(3) 1 calc PR C 2
C21C C 0.2942(9) 0.5039(4) -0.2049(5) 0.116(5) Uani 0.457(3) 1 d PDU C 2
H32C H 0.2511 0.5020 -0.2336 0.173 Uiso 0.457(3) 1 calc PR C 2
H32D H 0.3055 0.4796 -0.1862 0.173 Uiso 0.457(3) 1 calc PR C 2
H32E H 0.3262 0.5101 -0.2197 0.173 Uiso 0.457(3) 1 calc PR C 2
C16C C 0.3142(4) 0.5364(2) -0.0383(3) 0.0711(17) Uani 0.457(3) 1 d PDU C 2
H316 H 0.3012 0.5174 -0.0650 0.085 Uiso 0.457(3) 1 calc PR C 2
C18C C 0.3240(4) 0.55746(19) 0.0475(3) 0.0498(17) Uani 0.457(3) 1 d PDU C 2
H318 H 0.3180 0.5531 0.0794 0.060 Uiso 0.457(3) 1 calc PR C 2
C17C C 0.3023(4) 0.5311(2) 0.0063(3) 0.0588(16) Uani 0.457(3) 1 d PDU C 2
O05C O 0.2752(3) 0.49602(18) 0.0094(2) 0.0698(16) Uani 0.457(3) 1 d PDU C 2
C22C C 0.2571(5) 0.4907(2) 0.0531(3) 0.090(2) Uani 0.457(3) 1 d PDU C 2
H32F H 0.2218 0.5082 0.0509 0.108 Uiso 0.457(3) 1 calc PR C 2
H32G H 0.2946 0.4950 0.0870 0.108 Uiso 0.457(3) 1 calc PR C 2
C23C C 0.2340(5) 0.4491(2) 0.0487(5) 0.106(3) Uani 0.457(3) 1 d PDU C 2
H32H H 0.2090 0.4455 0.0710 0.127 Uiso 0.457(3) 1 calc PR C 2
H32I H 0.2048 0.4438 0.0115 0.127 Uiso 0.457(3) 1 calc PR C 2
C24C C 0.2893(6) 0.4213(3) 0.0656(6) 0.160(6) Uani 0.457(3) 1 d PDU C 2
H32J H 0.2723 0.3955 0.0627 0.239 Uiso 0.457(3) 1 calc PR C 2
H32K H 0.3184 0.4264 0.1024 0.239 Uiso 0.457(3) 1 calc PR C 2
H32L H 0.3132 0.4240 0.0427 0.239 Uiso 0.457(3) 1 calc PR C 2
Fe3 Fe 0.81070(2) 0.287081(13) 0.366108(18) 0.03745(13) Uani 1 1 d U . .
N3 N 0.81378(15) 0.22569(8) 0.36846(11) 0.0430(7) Uani 1 1 d U . .
C401 C 0.78212(19) 0.21314(9) 0.31228(14) 0.0454(9) Uani 1 1 d U . .
H40C H 0.7346 0.2117 0.3017 0.054 Uiso 1 1 calc R . .
H40D H 0.7980 0.1876 0.3084 0.054 Uiso 1 1 calc R . .
C402 C 0.7979(2) 0.24161(9) 0.27611(14) 0.0466(10) Uani 1 1 d U . .
H40A H 0.8449 0.2413 0.2838 0.056 Uiso 1 1 calc R . .
H40B H 0.7737 0.2350 0.2384 0.056 Uiso 1 1 calc R . .
N401 N 0.77810(13) 0.27954(7) 0.28749(10) 0.0359(7) Uani 1 1 d U . .
O401 O 0.74655(12) 0.29746(6) 0.19983(9) 0.0438(7) Uani 1 1 d U . .
C403 C 0.75185(16) 0.30293(9) 0.24645(12) 0.0352(8) Uani 1 1 d DU . .
C501 C 0.7765(2) 0.21365(11) 0.40019(16) 0.0560(9) Uani 1 1 d U . .
H50C H 0.8057 0.2118 0.4381 0.067 Uiso 1 1 calc R . .
H50D H 0.7567 0.1885 0.3882 0.067 Uiso 1 1 calc R . .
C502 C 0.7242(2) 0.24259(11) 0.39293(17) 0.0560(10) Uani 1 1 d U . .
H50A H 0.6918 0.2417 0.3560 0.067 Uiso 1 1 calc R . .
H50B H 0.7020 0.2365 0.4167 0.067 Uiso 1 1 calc R . .
N501 N 0.75202(14) 0.28079(8) 0.40483(11) 0.0440(7) Uani 1 1 d U . .
O501 O 0.67265(14) 0.30074(9) 0.43281(14) 0.0767(9) Uani 1 1 d U . .
C503 C 0.72466(18) 0.30496(10) 0.42500(14) 0.0475(8) Uani 1 1 d DU . .
C601 C 0.88238(18) 0.21433(10) 0.39230(14) 0.0461(9) Uani 1 1 d U . .
H60C H 0.8996 0.2120 0.3644 0.055 Uiso 1 1 calc R . .
H60D H 0.8864 0.1894 0.4098 0.055 Uiso 1 1 calc R . .
C602 C 0.9218(2) 0.24439(10) 0.43343(14) 0.0488(10) Uani 1 1 d U . .
H60A H 0.9097 0.2439 0.4644 0.059 Uiso 1 1 calc R . .
H60B H 0.9687 0.2390 0.4458 0.059 Uiso 1 1 calc R . .
N601 N 0.90694(14) 0.28151(8) 0.40769(10) 0.0400(7) Uani 1 1 d U . .
O601 O 1.01010(13) 0.30219(7) 0.45901(10) 0.0540(8) Uani 1 1 d U . .
C603 C 0.95534(15) 0.30652(10) 0.42312(13) 0.0386(8) Uani 1 1 d DU . .
Fe4 Fe 0.80874(2) 0.465305(13) 0.368560(19) 0.03847(13) Uani 1 1 d U . .
N4 N 0.80713(14) 0.52704(7) 0.36746(11) 0.0408(7) Uani 1 1 d U . .
C412 C 0.78626(19) 0.50801(10) 0.27570(14) 0.0458(9) Uani 1 1 d U . .
H41C H 0.7595 0.5135 0.2380 0.055 Uiso 1 1 calc R . .
H41D H 0.8324 0.5092 0.2810 0.055 Uiso 1 1 calc R . .
C411 C 0.77281(19) 0.53696(10) 0.31023(14) 0.0464(10) Uani 1 1 d U . .
H41E H 0.7874 0.5622 0.3036 0.056 Uiso 1 1 calc R . .
H41F H 0.7256 0.5383 0.3011 0.056 Uiso 1 1 calc R . .
N402 N 0.77113(14) 0.47016(7) 0.28922(11) 0.0384(7) Uani 1 1 d U . .
O402 O 0.73984(13) 0.45099(7) 0.20225(9) 0.0479(7) Uani 1 1 d U . .
C410 C 0.74805(16) 0.44534(9) 0.24928(12) 0.0362(8) Uani 1 1 d DU . .
C511 C 0.77057(19) 0.53791(10) 0.39942(15) 0.0501(9) Uani 1 1 d U . .
H51A H 0.7505 0.5630 0.3877 0.060 Uiso 1 1 calc R . .
H51B H 0.8008 0.5401 0.4370 0.060 Uiso 1 1 calc R . .
C512 C 0.71871(19) 0.50967(10) 0.39476(15) 0.0498(9) Uani 1 1 d U . .
H51C H 0.6986 0.5161 0.4199 0.060 Uiso 1 1 calc R . .
H51D H 0.6846 0.5102 0.3585 0.060 Uiso 1 1 calc R . .
N502 N 0.74851(15) 0.47140(8) 0.40676(12) 0.0451(7) Uani 1 1 d U . .
O502 O 0.67708(13) 0.45480(8) 0.44327(11) 0.0588(7) Uani 1 1 d U . .
C510 C 0.72441(17) 0.44834(10) 0.43178(13) 0.0413(8) Uani 1 1 d DU . .
C611 C 0.87534(19) 0.53982(10) 0.38994(15) 0.0488(10) Uani 1 1 d U . .
H61A H 0.8782 0.5653 0.4059 0.059 Uiso 1 1 calc R . .
H61B H 0.8918 0.5416 0.3615 0.059 Uiso 1 1 calc R . .
C612 C 0.91659(19) 0.51154(10) 0.43238(16) 0.0509(11) Uani 1 1 d U . .
H61C H 0.9631 0.5180 0.4443 0.061 Uiso 1 1 calc R . .
H61D H 0.9046 0.5125 0.4634 0.061 Uiso 1 1 calc R . .
N602 N 0.90450(15) 0.47352(8) 0.40887(12) 0.0445(8) Uani 1 1 d U . .
O602 O 1.00692(13) 0.45247(7) 0.46719(10) 0.0552(8) Uani 1 1 d U . .
C610 C 0.95295(16) 0.44830(10) 0.42659(14) 0.0409(9) Uani 1 1 d DU . .
C404 C 0.72589(15) 0.33910(9) 0.25950(11) 0.0364(8) Uani 1 1 d DU . .
C405 C 0.74425(17) 0.37397(9) 0.24687(13) 0.0359(8) Uani 1 1 d DU . .
H405 H 0.7705 0.3751 0.2270 0.043 Uiso 1 1 calc R . .
C406 C 0.72437(16) 0.40750(9) 0.26315(12) 0.0332(7) Uani 1 1 d DU . .
C407 C 0.68375(16) 0.40651(9) 0.28918(12) 0.0368(8) Uani 1 1 d DU . .
H407 H 0.6719 0.4292 0.3016 0.044 Uiso 1 1 calc R . .
C409 C 0.68297(16) 0.33776(9) 0.28526(12) 0.0351(7) Uani 1 1 d DU . .
H409 H 0.6700 0.3141 0.2943 0.042 Uiso 1 1 calc R . .
C408 C 0.65955(16) 0.37128(10) 0.29747(13) 0.0379(8) Uani 1 1 d DU . .
O403 O 0.61288(11) 0.37019(7) 0.31866(9) 0.0435(6) Uani 1 1 d DU . .
C413 C 0.55112(15) 0.36014(8) 0.28707(13) 0.0416(8) Uani 1 1 d DU . .
C414 C 0.50655(16) 0.35535(10) 0.30933(14) 0.0483(9) Uani 1 1 d DU . .
H414 H 0.5199 0.3575 0.3466 0.058 Uiso 1 1 calc R . .
C415 C 0.44203(17) 0.34739(11) 0.27789(14) 0.0559(9) Uani 1 1 d DU . .
O404 O 0.39485(14) 0.34189(10) 0.29702(12) 0.0834(9) Uani 1 1 d DU . .
C419 C 0.4113(2) 0.34535(16) 0.35278(17) 0.0867(13) Uani 1 1 d DU . .
H41A H 0.4306 0.3705 0.3655 0.104 Uiso 1 1 calc R . .
H41B H 0.4430 0.3256 0.3723 0.104 Uiso 1 1 calc R . .
C420 C 0.3479(2) 0.34044(16) 0.3615(2) 0.0929(14) Uani 1 1 d DU . .
H42A H 0.3569 0.3444 0.3994 0.111 Uiso 1 1 calc R . .
H42B H 0.3163 0.3599 0.3409 0.111 Uiso 1 1 calc R . .
C421 C 0.3191(3) 0.30195(17) 0.3450(2) 0.1089(18) Uani 1 1 d DU . .
H42C H 0.2800 0.2995 0.3524 0.163 Uiso 1 1 calc R . .
H42D H 0.3506 0.2826 0.3650 0.163 Uiso 1 1 calc R . .
H42E H 0.3079 0.2985 0.3071 0.163 Uiso 1 1 calc R . .
C416 C 0.42204(19) 0.34441(13) 0.22340(15) 0.0658(11) Uani 1 1 d DU . .
H416 H 0.3777 0.3399 0.2018 0.079 Uiso 1 1 calc R . .
C418 C 0.53147(17) 0.35612(11) 0.23125(14) 0.0494(10) Uani 1 1 d DU . .
H418 H 0.5618 0.3589 0.2153 0.059 Uiso 1 1 calc R . .
C417 C 0.46664(18) 0.34797(13) 0.20063(14) 0.0632(11) Uani 1 1 d DU D .
O405 O 0.44692(15) 0.34641(11) 0.14619(11) 0.0852(11) Uani 1 1 d DU . .
C422 C 0.3829(4) 0.3371(4) 0.1146(3) 0.135(3) Uani 0.564(5) 1 d PDU D 1
H22S H 0.3527 0.3543 0.1219 0.161 Uiso 0.564(5) 1 calc PR D 1
H22T H 0.3735 0.3107 0.1215 0.161 Uiso 0.564(5) 1 calc PR D 1
C423 C 0.3761(4) 0.3413(5) 0.0584(3) 0.150(4) Uani 0.564(5) 1 d PDU D 1
H23G H 0.3702 0.3684 0.0481 0.180 Uiso 0.564(5) 1 calc PR D 1
H23H H 0.3376 0.3272 0.0345 0.180 Uiso 0.564(5) 1 calc PR D 1
C424 C 0.4373(5) 0.3259(5) 0.0531(4) 0.148(4) Uani 0.564(5) 1 d PDU D 1
H24J H 0.4355 0.3315 0.0176 0.222 Uiso 0.564(5) 1 calc PR D 1
H24K H 0.4398 0.2984 0.0586 0.222 Uiso 0.564(5) 1 calc PR D 1
H24L H 0.4758 0.3379 0.0797 0.222 Uiso 0.564(5) 1 calc PR D 1
C22D C 0.4852(4) 0.3587(4) 0.1202(3) 0.098(3) Uani 0.436(5) 1 d PDU D 2
H42F H 0.5146 0.3378 0.1200 0.118 Uiso 0.436(5) 1 calc PR D 2
H42G H 0.5124 0.3800 0.1403 0.118 Uiso 0.436(5) 1 calc PR D 2
C23D C 0.4472(6) 0.3714(3) 0.0636(3) 0.117(3) Uani 0.436(5) 1 d PDU D 2
H42H H 0.4154 0.3910 0.0629 0.140 Uiso 0.436(5) 1 calc PR D 2
H42I H 0.4771 0.3827 0.0491 0.140 Uiso 0.436(5) 1 calc PR D 2
C24D C 0.4121(7) 0.3380(4) 0.0295(4) 0.147(5) Uani 0.436(5) 1 d PDU D 2
H42J H 0.3897 0.3464 -0.0073 0.221 Uiso 0.436(5) 1 calc PR D 2
H42K H 0.3804 0.3279 0.0425 0.221 Uiso 0.436(5) 1 calc PR D 2
H42L H 0.4435 0.3182 0.0313 0.221 Uiso 0.436(5) 1 calc PR D 2
C504 C 0.76095(16) 0.34233(10) 0.44438(11) 0.0418(8) Uani 1 1 d DU . .
C505 C 0.72666(17) 0.37672(9) 0.43144(12) 0.0379(8) Uani 1 1 d DU . .
H505 H 0.6810 0.3767 0.4120 0.046 Uiso 1 1 calc R . .
C506 C 0.76031(16) 0.41089(10) 0.44738(12) 0.0385(8) Uani 1 1 d DU . .
C507 C 0.82731(17) 0.41041(10) 0.47962(12) 0.0397(8) Uani 1 1 d DU . .
H507 H 0.8505 0.4334 0.4914 0.048 Uiso 1 1 calc R . .
C509 C 0.82641(18) 0.34240(11) 0.47522(13) 0.0441(9) Uani 1 1 d DU . .
H509 H 0.8498 0.3192 0.4840 0.053 Uiso 1 1 calc R . .
C508 C 0.85796(16) 0.37651(10) 0.49344(14) 0.0422(9) Uani 1 1 d DU E .
O503 O 0.92411(10) 0.37465(6) 0.52695(10) 0.0497(7) Uani 1 1 d DU . .
C513 C 0.94650(12) 0.39413(10) 0.57236(16) 0.0476(12) Uani 0.716(3) 1 d PDU E 1
C514 C 0.9352(2) 0.38550(14) 0.61629(17) 0.0518(12) Uani 0.716(3) 1 d PDU E 1
H514 H 0.9084 0.3645 0.6154 0.062 Uiso 0.716(3) 1 calc PR E 1
C515 C 0.9624(2) 0.40695(16) 0.66284(17) 0.0566(13) Uani 0.716(3) 1 d PDU E 1
O504 O 0.9567(2) 0.39637(13) 0.70887(15) 0.0814(12) Uani 0.716(3) 1 d PDU E 1
C519 C 0.9184(3) 0.3644(2) 0.7076(2) 0.0852(16) Uani 0.716(3) 1 d PDU E 1
H51E H 0.9363 0.3415 0.6975 0.102 Uiso 0.716(3) 1 calc PR E 1
H51F H 0.8734 0.3681 0.6817 0.102 Uiso 0.716(3) 1 calc PR E 1
C520 C 0.9200(3) 0.3600(2) 0.7637(2) 0.0898(18) Uani 0.716(3) 1 d PDU E 1
H52A H 0.8957 0.3371 0.7657 0.108 Uiso 0.716(3) 1 calc PR E 1
H52B H 0.9652 0.3575 0.7897 0.108 Uiso 0.716(3) 1 calc PR E 1
C521 C 0.8893(4) 0.3948(3) 0.7756(4) 0.122(3) Uani 0.716(3) 1 d PDU E 1
H52C H 0.8912 0.3932 0.8118 0.183 Uiso 0.716(3) 1 calc PR E 1
H52D H 0.8440 0.3965 0.7505 0.183 Uiso 0.716(3) 1 calc PR E 1
H52E H 0.9128 0.4174 0.7722 0.183 Uiso 0.716(3) 1 calc PR E 1
C516 C 1.0010(2) 0.43758(14) 0.66546(17) 0.0464(11) Uani 0.716(3) 1 d PDU E 1
H516 H 1.0206 0.4514 0.6975 0.056 Uiso 0.716(3) 1 calc PR E 1
C518 C 0.9846(2) 0.42799(13) 0.57361(18) 0.0452(12) Uani 0.716(3) 1 d PDU E 1
H518 H 0.9910 0.4361 0.5431 0.054 Uiso 0.716(3) 1 calc PR E 1
C517 C 1.0110(2) 0.44796(14) 0.62102(17) 0.0446(11) Uani 0.716(3) 1 d PDU E 1
O505 O 1.04964(16) 0.47977(11) 0.62773(13) 0.0506(9) Uani 0.716(3) 1 d PDU E 1
C522 C 1.0592(3) 0.49392(16) 0.58327(19) 0.0548(13) Uani 0.716(3) 1 d PDU E 1
H52F H 1.0170 0.5000 0.5544 0.066 Uiso 0.716(3) 1 calc PR E 1
H52G H 1.0814 0.4748 0.5701 0.066 Uiso 0.716(3) 1 calc PR E 1
C523 C 1.1003(3) 0.52918(16) 0.6006(2) 0.0625(16) Uani 0.716(3) 1 d PDU E 1
H52H H 1.0782 0.5478 0.6147 0.075 Uiso 0.716(3) 1 calc PR E 1
H52I H 1.1057 0.5407 0.5697 0.075 Uiso 0.716(3) 1 calc PR E 1
C524 C 1.1673(3) 0.5196(2) 0.6435(2) 0.0677(19) Uani 0.716(3) 1 d PDU E 1
H52J H 1.1924 0.5430 0.6556 0.102 Uiso 0.716(3) 1 calc PR E 1
H52K H 1.1902 0.5025 0.6288 0.102 Uiso 0.716(3) 1 calc PR E 1
H52L H 1.1618 0.5074 0.6735 0.102 Uiso 0.716(3) 1 calc PR E 1
C13E C 0.94111(16) 0.39437(13) 0.5722(3) 0.0503(19) Uani 0.284(3) 1 d PDU E 2
C14E C 0.9176(3) 0.3831(2) 0.6092(3) 0.0533(19) Uani 0.284(3) 1 d PDU E 2
H14E H 0.8894 0.3619 0.6025 0.064 Uiso 0.284(3) 1 calc PR E 2
C15E C 0.9355(4) 0.4030(3) 0.6565(3) 0.0648(19) Uani 0.284(3) 1 d PDU E 2
O04E O 0.9120(5) 0.3907(3) 0.6933(3) 0.085(2) Uani 0.284(3) 1 d PDU E 2
C19E C 0.9482(7) 0.4027(4) 0.7472(3) 0.093(3) Uani 0.284(3) 1 d PDU E 2
H19G H 0.9440 0.4304 0.7499 0.112 Uiso 0.284(3) 1 calc PR E 2
H19H H 0.9946 0.3967 0.7575 0.112 Uiso 0.284(3) 1 calc PR E 2
C20E C 0.9231(7) 0.3827(3) 0.7848(5) 0.103(3) Uani 0.284(3) 1 d PDU E 2
H20K H 0.8752 0.3835 0.7699 0.124 Uiso 0.284(3) 1 calc PR E 2
H20L H 0.9393 0.3960 0.8193 0.124 Uiso 0.284(3) 1 calc PR E 2
C21E C 0.9463(13) 0.3410(4) 0.7930(10) 0.152(8) Uani 0.284(3) 1 d PDU E 2
H21P H 0.9485 0.3320 0.8274 0.228 Uiso 0.284(3) 1 calc PR E 2
H21Q H 0.9893 0.3392 0.7919 0.228 Uiso 0.284(3) 1 calc PR E 2
H21R H 0.9156 0.3252 0.7648 0.228 Uiso 0.284(3) 1 calc PR E 2
C16E C 0.9758(4) 0.4338(3) 0.6654(4) 0.0559(19) Uani 0.284(3) 1 d PDU E 2
H16E H 0.9876 0.4474 0.6977 0.067 Uiso 0.284(3) 1 calc PR E 2
C18E C 0.9815(5) 0.4264(2) 0.5806(3) 0.047(2) Uani 0.284(3) 1 d PDU E 2
H18E H 0.9960 0.4347 0.5542 0.057 Uiso 0.284(3) 1 calc PR E 2
C17E C 0.9996(4) 0.4456(3) 0.6289(3) 0.0503(18) Uani 0.284(3) 1 d PDU E 2
O05E O 1.0396(4) 0.4769(2) 0.6387(3) 0.0570(19) Uani 0.284(3) 1 d PDU E 2
C22E C 1.0578(5) 0.4905(3) 0.5974(4) 0.061(2) Uani 0.284(3) 1 d PDU E 2
H22U H 1.0189 0.4982 0.5663 0.074 Uiso 0.284(3) 1 calc PR E 2
H22V H 1.0806 0.4704 0.5864 0.074 Uiso 0.284(3) 1 calc PR E 2
C23E C 1.1024(6) 0.5243(3) 0.6197(5) 0.071(3) Uani 0.284(3) 1 d PDU E 2
H23I H 1.0791 0.5440 0.6309 0.085 Uiso 0.284(3) 1 calc PR E 2
H23J H 1.1145 0.5352 0.5917 0.085 Uiso 0.284(3) 1 calc PR E 2
C24E C 1.1645(7) 0.5127(6) 0.6676(6) 0.090(5) Uani 0.284(3) 1 d PDU E 2
H24M H 1.1932 0.5347 0.6798 0.135 Uiso 0.284(3) 1 calc PR E 2
H24N H 1.1868 0.4925 0.6569 0.135 Uiso 0.284(3) 1 calc PR E 2
H24O H 1.1528 0.5035 0.6963 0.135 Uiso 0.284(3) 1 calc PR E 2
C604 C 0.94104(13) 0.34397(10) 0.39320(13) 0.0386(8) Uani 1 1 d DU . .
C605 C 0.95427(16) 0.37723(9) 0.42218(14) 0.0378(9) Uani 1 1 d DU . .
H605 H 0.9725 0.3765 0.4598 0.045 Uiso 1 1 calc R . .
C606 C 0.94038(16) 0.41238(10) 0.39515(13) 0.0380(8) Uani 1 1 d DU . .
C607 C 0.91840(17) 0.41322(10) 0.34097(14) 0.0438(9) Uani 1 1 d DU . .
H607 H 0.9095 0.4367 0.3225 0.053 Uiso 1 1 calc R . .
C609 C 0.91839(15) 0.34489(10) 0.33841(12) 0.0368(8) Uani 1 1 d DU . .
H609 H 0.9093 0.3221 0.3185 0.044 Uiso 1 1 calc R . .
C608 C 0.90938(19) 0.37931(10) 0.31360(13) 0.0454(9) Uani 1 1 d DU . .
O603 O 0.88235(13) 0.38061(8) 0.25795(10) 0.0560(7) Uani 1 1 d DU . .
C613 C 0.91915(15) 0.38380(7) 0.23143(12) 0.0349(7) Uani 1 1 d DU F .
C614 C 0.98598(18) 0.38515(10) 0.25174(15) 0.0518(9) Uani 1 1 d DU . .
H614 H 1.0098 0.3869 0.2889 0.062 Uiso 1 1 calc R . .
C615 C 1.01914(18) 0.38399(13) 0.21712(17) 0.0641(11) Uani 1 1 d DU F .
O604 O 1.08462(13) 0.38419(10) 0.24173(13) 0.0803(10) Uani 1 1 d DU . .
C619 C 1.1184(3) 0.3766(5) 0.2074(4) 0.0858(15) Uani 0.400(9) 1 d PDU F 1
H19I H 1.1047 0.3950 0.1779 0.103 Uiso 0.400(9) 1 calc PR F 1
H19J H 1.1075 0.3508 0.1923 0.103 Uiso 0.400(9) 1 calc PR F 1
C620 C 1.1911(4) 0.3797(5) 0.2393(4) 0.0947(16) Uani 0.400(9) 1 d PDU F 1
H20M H 1.2031 0.3649 0.2724 0.114 Uiso 0.400(9) 1 calc PR F 1
H20N H 1.2026 0.4066 0.2491 0.114 Uiso 0.400(9) 1 calc PR F 1
C621 C 1.2297(5) 0.3648(5) 0.2070(5) 0.108(3) Uani 0.400(9) 1 d PDU F 1
H21S H 1.2743 0.3591 0.2312 0.162 Uiso 0.400(9) 1 calc PR F 1
H21T H 1.2302 0.3843 0.1817 0.162 Uiso 0.400(9) 1 calc PR F 1
H21U H 1.2090 0.3418 0.1878 0.162 Uiso 0.400(9) 1 calc PR F 1
C19F C 1.1221(3) 0.3858(3) 0.2098(3) 0.0858(15) Uani 0.600(9) 1 d PDU F 2
H61E H 1.1207 0.4116 0.1952 0.103 Uiso 0.600(9) 1 calc PR F 2
H61F H 1.1051 0.3677 0.1800 0.103 Uiso 0.600(9) 1 calc PR F 2
C20F C 1.1918(3) 0.3754(4) 0.2465(4) 0.0947(16) Uani 0.600(9) 1 d PDU F 2
H62A H 1.1940 0.3482 0.2560 0.114 Uiso 0.600(9) 1 calc PR F 2
H62B H 1.2053 0.3905 0.2795 0.114 Uiso 0.600(9) 1 calc PR F 2
C21F C 1.2377(4) 0.3836(4) 0.2179(4) 0.108(3) Uani 0.600(9) 1 d PDU F 2
H62C H 1.2826 0.3787 0.2422 0.162 Uiso 0.600(9) 1 calc PR F 2
H62D H 1.2333 0.4102 0.2067 0.162 Uiso 0.600(9) 1 calc PR F 2
H62E H 1.2263 0.3671 0.1868 0.162 Uiso 0.600(9) 1 calc PR F 2
C616 C 0.98444(19) 0.38271(13) 0.16233(17) 0.0654(12) Uani 1 1 d DU . .
H616 H 1.0069 0.3830 0.1394 0.078 Uiso 1 1 calc R F .
C618 C 0.88422(18) 0.38081(11) 0.17444(13) 0.0514(9) Uani 1 1 d DU . .
H618 H 0.8383 0.3787 0.1598 0.062 Uiso 1 1 calc R F .
C617 C 0.91743(19) 0.38098(12) 0.14144(14) 0.0584(11) Uani 1 1 d DU F .
O605 O 0.88935(13) 0.38007(9) 0.08720(10) 0.0685(9) Uani 1 1 d DU . .
C622 C 0.8202(3) 0.3742(2) 0.0631(2) 0.0618(11) Uani 0.729(11) 1 d PDU F 1
H22W H 0.7975 0.3947 0.0733 0.074 Uiso 0.729(11) 1 calc PR F 1
H22$ H 0.8088 0.3497 0.0749 0.074 Uiso 0.729(11) 1 calc PR F 1
C623 C 0.8004(3) 0.3740(2) 0.0029(2) 0.0641(16) Uani 0.729(11) 1 d PDU F 1
H23K H 0.8171 0.3510 -0.0081 0.077 Uiso 0.729(11) 1 calc PR F 1
H23L H 0.8180 0.3966 -0.0082 0.077 Uiso 0.729(11) 1 calc PR F 1
C624 C 0.7252(3) 0.3745(3) -0.0222(3) 0.0835(17) Uani 0.729(11) 1 d PDU F 1
H24P H 0.7100 0.3721 -0.0608 0.125 Uiso 0.729(11) 1 calc PR F 1
H24Q H 0.7095 0.3983 -0.0134 0.125 Uiso 0.729(11) 1 calc PR F 1
H24R H 0.7086 0.3532 -0.0083 0.125 Uiso 0.729(11) 1 calc PR F 1
C22F C 0.8202(4) 0.3754(6) 0.0629(4) 0.0618(11) Uani 0.271(11) 1 d PDU F 2
H62F H 0.7991 0.3907 0.0818 0.074 Uiso 0.271(11) 1 calc PR F 2
H62G H 0.8086 0.3485 0.0641 0.074 Uiso 0.271(11) 1 calc PR F 2
C23F C 0.7978(5) 0.3886(6) 0.0053(4) 0.0641(16) Uani 0.271(11) 1 d PDU F 2
H62H H 0.8245 0.3765 -0.0117 0.077 Uiso 0.271(11) 1 calc PR F 2
H62I H 0.8029 0.4164 0.0041 0.077 Uiso 0.271(11) 1 calc PR F 2
C24F C 0.7256(6) 0.3776(8) -0.0245(8) 0.0835(17) Uani 0.271(11) 1 d PDU F 2
H62J H 0.7129 0.3814 -0.0626 0.125 Uiso 0.271(11) 1 calc PR F 2
H62K H 0.6987 0.3934 -0.0121 0.125 Uiso 0.271(11) 1 calc PR F 2
H62L H 0.7197 0.3509 -0.0178 0.125 Uiso 0.271(11) 1 calc PR F 2
K1 K 0.21376(4) 0.74384(2) 0.12682(3) 0.0423(2) Uani 1 1 d U . .
K2 K 0.61248(4) 0.75718(2) 0.48182(3) 0.0482(2) Uani 1 1 d U . .
K3 K 0.67383(6) 0.49975(3) 0.13021(3) 0.0702(3) Uani 1 1 d DU . .
K4 K 0.63997(4) 0.50799(3) 0.49415(3) 0.0516(2) Uani 1 1 d DU . .
O1Z O 0.67636(13) 0.81010(6) 0.54992(10) 0.0598(8) Uani 1 1 d DU . .
N1Z N 0.65451(18) 0.87128(7) 0.55856(16) 0.0556(9) Uani 1 1 d DU . .
C1Z C 0.69204(18) 0.84350(9) 0.55532(13) 0.0473(10) Uani 1 1 d DU . .
H1Z H 0.7340 0.8499 0.5573 0.057 Uiso 1 1 calc R . .
C2Z C 0.6766(3) 0.91037(11) 0.5647(3) 0.109(2) Uani 1 1 d DU . .
H2Z1 H 0.6424 0.9269 0.5665 0.163 Uiso 0.50 1 calc PR . .
H2Z2 H 0.6866 0.9177 0.5344 0.163 Uiso 0.50 1 calc PR . .
H2Z3 H 0.7155 0.9129 0.5974 0.163 Uiso 0.50 1 calc PR . .
H2Z4 H 0.7206 0.9114 0.5657 0.163 Uiso 0.50 1 calc PR . .
H2Z5 H 0.6764 0.9206 0.5978 0.163 Uiso 0.50 1 calc PR . .
H2Z6 H 0.6475 0.9254 0.5348 0.163 Uiso 0.50 1 calc PR . .
C3Z C 0.5915(2) 0.86376(17) 0.5581(3) 0.108(2) Uani 1 1 d DU . .
H3Z1 H 0.5710 0.8877 0.5611 0.162 Uiso 0.50 1 calc PR . .
H3Z2 H 0.5958 0.8474 0.5881 0.162 Uiso 0.50 1 calc PR . .
H3Z3 H 0.5647 0.8511 0.5250 0.162 Uiso 0.50 1 calc PR . .
H3Z4 H 0.5833 0.8364 0.5550 0.162 Uiso 0.50 1 calc PR . .
H3Z5 H 0.5585 0.8767 0.5280 0.162 Uiso 0.50 1 calc PR . .
H3Z6 H 0.5896 0.8730 0.5911 0.162 Uiso 0.50 1 calc PR . .
O1Y O 0.58562(13) 0.73845(8) 0.56845(10) 0.0583(7) Uani 1 1 d DU . .
N1Y N 0.53150(18) 0.76099(11) 0.61602(14) 0.0745(10) Uani 1 1 d DU . .
C1Y C 0.54475(18) 0.75899(11) 0.57296(15) 0.0558(8) Uani 1 1 d DU . .
H1Y H 0.5206 0.7747 0.5438 0.067 Uiso 1 1 calc R . .
C2Y C 0.4873(3) 0.78890(18) 0.6201(3) 0.124(2) Uani 1 1 d DU . .
H2Y1 H 0.4836 0.7863 0.6543 0.186 Uiso 0.50 1 calc PR . .
H2Y2 H 0.4447 0.7852 0.5914 0.186 Uiso 0.50 1 calc PR . .
H2Y3 H 0.5035 0.8143 0.6174 0.186 Uiso 0.50 1 calc PR . .
H2Y4 H 0.4709 0.8043 0.5878 0.186 Uiso 0.50 1 calc PR . .
H2Y5 H 0.5098 0.8053 0.6507 0.186 Uiso 0.50 1 calc PR . .
H2Y6 H 0.4510 0.7762 0.6246 0.186 Uiso 0.50 1 calc PR . .
C3Y C 0.5670(3) 0.73847(16) 0.6623(2) 0.107(2) Uani 1 1 d DU . .
H3Y1 H 0.5508 0.7437 0.6899 0.161 Uiso 0.50 1 calc PR . .
H3Y2 H 0.6131 0.7448 0.6754 0.161 Uiso 0.50 1 calc PR . .
H3Y3 H 0.5610 0.7115 0.6529 0.161 Uiso 0.50 1 calc PR . .
H3Y4 H 0.5992 0.7230 0.6556 0.161 Uiso 0.50 1 calc PR . .
H3Y5 H 0.5368 0.7219 0.6701 0.161 Uiso 0.50 1 calc PR . .
H3Y6 H 0.5889 0.7552 0.6925 0.161 Uiso 0.50 1 calc PR . .
O1X O 0.64545(17) 0.80919(8) 0.42093(12) 0.0799(9) Uani 1 1 d DU . .
N1X N 0.64339(16) 0.87299(9) 0.40701(13) 0.0609(9) Uani 1 1 d DU . .
C1X C 0.6235(2) 0.84137(11) 0.42276(16) 0.0648(10) Uani 1 1 d DU . .
H1X H 0.5905 0.8435 0.4362 0.078 Uiso 1 1 calc R . .
C2X C 0.6922(2) 0.87300(16) 0.3869(2) 0.1004(15) Uani 1 1 d DU . .
H2X1 H 0.6987 0.8989 0.3769 0.151 Uiso 0.50 1 calc PR . .
H2X2 H 0.6793 0.8565 0.3558 0.151 Uiso 0.50 1 calc PR . .
H2X3 H 0.7328 0.8636 0.4142 0.151 Uiso 0.50 1 calc PR . .
H2X4 H 0.7085 0.8472 0.3876 0.151 Uiso 0.50 1 calc PR . .
H2X5 H 0.7279 0.8895 0.4088 0.151 Uiso 0.50 1 calc PR . .
H2X6 H 0.6744 0.8824 0.3504 0.151 Uiso 0.50 1 calc PR . .
C3X C 0.6172(3) 0.90985(13) 0.4135(2) 0.0926(17) Uani 1 1 d DU . .
H3X1 H 0.6351 0.9298 0.3983 0.139 Uiso 0.50 1 calc PR . .
H3X2 H 0.6291 0.9149 0.4512 0.139 Uiso 0.50 1 calc PR . .
H3X3 H 0.5699 0.9095 0.3951 0.139 Uiso 0.50 1 calc PR . .
H3X4 H 0.5876 0.9064 0.4315 0.139 Uiso 0.50 1 calc PR . .
H3X5 H 0.5936 0.9212 0.3786 0.139 Uiso 0.50 1 calc PR . .
H3X6 H 0.6528 0.9266 0.4347 0.139 Uiso 0.50 1 calc PR . .
O1W O 0.73922(13) 0.72836(8) 0.54145(10) 0.0614(7) Uani 1 1 d DU . .
N1W N 0.78191(19) 0.76015(11) 0.49009(14) 0.0743(10) Uani 1 1 d DU . .
C1W C 0.77403(19) 0.75400(13) 0.53441(16) 0.0645(9) Uani 1 1 d DU . .
H1W H 0.7964 0.7702 0.5635 0.077 Uiso 1 1 calc R . .
C2W C 0.8161(3) 0.79325(15) 0.4842(2) 0.1033(18) Uani 1 1 d DU . .
H2W1 H 0.8180 0.7929 0.4492 0.155 Uiso 0.50 1 calc PR . .
H2W2 H 0.8601 0.7932 0.5116 0.155 Uiso 0.50 1 calc PR . .
H2W3 H 0.7932 0.8161 0.4877 0.155 Uiso 0.50 1 calc PR . .
H2W4 H 0.8296 0.8086 0.5165 0.155 Uiso 0.50 1 calc PR . .
H2W5 H 0.7874 0.8083 0.4540 0.155 Uiso 0.50 1 calc PR . .
H2W6 H 0.8543 0.7854 0.4780 0.155 Uiso 0.50 1 calc PR . .
C3W C 0.7489(3) 0.73684(15) 0.44244(18) 0.1006(19) Uani 1 1 d DU . .
H3W1 H 0.7615 0.7455 0.4140 0.151 Uiso 0.50 1 calc PR . .
H3W2 H 0.7019 0.7393 0.4311 0.151 Uiso 0.50 1 calc PR . .
H3W3 H 0.7614 0.7102 0.4506 0.151 Uiso 0.50 1 calc PR . .
H3W4 H 0.7217 0.7179 0.4498 0.151 Uiso 0.50 1 calc PR . .
H3W5 H 0.7813 0.7241 0.4326 0.151 Uiso 0.50 1 calc PR . .
H3W6 H 0.7218 0.7531 0.4132 0.151 Uiso 0.50 1 calc PR . .
O1V O 0.7523(2) 0.52732(16) 0.57167(19) 0.0742(15) Uani 0.627(4) 1 d PDU . 1
N1V N 0.8617(2) 0.52136(16) 0.61937(19) 0.0598(15) Uani 0.627(4) 1 d PDU . 1
C1V C 0.8029(3) 0.52865(17) 0.6145(2) 0.0599(16) Uani 0.627(4) 1 d PDU . 1
H1V H 0.7972 0.5356 0.6457 0.072 Uiso 0.627(4) 1 calc PR . 1
C2V C 0.8724(4) 0.5077(3) 0.5727(3) 0.114(3) Uani 0.627(4) 1 d PDU . 1
H2V1 H 0.9188 0.5035 0.5824 0.170 Uiso 0.3136(19) 1 calc PR . 1
H2V2 H 0.8566 0.5267 0.5445 0.170 Uiso 0.3136(19) 1 calc PR . 1
H2V3 H 0.8488 0.4839 0.5602 0.170 Uiso 0.3136(19) 1 calc PR . 1
H2V4 H 0.8307 0.5060 0.5423 0.170 Uiso 0.3136(19) 1 calc PR . 1
H2V5 H 0.8928 0.4827 0.5802 0.170 Uiso 0.3136(19) 1 calc PR . 1
H2V6 H 0.9007 0.5255 0.5645 0.170 Uiso 0.3136(19) 1 calc PR . 1
C3V C 0.9169(3) 0.52213(19) 0.6675(3) 0.084(2) Uani 0.627(4) 1 d PDU . 1
H3V1 H 0.9559 0.5179 0.6605 0.126 Uiso 0.3136(19) 1 calc PR . 1
H3V2 H 0.9133 0.5022 0.6910 0.126 Uiso 0.3136(19) 1 calc PR . 1
H3V3 H 0.9199 0.5469 0.6845 0.126 Uiso 0.3136(19) 1 calc PR . 1
H3V4 H 0.9035 0.5267 0.6969 0.126 Uiso 0.3136(19) 1 calc PR . 1
H3V5 H 0.9461 0.5424 0.6663 0.126 Uiso 0.3136(19) 1 calc PR . 1
H3V6 H 0.9395 0.4977 0.6728 0.126 Uiso 0.3136(19) 1 calc PR . 1
O1O O 0.7575(4) 0.5374(2) 0.5319(3) 0.079(2) Uani 0.373(4) 1 d PDU . 2
N1O N 0.8433(3) 0.5253(3) 0.6088(3) 0.069(2) Uani 0.373(4) 1 d PDU . 2
C1O C 0.7809(4) 0.5322(3) 0.5800(4) 0.076(2) Uani 0.373(4) 1 d PDU . 2
H1O H 0.7525 0.5331 0.5980 0.091 Uiso 0.373(4) 1 calc PR . 2
C2O C 0.8886(4) 0.5218(4) 0.5832(4) 0.083(3) Uani 0.373(4) 1 d PDU . 2
H2O1 H 0.9311 0.5140 0.6094 0.125 Uiso 0.1864(19) 1 calc PR . 2
H2O2 H 0.8926 0.5462 0.5679 0.125 Uiso 0.1864(19) 1 calc PR . 2
H2O3 H 0.8727 0.5027 0.5551 0.125 Uiso 0.1864(19) 1 calc PR . 2
H2O4 H 0.8666 0.5279 0.5455 0.125 Uiso 0.1864(19) 1 calc PR . 2
H2O5 H 0.9050 0.4957 0.5870 0.125 Uiso 0.1864(19) 1 calc PR . 2
H2O6 H 0.9249 0.5393 0.5998 0.125 Uiso 0.1864(19) 1 calc PR . 2
C3O C 0.8651(6) 0.5177(3) 0.6638(3) 0.075(3) Uani 0.373(4) 1 d PDU . 2
H3O1 H 0.9092 0.5073 0.6768 0.113 Uiso 0.1864(19) 1 calc PR . 2
H3O2 H 0.8361 0.4993 0.6699 0.113 Uiso 0.1864(19) 1 calc PR . 2
H3O3 H 0.8652 0.5413 0.6827 0.113 Uiso 0.1864(19) 1 calc PR . 2
H3O4 H 0.8312 0.5246 0.6761 0.113 Uiso 0.1864(19) 1 calc PR . 2
H3O5 H 0.9042 0.5326 0.6830 0.113 Uiso 0.1864(19) 1 calc PR . 2
H3O6 H 0.8751 0.4907 0.6702 0.113 Uiso 0.1864(19) 1 calc PR . 2
O1U O 0.61735(19) 0.54829(10) 0.04310(15) 0.0590(10) Uani 0.729(3) 1 d PDU . 1
N1U N 0.5767(2) 0.60791(12) 0.01694(16) 0.0581(12) Uani 0.729(3) 1 d PDU . 1
C1U C 0.5963(2) 0.57908(13) 0.0517(2) 0.0558(13) Uani 0.729(3) 1 d PDU . 1
H1U H 0.5939 0.5825 0.0852 0.067 Uiso 0.729(3) 1 calc PR . 1
C2U C 0.5808(3) 0.6061(2) -0.03494(19) 0.0690(17) Uani 0.729(3) 1 d PDU . 1
H2U1 H 0.5651 0.6300 -0.0539 0.104 Uiso 0.3646(14) 1 calc PR . 1
H2U2 H 0.5541 0.5851 -0.0555 0.104 Uiso 0.3646(14) 1 calc PR . 1
H2U3 H 0.6260 0.6021 -0.0301 0.104 Uiso 0.3646(14) 1 calc PR . 1
H2U4 H 0.5983 0.5815 -0.0391 0.104 Uiso 0.3646(14) 1 calc PR . 1
H2U5 H 0.6093 0.6264 -0.0375 0.104 Uiso 0.3646(14) 1 calc PR . 1
H2U6 H 0.5375 0.6094 -0.0629 0.104 Uiso 0.3646(14) 1 calc PR . 1
C3U C 0.5535(3) 0.64210(16) 0.0310(3) 0.079(2) Uani 0.729(3) 1 d PDU . 1
H3U1 H 0.5415 0.6601 0.0014 0.118 Uiso 0.3646(14) 1 calc PR . 1
H3U2 H 0.5876 0.6532 0.0623 0.118 Uiso 0.3646(14) 1 calc PR . 1
H3U3 H 0.5154 0.6365 0.0388 0.118 Uiso 0.3646(14) 1 calc PR . 1
H3U4 H 0.5548 0.6398 0.0669 0.118 Uiso 0.3646(14) 1 calc PR . 1
H3U5 H 0.5088 0.6467 0.0061 0.118 Uiso 0.3646(14) 1 calc PR . 1
H3U6 H 0.5809 0.6633 0.0296 0.118 Uiso 0.3646(14) 1 calc PR . 1
O1N O 0.7184(5) 0.5412(2) 0.0920(4) 0.0659(15) Uani 0.271(3) 1 d PDU . 2
N1N N 0.7221(4) 0.6057(2) 0.0964(3) 0.057(2) Uani 0.271(3) 1 d PDU . 2
C1N C 0.7268(5) 0.5728(2) 0.0742(4) 0.0683(19) Uani 0.271(3) 1 d PDU . 2
H1N H 0.7370 0.5732 0.0438 0.082 Uiso 0.271(3) 1 calc PR . 2
C2N C 0.7057(6) 0.6065(4) 0.1422(4) 0.071(3) Uani 0.271(3) 1 d PDU . 2
H2N1 H 0.7025 0.6329 0.1521 0.106 Uiso 0.1354(14) 1 calc PR . 2
H2N2 H 0.7394 0.5935 0.1718 0.106 Uiso 0.1354(14) 1 calc PR . 2
H2N3 H 0.6640 0.5938 0.1338 0.106 Uiso 0.1354(14) 1 calc PR . 2
H2N4 H 0.7014 0.5806 0.1530 0.106 Uiso 0.1354(14) 1 calc PR . 2
H2N5 H 0.6645 0.6200 0.1333 0.106 Uiso 0.1354(14) 1 calc PR . 2
H2N6 H 0.7399 0.6197 0.1713 0.106 Uiso 0.1354(14) 1 calc PR . 2
C3N C 0.7317(6) 0.6418(3) 0.0756(5) 0.064(3) Uani 0.271(3) 1 d PDU . 2
H3N1 H 0.7244 0.6624 0.0966 0.096 Uiso 0.1354(14) 1 calc PR . 2
H3N2 H 0.7010 0.6443 0.0386 0.096 Uiso 0.1354(14) 1 calc PR . 2
H3N3 H 0.7761 0.6433 0.0774 0.096 Uiso 0.1354(14) 1 calc PR . 2
H3N4 H 0.7432 0.6376 0.0451 0.096 Uiso 0.1354(14) 1 calc PR . 2
H3N5 H 0.7667 0.6557 0.1031 0.096 Uiso 0.1354(14) 1 calc PR . 2
H3N6 H 0.6916 0.6567 0.0644 0.096 Uiso 0.1354(14) 1 calc PR . 2
O1T O 0.7753(2) 0.55087(11) 0.14645(19) 0.0794(12) Uani 0.728(3) 1 d PDU . 1
N1T N 0.7471(2) 0.60996(12) 0.11072(17) 0.0569(12) Uani 0.728(3) 1 d PDU . 1
C1T C 0.7707(3) 0.57532(15) 0.1127(2) 0.0741(15) Uani 0.728(3) 1 d PDU . 1
H1T H 0.7855 0.5686 0.0859 0.089 Uiso 0.728(3) 1 calc PR . 1
C2T C 0.7250(3) 0.6231(2) 0.1506(2) 0.089(2) Uani 0.728(3) 1 d PDU . 1
H2T1 H 0.7107 0.6495 0.1433 0.134 Uiso 0.3642(14) 1 calc PR . 1
H2T2 H 0.7606 0.6214 0.1856 0.134 Uiso 0.3642(14) 1 calc PR . 1
H2T3 H 0.6888 0.6073 0.1499 0.134 Uiso 0.3642(14) 1 calc PR . 1
H2T4 H 0.7294 0.6027 0.1759 0.134 Uiso 0.3642(14) 1 calc PR . 1
H2T5 H 0.6795 0.6307 0.1336 0.134 Uiso 0.3642(14) 1 calc PR . 1
H2T6 H 0.7513 0.6448 0.1693 0.134 Uiso 0.3642(14) 1 calc PR . 1
C3T C 0.7487(3) 0.63856(19) 0.0726(3) 0.0737(18) Uani 0.728(3) 1 d PDU . 1
H3T1 H 0.7313 0.6625 0.0794 0.111 Uiso 0.3642(14) 1 calc PR . 1
H3T2 H 0.7223 0.6300 0.0366 0.111 Uiso 0.3642(14) 1 calc PR . 1
H3T3 H 0.7935 0.6423 0.0763 0.111 Uiso 0.3642(14) 1 calc PR . 1
H3T4 H 0.7668 0.6273 0.0488 0.111 Uiso 0.3642(14) 1 calc PR . 1
H3T5 H 0.7758 0.6599 0.0916 0.111 Uiso 0.3642(14) 1 calc PR . 1
H3T6 H 0.7046 0.6476 0.0519 0.111 Uiso 0.3642(14) 1 calc PR . 1
O1M O 0.5722(5) 0.5369(2) 0.0351(4) 0.080(2) Uani 0.272(3) 1 d PDU . 2
N1M N 0.5530(5) 0.5993(2) 0.0137(3) 0.060(2) Uani 0.272(3) 1 d PDU . 2
C1M C 0.5621(5) 0.5700(2) 0.0465(4) 0.076(3) Uani 0.272(3) 1 d PDU . 2
H1M H 0.5609 0.5745 0.0802 0.091 Uiso 0.272(3) 1 calc PR . 2
C2M C 0.5509(7) 0.5949(4) -0.0397(4) 0.077(4) Uani 0.272(3) 1 d PDU . 2
H2M1 H 0.5412 0.6195 -0.0579 0.115 Uiso 0.1358(14) 1 calc PR . 2
H2M2 H 0.5171 0.5767 -0.0593 0.115 Uiso 0.1358(14) 1 calc PR . 2
H2M3 H 0.5930 0.5858 -0.0378 0.115 Uiso 0.1358(14) 1 calc PR . 2
H2M4 H 0.5596 0.5685 -0.0454 0.115 Uiso 0.1358(14) 1 calc PR . 2
H2M5 H 0.5838 0.6113 -0.0440 0.115 Uiso 0.1358(14) 1 calc PR . 2
H2M6 H 0.5079 0.6021 -0.0655 0.115 Uiso 0.1358(14) 1 calc PR . 2
C3M C 0.5417(7) 0.6367(3) 0.0291(5) 0.057(3) Uani 0.272(3) 1 d PDU . 2
H3M1 H 0.5338 0.6543 -0.0004 0.085 Uiso 0.1358(14) 1 calc PR . 2
H3M2 H 0.5798 0.6450 0.0598 0.085 Uiso 0.1358(14) 1 calc PR . 2
H3M3 H 0.5038 0.6362 0.0384 0.085 Uiso 0.1358(14) 1 calc PR . 2
H3M4 H 0.5445 0.6360 0.0656 0.085 Uiso 0.1358(14) 1 calc PR . 2
H3M5 H 0.4985 0.6453 0.0054 0.085 Uiso 0.1358(14) 1 calc PR . 2
H3M6 H 0.5744 0.6541 0.0268 0.085 Uiso 0.1358(14) 1 calc PR . 2
O1S O 0.17754(15) 0.69112(8) 0.18406(11) 0.0676(8) Uani 1 1 d DU . .
N1S N 0.17405(15) 0.63053(9) 0.20906(13) 0.0525(8) Uani 1 1 d DU . .
C1S C 0.1960(2) 0.65782(11) 0.18874(14) 0.0568(10) Uani 1 1 d DU . .
H1S H 0.2289 0.6516 0.1765 0.068 Uiso 1 1 calc R . .
C2S C 0.1261(2) 0.63937(15) 0.23030(19) 0.0793(13) Uani 1 1 d DU . .
H2S1 H 0.1154 0.6164 0.2452 0.119 Uiso 0.50 1 calc PR . .
H2S2 H 0.0869 0.6492 0.2019 0.119 Uiso 0.50 1 calc PR . .
H2S3 H 0.1434 0.6586 0.2581 0.119 Uiso 0.50 1 calc PR . .
H2S4 H 0.1151 0.6663 0.2250 0.119 Uiso 0.50 1 calc PR . .
H2S5 H 0.1436 0.6336 0.2683 0.119 Uiso 0.50 1 calc PR . .
H2S6 H 0.0870 0.6242 0.2120 0.119 Uiso 0.50 1 calc PR . .
C3S C 0.1948(2) 0.59155(12) 0.2129(2) 0.0785(15) Uani 1 1 d DU . .
H3S1 H 0.1727 0.5767 0.2310 0.118 Uiso 0.50 1 calc PR . .
H3S2 H 0.2417 0.5901 0.2330 0.118 Uiso 0.50 1 calc PR . .
H3S3 H 0.1839 0.5813 0.1773 0.118 Uiso 0.50 1 calc PR . .
H3S4 H 0.2262 0.5887 0.1965 0.118 Uiso 0.50 1 calc PR . .
H3S5 H 0.1572 0.5753 0.1945 0.118 Uiso 0.50 1 calc PR . .
H3S6 H 0.2150 0.5841 0.2502 0.118 Uiso 0.50 1 calc PR . .
O1Q O 0.6158(2) 0.44329(12) 0.06612(18) 0.0585(14) Uani 0.599(4) 1 d PDU . 1
N1Q N 0.6277(3) 0.37922(13) 0.06408(19) 0.0548(17) Uani 0.599(4) 1 d PDU . 1
C1Q C 0.6397(3) 0.41294(15) 0.0869(2) 0.0519(15) Uani 0.599(4) 1 d PDU . 1
H1Q H 0.6696 0.4139 0.1228 0.062 Uiso 0.599(4) 1 calc PR . 1
C2Q C 0.6588(3) 0.34517(17) 0.0923(3) 0.063(2) Uani 0.599(4) 1 d PDU . 1
H2Q1 H 0.6434 0.3232 0.0689 0.095 Uiso 0.299(2) 1 calc PR . 1
H2Q2 H 0.6482 0.3419 0.1234 0.095 Uiso 0.299(2) 1 calc PR . 1
H2Q3 H 0.7059 0.3475 0.1038 0.095 Uiso 0.299(2) 1 calc PR . 1
H2Q4 H 0.6883 0.3518 0.1285 0.095 Uiso 0.299(2) 1 calc PR . 1
H2Q5 H 0.6835 0.3332 0.0740 0.095 Uiso 0.299(2) 1 calc PR . 1
H2Q6 H 0.6258 0.3275 0.0936 0.095 Uiso 0.299(2) 1 calc PR . 1
C3Q C 0.5813(3) 0.37475(18) 0.0096(2) 0.0536(19) Uani 0.599(4) 1 d PDU . 1
H3Q1 H 0.5786 0.3480 -0.0004 0.080 Uiso 0.299(2) 1 calc PR . 1
H3Q2 H 0.5955 0.3897 -0.0139 0.080 Uiso 0.299(2) 1 calc PR . 1
H3Q3 H 0.5386 0.3836 0.0065 0.080 Uiso 0.299(2) 1 calc PR . 1
H3Q4 H 0.5632 0.3995 -0.0048 0.080 Uiso 0.299(2) 1 calc PR . 1
H3Q5 H 0.5463 0.3578 0.0087 0.080 Uiso 0.299(2) 1 calc PR . 1
H3Q6 H 0.6032 0.3639 -0.0117 0.080 Uiso 0.299(2) 1 calc PR . 1
O1P O 0.6234(4) 0.4419(2) 0.0584(3) 0.0557(17) Uani 0.401(4) 1 d PDU . 2
N1P N 0.6215(4) 0.37740(19) 0.0584(3) 0.064(3) Uani 0.401(4) 1 d PDU . 2
C1P C 0.6125(4) 0.41069(19) 0.0348(3) 0.060(2) Uani 0.401(4) 1 d PDU . 2
H1P H 0.5965 0.4110 -0.0027 0.072 Uiso 0.401(4) 1 calc PR . 2
C2P C 0.6449(7) 0.3717(3) 0.1148(3) 0.088(4) Uani 0.401(4) 1 d PDU . 2
H2P1 H 0.6453 0.3445 0.1223 0.132 Uiso 0.201(2) 1 calc PR . 2
H2P2 H 0.6164 0.3848 0.1286 0.132 Uiso 0.201(2) 1 calc PR . 2
H2P3 H 0.6889 0.3818 0.1318 0.132 Uiso 0.201(2) 1 calc PR . 2
H2P4 H 0.6551 0.3962 0.1328 0.132 Uiso 0.201(2) 1 calc PR . 2
H2P5 H 0.6841 0.3560 0.1266 0.132 Uiso 0.201(2) 1 calc PR . 2
H2P6 H 0.6115 0.3589 0.1234 0.132 Uiso 0.201(2) 1 calc PR . 2
C3P C 0.6068(5) 0.3431(2) 0.0256(3) 0.068(3) Uani 0.401(4) 1 d PDU . 2
H3P1 H 0.6139 0.3207 0.0483 0.102 Uiso 0.201(2) 1 calc PR . 2
H3P2 H 0.6351 0.3419 0.0062 0.102 Uiso 0.201(2) 1 calc PR . 2
H3P3 H 0.5614 0.3438 0.0004 0.102 Uiso 0.201(2) 1 calc PR . 2
H3P4 H 0.5931 0.3502 -0.0117 0.102 Uiso 0.201(2) 1 calc PR . 2
H3P5 H 0.5719 0.3291 0.0304 0.102 Uiso 0.201(2) 1 calc PR . 2
H3P6 H 0.6456 0.3272 0.0362 0.102 Uiso 0.201(2) 1 calc PR . 2

loop_
_atom_site_aniso_label
_atom_site_aniso_U_11
_atom_site_aniso_U_22
_atom_site_aniso_U_33
_atom_site_aniso_U_23
_atom_site_aniso_U_13
_atom_site_aniso_U_12
Fe1 0.0413(2) 0.0286(2) 0.0297(2) -0.00406(18) 0.00806(18) 0.0004(2)
N1 0.0444(12) 0.0338(12) 0.0315(11) -0.0038(10) 0.0087(10) -0.0019(11)
C101 0.0567(16) 0.0290(14) 0.0322(16) 0.0027(13) 0.0050(14) -0.0005(14)
C102 0.064(2) 0.0337(15) 0.0274(16) 0.0057(13) 0.0010(15) -0.0055(15)
N101 0.0439(12) 0.0252(11) 0.0262(12) 0.0031(10) 0.0024(10) 0.0042(10)
O101 0.0529(13) 0.0332(12) 0.0350(12) 0.0054(10) -0.0082(10) -0.0005(11)
C103 0.0386(14) 0.0273(13) 0.0296(14) 0.0021(12) 0.0034(12) 0.0039(12)
C201 0.0474(18) 0.0307(15) 0.0412(15) -0.0094(12) 0.0066(13) 0.0031(15)
C202 0.0454(18) 0.0285(14) 0.0341(14) -0.0037(11) 0.0047(14) 0.0099(14)
N201 0.0414(14) 0.0302(12) 0.0345(11) -0.0047(10) 0.0064(11) 0.0075(12)
O201 0.0553(13) 0.0368(11) 0.0335(10) -0.0065(9) 0.0035(10) 0.0088(10)
C203 0.0360(16) 0.0256(13) 0.0314(13) -0.0085(11) 0.0006(13) 0.0009(12)
C301 0.0665(17) 0.0396(16) 0.0476(17) -0.0057(14) 0.0199(14) -0.0199(15)
C302 0.0778(18) 0.0497(18) 0.070(2) -0.0147(16) 0.0484(15) -0.0179(15)
N301 0.0579(13) 0.0423(13) 0.0544(14) -0.0122(12) 0.0310(11) -0.0115(12)
O301 0.0771(13) 0.0535(16) 0.0800(15) -0.0129(12) 0.0513(11) -0.0087(13)
C303 0.0605(17) 0.0466(16) 0.0442(17) -0.0015(14) 0.0241(13) 0.0000(15)
Fe2 0.0477(3) 0.0273(2) 0.0356(2) -0.00371(19) 0.0025(2) 0.0026(2)
N2 0.0536(13) 0.0283(12) 0.0393(12) -0.0012(10) 0.0051(11) 0.0051(11)
C111 0.0630(16) 0.0244(14) 0.054(2) -0.0091(14) 0.0142(15) -0.0018(14)
C112 0.0550(18) 0.0289(14) 0.0475(19) -0.0107(14) 0.0093(15) 0.0010(14)
N102 0.0440(12) 0.0275(12) 0.0403(14) -0.0090(11) 0.0045(11) 0.0038(11)
O102 0.0438(13) 0.0363(13) 0.0500(14) -0.0083(11) -0.0031(11) -0.0010(11)
C110 0.0432(16) 0.0277(13) 0.0351(16) -0.0039(12) 0.0047(13) -0.0046(13)
C211 0.071(2) 0.0248(14) 0.0466(16) 0.0011(13) 0.0029(16) 0.0012(17)
C212 0.079(3) 0.0255(15) 0.0447(16) -0.0028(12) 0.0076(18) -0.0066(16)
N202 0.0489(16) 0.0279(12) 0.0343(12) -0.0003(10) 0.0017(12) -0.0029(12)
O202 0.0662(14) 0.0278(11) 0.0385(11) 0.0003(9) 0.0107(10) 0.0031(11)
C210 0.0337(16) 0.0295(13) 0.0356(14) -0.0020(11) -0.0015(13) 0.0051(12)
C311 0.0577(17) 0.0290(15) 0.0507(17) -0.0059(14) 0.0052(15) 0.0113(14)
C312 0.0630(18) 0.0357(16) 0.054(2) -0.0077(14) 0.0177(15) 0.0101(14)
N302 0.0435(13) 0.0338(13) 0.0427(14) -0.0031(11) 0.0050(11) 0.0080(12)
O302 0.0555(12) 0.0546(14) 0.0696(13) -0.0025(11) 0.0238(10) 0.0100(11)
C310 0.0494(16) 0.0452(16) 0.0449(18) -0.0048(14) 0.0086(13) 0.0033(14)
C104 0.0285(15) 0.0293(13) 0.0324(13) 0.0037(11) 0.0038(12) 0.0046(12)
C105 0.0295(16) 0.0276(13) 0.0304(14) -0.0022(11) -0.0025(13) 0.0017(13)
C106 0.0297(15) 0.0268(12) 0.0305(13) -0.0033(11) 0.0017(12) -0.0003(13)
C107 0.0367(16) 0.0290(14) 0.0336(13) 0.0018(11) 0.0078(13) 0.0024(14)
C109 0.0326(15) 0.0238(13) 0.0292(12) -0.0031(10) 0.0049(12) 0.0009(13)
C108 0.0331(15) 0.0327(15) 0.0265(12) -0.0009(10) 0.0076(12) 0.0030(13)
O103 0.0565(12) 0.0335(12) 0.0284(10) -0.0001(8) 0.0089(9) 0.0009(10)
C113 0.0503(13) 0.0289(15) 0.0329(13) 0.0068(11) 0.0174(11) 0.0160(13)
C114 0.0548(15) 0.0298(19) 0.0395(18) 0.0089(14) 0.0209(14) 0.0197(16)
C115 0.0430(15) 0.038(2) 0.044(2) 0.0050(16) 0.0106(14) 0.0104(16)
O104 0.0453(13) 0.0622(19) 0.0668(18) 0.0286(15) 0.0186(12) 0.0115(14)
C119 0.0591(19) 0.093(3) 0.081(3) 0.015(3) 0.0332(19) 0.000(2)
C120 0.060(2) 0.107(3) 0.112(4) 0.010(4) 0.036(2) 0.003(3)
C121 0.120(5) 0.118(3) 0.240(9) -0.049(6) 0.071(6) 0.028(4)
C116 0.0489(17) 0.097(3) 0.064(2) 0.042(2) 0.0201(18) 0.012(2)
C118 0.0431(18) 0.052(2) 0.044(2) 0.0178(16) 0.0096(16) 0.0074(18)
C117 0.0493(18) 0.061(2) 0.059(2) 0.0262(17) 0.0205(16) 0.0112(18)
O105 0.0550(16) 0.074(2) 0.0658(19) 0.0356(15) 0.0155(15) 0.0104(16)
C122 0.050(2) 0.064(3) 0.054(2) 0.018(2) 0.010(2) 0.007(2)
C123 0.053(3) 0.073(3) 0.047(2) 0.0217(19) 0.004(2) 0.009(2)
C124 0.067(3) 0.066(3) 0.053(2) 0.017(2) 0.012(2) 0.008(3)
C14A 0.0466(18) 0.047(4) 0.038(2) 0.012(2) 0.017(2) 0.021(3)
C15A 0.054(2) 0.065(5) 0.057(3) 0.026(4) 0.012(2) 0.006(3)
O04A 0.056(2) 0.094(6) 0.084(4) 0.026(4) 0.012(2) -0.007(4)
C19A 0.057(3) 0.100(3) 0.099(5) 0.014(4) 0.018(3) 0.007(5)
C20A 0.079(6) 0.103(4) 0.110(6) 0.006(4) 0.016(5) 0.001(5)
C21A 0.106(13) 0.103(6) 0.173(14) 0.015(9) 0.014(11) 0.019(8)
C16A 0.055(3) 0.080(6) 0.053(3) 0.023(4) 0.024(3) 0.009(4)
C18A 0.0466(18) 0.047(4) 0.038(2) 0.012(2) 0.017(2) 0.021(3)
C17A 0.053(3) 0.083(5) 0.048(3) 0.030(3) 0.020(2) 0.015(4)
O05A 0.046(3) 0.072(6) 0.047(3) 0.025(4) 0.024(2) 0.024(5)
C22A 0.047(4) 0.076(5) 0.038(3) 0.022(4) 0.024(3) 0.004(7)
C23A 0.066(7) 0.063(4) 0.030(4) 0.011(5) 0.019(4) 0.012(7)
C24A 0.057(9) 0.066(4) 0.052(8) 0.023(5) 0.030(7) 0.011(9)
C204 0.0318(15) 0.0283(13) 0.0271(14) -0.0060(11) -0.0043(11) 0.0060(12)
C205 0.0330(15) 0.0288(13) 0.0249(14) -0.0078(11) -0.0027(12) 0.0019(12)
C206 0.0321(15) 0.0263(13) 0.0253(14) -0.0028(11) -0.0077(11) 0.0073(12)
C207 0.0329(14) 0.0232(13) 0.0410(16) -0.0038(12) -0.0010(12) 0.0099(12)
C209 0.0305(14) 0.0274(14) 0.0384(16) -0.0047(12) -0.0007(11) 0.0012(12)
C208 0.0302(13) 0.0302(15) 0.0421(17) -0.0025(12) 0.0022(11) 0.0072(12)
O203 0.0430(11) 0.0374(12) 0.0599(14) -0.0067(10) 0.0163(9) 0.0058(9)
C213 0.036(2) 0.040(3) 0.057(3) 0.009(2) 0.0168(18) 0.0092(19)
C214 0.052(2) 0.026(3) 0.051(3) -0.006(2) 0.0191(19) 0.000(2)
C215 0.050(3) 0.052(3) 0.068(3) 0.001(2) 0.012(2) -0.006(2)
O204 0.065(2) 0.079(3) 0.079(3) 0.006(3) -0.005(2) -0.018(3)
C219 0.065(3) 0.099(4) 0.117(4) -0.012(4) -0.002(4) -0.022(4)
C220 0.105(6) 0.083(4) 0.131(5) -0.028(5) -0.047(5) 0.017(5)
C221 0.168(9) 0.116(4) 0.118(8) -0.066(4) -0.068(7) 0.104(6)
C216 0.058(3) 0.066(3) 0.066(2) -0.008(2) 0.024(2) -0.022(3)
C218 0.053(2) 0.048(3) 0.046(3) -0.004(2) 0.024(2) 0.003(2)
C217 0.067(3) 0.065(3) 0.052(2) -0.009(2) 0.034(2) -0.015(2)
O205 0.100(3) 0.092(3) 0.052(2) -0.0098(19) 0.039(2) -0.038(2)
C222 0.135(3) 0.092(4) 0.054(3) 0.003(3) 0.031(2) -0.038(4)
C223 0.149(4) 0.096(5) 0.071(4) 0.006(3) 0.050(3) -0.029(3)
C224 0.256(4) 0.143(10) 0.166(7) 0.018(6) 0.159(4) 0.003(6)
C13B 0.038(2) 0.028(3) 0.052(2) -0.003(2) 0.020(2) 0.009(2)
C14B 0.039(3) 0.048(3) 0.050(2) -0.003(2) 0.028(2) 0.001(2)
C15B 0.056(3) 0.049(3) 0.060(2) -0.008(2) 0.018(2) -0.009(3)
O04B 0.060(3) 0.058(3) 0.065(2) 0.006(2) 0.005(2) -0.013(2)
C19B 0.077(5) 0.092(5) 0.072(3) -0.020(4) 0.012(4) -0.033(4)
C20B 0.061(5) 0.112(6) 0.069(3) -0.019(4) 0.009(4) 0.003(4)
C21B 0.148(8) 0.142(8) 0.046(5) -0.043(5) 0.036(5) -0.042(5)
C16B 0.055(3) 0.065(4) 0.066(2) -0.007(3) 0.025(3) -0.022(3)
C18B 0.061(3) 0.053(3) 0.046(3) -0.002(2) 0.017(3) -0.003(2)
C17B 0.070(3) 0.067(4) 0.064(2) -0.005(3) 0.030(3) -0.018(3)
O05B 0.111(4) 0.097(4) 0.068(2) -0.002(3) 0.037(3) -0.038(3)
C22B 0.130(6) 0.121(3) 0.067(3) 0.012(3) 0.021(4) -0.026(5)
C23B 0.144(6) 0.123(4) 0.078(3) 0.014(3) 0.039(4) -0.023(4)
C24B 0.103(8) 0.120(4) 0.114(9) 0.003(5) 0.043(7) -0.033(6)
C304 0.0566(16) 0.0372(14) 0.0337(16) -0.0028(13) 0.0174(13) 0.0025(13)
C305 0.0491(17) 0.0426(14) 0.0377(17) -0.0095(14) 0.0162(14) 0.0046(13)
C306 0.0482(16) 0.0373(14) 0.0406(17) -0.0094(13) 0.0106(14) 0.0017(13)
C307 0.0462(16) 0.0436(16) 0.0386(17) -0.0051(14) 0.0133(13) 0.0035(14)
C309 0.0507(15) 0.0442(16) 0.0347(16) -0.0008(14) 0.0189(13) 0.0064(13)
C308 0.0439(16) 0.0532(18) 0.0281(16) 0.0021(14) 0.0055(13) 0.0066(14)
O303 0.0338(12) 0.0590(14) 0.0598(13) -0.0116(11) 0.0040(11) 0.0076(11)
C313 0.028(2) 0.086(3) 0.0301(19) -0.007(2) 0.0028(17) 0.020(2)
C314 0.044(3) 0.082(3) 0.040(2) -0.014(2) 0.0050(18) -0.004(3)
C315 0.065(3) 0.100(3) 0.052(2) -0.027(2) 0.0263(18) -0.020(2)
O304 0.052(2) 0.114(3) 0.068(2) -0.0394(19) 0.0309(16) -0.022(2)
C319 0.076(4) 0.132(4) 0.069(3) -0.043(3) 0.026(2) 0.001(4)
C320 0.087(5) 0.101(4) 0.069(4) -0.030(3) 0.016(3) -0.016(5)
C321 0.132(7) 0.094(4) 0.020(3) -0.010(3) 0.008(4) 0.025(5)
C316 0.073(3) 0.096(3) 0.051(2) -0.031(2) 0.027(2) -0.022(2)
C318 0.048(3) 0.078(3) 0.040(2) -0.016(2) 0.011(2) 0.004(2)
C317 0.056(3) 0.086(3) 0.041(2) -0.018(2) 0.017(2) -0.004(2)
O305 0.057(2) 0.090(3) 0.045(2) -0.023(2) 0.0150(18) -0.011(2)
C322 0.104(3) 0.061(4) 0.075(3) -0.016(3) 0.049(2) -0.008(3)
C323 0.152(4) 0.104(5) 0.082(4) -0.039(3) 0.066(3) -0.053(3)
C324 0.104(5) 0.125(8) 0.192(9) -0.096(6) 0.062(4) -0.024(5)
C13C 0.040(3) 0.062(3) 0.039(2) -0.010(2) 0.006(2) 0.011(2)
C14C 0.048(4) 0.072(3) 0.051(2) -0.013(2) 0.015(2) -0.006(3)
C15C 0.064(3) 0.101(3) 0.051(2) -0.026(2) 0.021(2) -0.027(3)
O04C 0.085(4) 0.129(4) 0.056(2) -0.029(2) 0.032(2) -0.029(3)
C19C 0.072(4) 0.128(4) 0.061(3) -0.024(3) 0.029(3) -0.009(4)
C20C 0.097(6) 0.104(5) 0.062(4) -0.011(3) 0.003(4) -0.008(5)
C21C 0.143(11) 0.100(7) 0.071(6) -0.018(4) 0.007(6) -0.008(7)
C16C 0.069(4) 0.094(3) 0.052(2) -0.034(2) 0.025(2) -0.026(3)
C18C 0.038(3) 0.069(3) 0.033(3) -0.010(2) 0.004(3) 0.001(3)
C17C 0.055(3) 0.072(3) 0.038(2) -0.013(2) 0.006(2) -0.007(3)
O05C 0.071(3) 0.075(3) 0.052(3) -0.016(2) 0.011(2) -0.017(2)
C22C 0.121(5) 0.085(3) 0.060(3) -0.007(4) 0.030(3) -0.035(3)
C23C 0.149(5) 0.094(4) 0.081(5) -0.033(4) 0.052(4) -0.056(3)
C24C 0.212(8) 0.078(4) 0.147(10) -0.087(6) 0.026(10) -0.030(5)
Fe3 0.0460(2) 0.0274(2) 0.0316(2) -0.00067(19) 0.0074(2) 0.0053(2)
N3 0.0504(13) 0.0330(13) 0.0382(12) 0.0058(11) 0.0096(10) 0.0068(12)
C401 0.055(2) 0.0248(14) 0.0451(15) -0.0048(12) 0.0075(14) 0.0065(15)
C402 0.065(2) 0.0253(15) 0.0335(15) -0.0038(12) 0.0019(16) 0.0108(15)
N401 0.0373(14) 0.0257(12) 0.0321(11) -0.0015(10) 0.0002(11) 0.0053(11)
O401 0.0612(14) 0.0283(11) 0.0327(10) -0.0040(9) 0.0086(10) 0.0051(11)
C403 0.0352(16) 0.0298(14) 0.0301(13) 0.0001(12) 0.0017(13) 0.0000(13)
C501 0.0735(18) 0.0380(16) 0.0581(18) 0.0011(15) 0.0276(15) 0.0038(16)
C502 0.0656(18) 0.0374(16) 0.068(2) -0.0008(16) 0.0298(16) -0.0008(14)
N501 0.0545(13) 0.0313(12) 0.0447(14) -0.0016(11) 0.0179(11) -0.0039(12)
O501 0.0593(13) 0.0614(18) 0.114(2) -0.0166(16) 0.0390(14) -0.0059(13)
C503 0.0517(16) 0.0381(15) 0.0500(18) 0.0065(14) 0.0170(13) 0.0068(14)
C601 0.0565(16) 0.0339(15) 0.0373(17) 0.0038(14) 0.0071(14) 0.0115(15)
C602 0.062(2) 0.0394(16) 0.0297(17) 0.0082(13) 0.0014(15) 0.0101(15)
N601 0.0502(13) 0.0324(12) 0.0271(13) -0.0009(11) 0.0043(11) 0.0083(11)
O601 0.0515(14) 0.0436(14) 0.0411(14) 0.0015(11) -0.0093(11) 0.0151(12)
C603 0.0430(15) 0.0336(14) 0.0326(15) -0.0043(12) 0.0078(13) 0.0105(13)
Fe4 0.0443(3) 0.0297(2) 0.0332(2) -0.0029(2) 0.0065(2) 0.0083(2)
N4 0.0462(12) 0.0296(12) 0.0376(12) -0.0078(11) 0.0069(10) 0.0067(11)
C412 0.057(2) 0.0373(16) 0.0367(15) -0.0008(12) 0.0111(15) -0.0030(15)
C411 0.054(2) 0.0290(15) 0.0430(15) -0.0015(13) 0.0049(14) 0.0016(15)
N402 0.0470(15) 0.0255(12) 0.0336(11) -0.0021(10) 0.0062(11) -0.0018(12)
O402 0.0706(15) 0.0361(12) 0.0341(10) -0.0032(8) 0.0175(10) 0.0004(11)
C410 0.0460(16) 0.0339(14) 0.0296(12) -0.0059(11) 0.0157(12) 0.0053(13)
C511 0.0640(17) 0.0352(16) 0.0464(16) -0.0042(14) 0.0166(14) 0.0156(14)
C512 0.0620(17) 0.0401(16) 0.0495(19) 0.0041(14) 0.0243(15) 0.0203(14)
N502 0.0548(13) 0.0374(13) 0.0385(13) 0.0041(11) 0.0136(11) 0.0170(12)
O502 0.0597(12) 0.0548(14) 0.0665(14) 0.0053(11) 0.0299(11) 0.0220(11)
C510 0.0454(15) 0.0389(15) 0.0322(15) -0.0056(12) 0.0075(12) 0.0074(13)
C611 0.0552(16) 0.0299(15) 0.0480(19) -0.0087(14) 0.0060(15) 0.0013(14)
C612 0.0398(18) 0.0346(16) 0.061(2) -0.0068(15) 0.0014(16) 0.0076(14)
N602 0.0439(13) 0.0311(12) 0.0434(15) -0.0115(12) 0.0012(12) 0.0019(11)
O602 0.0564(15) 0.0444(14) 0.0452(14) -0.0064(11) -0.0010(12) 0.0074(12)
C610 0.0353(15) 0.0352(14) 0.0444(17) -0.0051(13) 0.0075(14) 0.0025(13)
C404 0.0370(15) 0.0317(13) 0.0279(15) -0.0026(12) -0.0008(12) 0.0040(13)
C405 0.0387(16) 0.0342(14) 0.0292(15) 0.0042(12) 0.0073(12) 0.0056(13)
C406 0.0384(15) 0.0292(13) 0.0236(14) -0.0010(11) 0.0034(11) 0.0039(12)
C407 0.0414(15) 0.0314(14) 0.0288(15) -0.0033(12) 0.0045(11) 0.0075(13)
C409 0.0333(14) 0.0303(14) 0.0296(15) 0.0036(12) -0.0006(11) -0.0003(12)
C408 0.0339(14) 0.0387(16) 0.0334(16) -0.0007(13) 0.0051(12) 0.0013(13)
O403 0.0417(11) 0.0457(13) 0.0384(12) -0.0020(10) 0.0108(9) 0.0026(10)
C413 0.0458(14) 0.0278(16) 0.0474(15) -0.0015(14) 0.0143(12) -0.0085(14)
C414 0.0567(14) 0.0407(19) 0.0470(16) -0.0012(15) 0.0197(12) -0.0044(16)
C415 0.0587(15) 0.052(2) 0.0645(15) -0.0122(17) 0.0328(13) -0.0143(18)
O404 0.0795(14) 0.096(2) 0.0872(15) -0.0281(16) 0.0465(12) -0.0384(16)
C419 0.104(2) 0.093(3) 0.0845(19) -0.020(2) 0.0603(18) -0.028(2)
C420 0.100(2) 0.107(3) 0.088(3) -0.008(3) 0.0540(19) -0.015(3)
C421 0.115(3) 0.122(4) 0.108(4) -0.005(3) 0.064(3) -0.038(3)
C416 0.0520(17) 0.079(3) 0.0634(16) -0.020(2) 0.0189(13) -0.015(2)
C418 0.0441(16) 0.058(2) 0.0417(14) 0.0019(16) 0.0117(13) -0.0004(17)
C417 0.0563(18) 0.079(3) 0.0454(14) -0.0143(19) 0.0111(13) -0.015(2)
O405 0.0672(16) 0.131(3) 0.0471(13) -0.0108(16) 0.0114(12) -0.0117(19)
C422 0.092(3) 0.215(9) 0.061(3) -0.005(5) -0.007(2) -0.037(5)
C423 0.102(4) 0.259(10) 0.059(3) -0.020(6) -0.001(3) -0.006(6)
C424 0.137(5) 0.205(11) 0.070(5) 0.009(7) 0.007(4) 0.047(7)
C22D 0.078(4) 0.170(8) 0.043(2) -0.029(4) 0.020(2) -0.015(5)
C23D 0.115(7) 0.194(6) 0.052(3) -0.012(4) 0.045(4) 0.023(6)
C24D 0.103(9) 0.283(9) 0.037(5) -0.036(6) 0.007(5) -0.025(9)
C504 0.0508(15) 0.0408(14) 0.0350(16) -0.0033(13) 0.0183(13) 0.0080(13)
C505 0.0437(16) 0.0425(14) 0.0270(15) 0.0015(13) 0.0133(13) 0.0091(13)
C506 0.0450(15) 0.0437(14) 0.0244(14) 0.0015(13) 0.0112(12) 0.0124(13)
C507 0.0453(15) 0.0410(16) 0.0296(15) -0.0046(13) 0.0112(13) 0.0077(13)
C509 0.0517(16) 0.0416(16) 0.0325(16) -0.0004(14) 0.0097(14) 0.0129(14)
C508 0.0441(15) 0.0429(17) 0.0371(16) 0.0001(13) 0.0135(12) 0.0159(13)
O503 0.0472(12) 0.0425(13) 0.0504(12) -0.0035(10) 0.0098(10) 0.0144(10)
C513 0.032(2) 0.072(2) 0.0312(16) 0.0097(18) 0.0043(16) 0.0192(18)
C514 0.042(2) 0.060(3) 0.0448(16) -0.0019(18) 0.0085(18) -0.001(2)
C515 0.051(2) 0.075(3) 0.0366(17) 0.0009(17) 0.0091(18) -0.006(2)
O504 0.089(2) 0.108(3) 0.0462(16) -0.0045(18) 0.0260(17) -0.031(2)
C519 0.092(3) 0.106(4) 0.058(2) 0.002(2) 0.031(2) -0.024(3)
C520 0.093(4) 0.116(4) 0.064(3) 0.008(3) 0.034(3) -0.015(3)
C521 0.094(4) 0.164(6) 0.137(4) -0.036(4) 0.079(3) -0.024(4)
C516 0.045(2) 0.060(2) 0.0322(17) -0.0068(17) 0.0130(16) 0.0026(18)
C518 0.048(2) 0.048(2) 0.0324(18) -0.0028(16) 0.0094(18) 0.0161(17)
C517 0.039(2) 0.058(2) 0.0360(18) 0.0000(16) 0.0137(16) 0.0117(17)
O505 0.0528(17) 0.0664(19) 0.0391(15) -0.0152(13) 0.0249(13) -0.0046(14)
C522 0.060(2) 0.066(3) 0.037(2) -0.007(2) 0.0179(19) -0.011(2)
C523 0.071(3) 0.061(3) 0.047(3) -0.007(2) 0.014(2) -0.009(2)
C524 0.065(3) 0.085(4) 0.043(3) -0.007(3) 0.010(2) -0.020(3)
C13E 0.036(4) 0.065(4) 0.039(2) 0.003(3) 0.002(2) 0.020(3)
C14E 0.033(4) 0.067(4) 0.045(2) 0.005(3) 0.000(2) 0.009(3)
C15E 0.064(4) 0.077(4) 0.047(2) 0.003(3) 0.016(2) 0.004(3)
O04E 0.099(4) 0.098(5) 0.050(2) 0.009(3) 0.021(2) -0.017(4)
C19E 0.102(5) 0.124(5) 0.051(3) -0.001(3) 0.027(3) -0.016(5)
C20E 0.110(7) 0.149(4) 0.066(3) -0.008(6) 0.053(4) -0.010(6)
C21E 0.163(15) 0.139(5) 0.129(12) 0.033(7) 0.031(13) -0.028(8)
C16E 0.062(4) 0.071(4) 0.036(3) -0.010(3) 0.022(3) 0.008(3)
C18E 0.046(4) 0.061(3) 0.030(3) -0.006(3) 0.010(3) 0.016(3)
C17E 0.055(3) 0.063(3) 0.032(3) -0.005(2) 0.015(3) 0.015(3)
O05E 0.066(4) 0.062(3) 0.045(3) -0.011(3) 0.024(3) 0.009(3)
C22E 0.068(4) 0.070(4) 0.043(4) -0.010(4) 0.020(3) -0.002(3)
C23E 0.076(5) 0.069(5) 0.059(6) -0.007(4) 0.017(4) -0.004(3)
C24E 0.079(7) 0.095(11) 0.073(9) -0.037(7) 0.004(5) 0.009(6)
C604 0.0378(17) 0.0352(14) 0.0347(14) -0.0051(11) 0.0057(13) 0.0091(14)
C605 0.0385(18) 0.0360(14) 0.0290(14) -0.0020(11) 0.0027(14) 0.0118(14)
C606 0.0356(16) 0.0315(14) 0.0428(15) -0.0006(12) 0.0109(13) 0.0041(13)
C607 0.053(2) 0.0343(15) 0.0391(14) 0.0044(12) 0.0132(15) 0.0063(16)
C609 0.0352(16) 0.0372(15) 0.0325(13) -0.0051(11) 0.0076(13) 0.0119(14)
C608 0.053(2) 0.0422(17) 0.0370(14) 0.0011(12) 0.0133(15) 0.0043(16)
O603 0.0660(14) 0.0612(17) 0.0374(11) -0.0009(11) 0.0168(11) 0.0018(13)
C613 0.0421(14) 0.0246(14) 0.0341(12) 0.0194(12) 0.0109(11) 0.0120(13)
C614 0.0592(14) 0.044(2) 0.0468(16) 0.0073(16) 0.0154(13) -0.0044(18)
C615 0.0508(14) 0.071(3) 0.0616(19) 0.018(2) 0.0126(13) 0.003(2)
O604 0.0507(12) 0.102(2) 0.0817(17) 0.0193(17) 0.0197(11) -0.0022(16)
C619 0.0556(13) 0.114(4) 0.082(2) 0.029(3) 0.0211(14) -0.003(2)
C620 0.0495(15) 0.115(4) 0.108(3) 0.030(3) 0.0193(16) 0.006(2)
C621 0.056(2) 0.142(8) 0.117(4) 0.025(4) 0.025(2) 0.007(4)
C19F 0.0556(13) 0.114(4) 0.082(2) 0.029(3) 0.0211(14) -0.003(2)
C20F 0.0495(15) 0.115(4) 0.108(3) 0.030(3) 0.0193(16) 0.006(2)
C21F 0.056(2) 0.142(8) 0.117(4) 0.025(4) 0.025(2) 0.007(4)
C616 0.0569(16) 0.082(3) 0.0579(17) 0.015(2) 0.0233(14) -0.001(2)
C618 0.0536(17) 0.055(2) 0.0423(14) 0.0213(16) 0.0150(12) 0.0157(17)
C617 0.0606(17) 0.068(2) 0.0408(14) 0.0129(18) 0.0135(12) 0.000(2)
O605 0.0626(14) 0.094(2) 0.0424(12) 0.0193(14) 0.0137(11) 0.0077(15)
C622 0.0562(16) 0.075(3) 0.0489(15) 0.0151(18) 0.0153(14) 0.0069(19)
C623 0.0622(19) 0.072(4) 0.0485(17) 0.009(2) 0.0115(17) 0.002(3)
C624 0.063(2) 0.110(4) 0.059(2) 0.027(3) 0.0033(19) 0.000(3)
C22F 0.0562(16) 0.075(3) 0.0489(15) 0.0151(18) 0.0153(14) 0.0069(19)
C23F 0.0622(19) 0.072(4) 0.0485(17) 0.009(2) 0.0115(17) 0.002(3)
C24F 0.063(2) 0.110(4) 0.059(2) 0.027(3) 0.0033(19) 0.000(3)
K1 0.0494(4) 0.0325(4) 0.0309(4) 0.0011(3) 0.0007(3) -0.0050(3)
K2 0.0577(5) 0.0319(4) 0.0317(4) -0.0050(3) -0.0074(3) 0.0031(4)
K3 0.1067(7) 0.0633(5) 0.0353(4) 0.0047(4) 0.0221(4) 0.0271(5)
K4 0.0588(4) 0.0585(5) 0.0357(4) 0.0066(3) 0.0169(3) 0.0160(4)
O1Z 0.0648(16) 0.0312(11) 0.0484(13) -0.0040(10) -0.0151(12) 0.0044(10)
N1Z 0.0536(15) 0.0311(12) 0.0531(16) -0.0082(16) -0.0100(13) 0.0070(15)
C1Z 0.0465(17) 0.0394(15) 0.0362(18) 0.0002(14) -0.0048(16) 0.0018(14)
C2Z 0.141(4) 0.0305(18) 0.129(5) 0.010(3) 0.025(4) 0.008(2)
C3Z 0.048(2) 0.113(4) 0.133(5) -0.056(3) 0.004(2) 0.006(2)
O1Y 0.0566(12) 0.0534(15) 0.0479(12) -0.0019(10) 0.0024(10) 0.0045(11)
N1Y 0.079(2) 0.068(2) 0.0749(17) 0.0031(17) 0.0290(14) 0.0061(17)
C1Y 0.0561(14) 0.046(2) 0.0460(13) -0.0110(14) -0.0007(11) -0.0013(14)
C2Y 0.102(3) 0.138(4) 0.136(4) -0.038(3) 0.052(3) 0.023(3)
C3Y 0.146(5) 0.092(4) 0.080(2) 0.025(2) 0.039(3) -0.009(3)
O1X 0.105(2) 0.0540(13) 0.0594(14) 0.0068(12) 0.0102(14) -0.0118(14)
N1X 0.0632(18) 0.0564(16) 0.0545(19) 0.0109(14) 0.0142(14) -0.0076(15)
C1X 0.060(2) 0.0620(14) 0.0516(18) 0.0043(14) 0.0002(16) -0.0154(15)
C2X 0.119(2) 0.082(3) 0.126(3) 0.030(2) 0.076(2) 0.011(2)
C3X 0.100(3) 0.063(2) 0.117(4) 0.003(3) 0.045(3) 0.002(2)
O1W 0.0662(13) 0.0631(15) 0.0413(13) -0.0023(11) 0.0067(10) 0.0152(11)
N1W 0.0842(19) 0.077(2) 0.0545(17) -0.0004(16) 0.0190(15) 0.0067(18)
C1W 0.0617(14) 0.073(2) 0.0464(16) -0.0085(15) 0.0075(13) 0.0063(14)
C2W 0.128(4) 0.104(3) 0.074(3) 0.001(2) 0.036(3) -0.020(3)
C3W 0.156(5) 0.087(3) 0.060(2) -0.013(2) 0.045(3) -0.010(3)
O1V 0.047(2) 0.107(3) 0.059(2) -0.005(2) 0.0109(16) 0.005(2)
N1V 0.050(2) 0.062(3) 0.054(2) -0.015(2) 0.0058(19) 0.007(3)
C1V 0.0494(19) 0.067(4) 0.060(3) -0.011(3) 0.0183(17) -0.010(3)
C2V 0.093(4) 0.151(7) 0.089(3) -0.043(4) 0.028(3) 0.049(5)
C3V 0.071(3) 0.048(4) 0.086(3) -0.028(3) -0.021(3) 0.016(4)
O1O 0.067(2) 0.080(4) 0.071(2) 0.005(3) 0.005(3) -0.002(3)
N1O 0.062(2) 0.072(5) 0.062(3) -0.011(4) 0.011(2) 0.009(4)
C1O 0.062(2) 0.076(5) 0.071(3) 0.005(3) 0.008(2) 0.009(4)
C2O 0.079(3) 0.088(8) 0.078(4) -0.030(6) 0.025(3) 0.019(6)
C3O 0.082(6) 0.063(7) 0.062(3) -0.003(5) 0.008(3) 0.003(6)
O1U 0.073(2) 0.0425(14) 0.0527(17) -0.0021(13) 0.0156(16) 0.0006(16)
N1U 0.077(3) 0.051(2) 0.0496(19) -0.0002(17) 0.0281(18) 0.010(2)
C1U 0.070(3) 0.051(2) 0.046(2) 0.0008(17) 0.023(2) 0.001(2)
C2U 0.065(3) 0.091(4) 0.054(2) 0.019(2) 0.027(2) 0.018(3)
C3U 0.095(4) 0.054(3) 0.084(4) -0.011(3) 0.033(3) 0.011(3)
O1N 0.098(3) 0.040(2) 0.067(3) -0.009(2) 0.040(2) 0.013(3)
N1N 0.076(5) 0.042(2) 0.063(3) -0.009(3) 0.036(3) 0.004(4)
C1N 0.092(3) 0.044(2) 0.066(4) -0.012(2) 0.028(3) 0.010(3)
C2N 0.110(7) 0.052(7) 0.060(4) 0.000(3) 0.045(4) 0.004(6)
C3N 0.094(8) 0.049(3) 0.071(6) -0.022(4) 0.056(5) -0.019(6)
O1T 0.0672(18) 0.0548(18) 0.111(3) 0.0169(17) 0.0293(17) 0.0151(15)
N1T 0.060(2) 0.056(2) 0.061(2) 0.0006(17) 0.0309(18) 0.011(2)
C1T 0.076(3) 0.069(2) 0.080(3) 0.0021(19) 0.033(2) 0.017(2)
C2T 0.104(4) 0.101(5) 0.074(3) -0.011(3) 0.048(2) 0.016(4)
C3T 0.060(3) 0.076(3) 0.087(3) 0.012(3) 0.030(3) 0.002(3)
O1M 0.097(3) 0.063(2) 0.064(3) 0.014(3) 0.013(4) 0.006(3)
N1M 0.062(5) 0.063(3) 0.052(3) -0.001(3) 0.021(4) 0.023(4)
C1M 0.081(6) 0.071(3) 0.055(3) 0.004(3) 0.005(4) 0.009(4)
C2M 0.088(8) 0.089(8) 0.070(3) 0.002(4) 0.049(5) 0.040(7)
C3M 0.055(7) 0.062(3) 0.068(6) -0.014(4) 0.040(6) -0.007(6)
O1S 0.0791(16) 0.0644(15) 0.0512(15) 0.0118(13) 0.0170(13) -0.0150(15)
N1S 0.0466(15) 0.0534(16) 0.0530(17) 0.0021(14) 0.0148(13) -0.0094(14)
C1S 0.063(2) 0.0696(18) 0.0316(17) 0.0039(15) 0.0116(15) -0.0191(18)
C2S 0.081(2) 0.082(3) 0.088(3) 0.009(2) 0.0472(18) 0.003(2)
C3S 0.054(2) 0.063(2) 0.108(4) 0.010(2) 0.021(2) 0.004(2)
O1Q 0.083(3) 0.0481(15) 0.037(2) 0.0164(14) 0.0160(18) 0.0050(18)
N1Q 0.066(3) 0.0455(18) 0.035(2) 0.0131(18) 0.000(2) 0.001(2)
C1Q 0.059(3) 0.0537(14) 0.032(2) 0.0062(16) 0.006(2) 0.014(2)
C2Q 0.077(4) 0.049(3) 0.050(3) 0.021(3) 0.009(3) 0.008(3)
C3Q 0.057(4) 0.050(3) 0.034(3) 0.006(2) -0.004(2) -0.006(3)
O1P 0.072(4) 0.0562(18) 0.039(3) 0.0024(19) 0.021(3) 0.001(2)
N1P 0.077(5) 0.047(2) 0.048(3) 0.011(2) 0.004(4) -0.007(4)
C1P 0.078(5) 0.045(2) 0.043(3) 0.0102(19) 0.010(4) 0.008(4)
C2P 0.127(9) 0.063(6) 0.057(3) 0.024(3) 0.017(6) -0.007(6)
C3P 0.070(6) 0.041(3) 0.083(4) 0.005(3) 0.019(5) 0.005(5)

loop_
_atom_type_symbol
_atom_type_description
_atom_type_scat_dispersion_real
_atom_type_scat_dispersion_imag
_atom_type_scat_source
C C 0.0033 0.0016 'International Tables Vol C Tables 4.2.6.8 and 6.1.1.4'
H H 0.0000 0.0000 'International Tables Vol C Tables 4.2.6.8 and 6.1.1.4'
N N 0.0061 0.0033 'International Tables Vol C Tables 4.2.6.8 and 6.1.1.4'
O O 0.0106 0.0060 'International Tables Vol C Tables 4.2.6.8 and 6.1.1.4'
K K 0.2009 0.2494 'International Tables Vol C Tables 4.2.6.8 and 6.1.1.4'
Fe Fe 0.3463 0.8444 'International Tables Vol C Tables 4.2.6.8 and 6.1.1.4'

loop_
_geom_angle_atom_site_label_1
_geom_angle_atom_site_label_2
_geom_angle_atom_site_label_3
_geom_angle
_geom_angle_site_symmetry_1
_geom_angle_site_symmetry_3
N101 Fe1 N301 113.23(12) . .
N101 Fe1 N201 117.58(12) . .
N301 Fe1 N201 125.29(12) . .
N101 Fe1 N1 83.78(10) . .
N301 Fe1 N1 83.16(12) . .
N201 Fe1 N1 83.39(10) . .
C301 N1 C201 113.6(3) . .
C301 N1 C101 114.1(3) . .
C201 N1 C101 112.6(3) . .
C301 N1 Fe1 105.8(2) . .
C201 N1 Fe1 104.57(19) . .
C101 N1 Fe1 105.04(19) . .
N1 C101 C102 110.9(3) . .
N1 C101 H10C 109.5 . .
C102 C101 H10C 109.5 . .
N1 C101 H10D 109.5 . .
C102 C101 H10D 109.5 . .
H10C C101 H10D 108.1 . .
N101 C102 C101 108.5(3) . .
N101 C102 H10A 110.0 . .
C101 C102 H10A 110.0 . .
N101 C102 H10B 110.0 . .
C101 C102 H10B 110.0 . .
H10A C102 H10B 108.4 . .
C103 N101 C102 116.5(3) . .
C103 N101 Fe1 131.3(2) . .
C102 N101 Fe1 109.8(2) . .
C103 O101 K1 129.4(2) . .
O101 C103 N101 126.9(3) . .
O101 C103 C104 116.2(3) . .
N101 C103 C104 116.9(2) . .
N1 C201 C202 111.1(3) . .
N1 C201 H20A 109.4 . .
C202 C201 H20A 109.4 . .
N1 C201 H20B 109.4 . .
C202 C201 H20B 109.4 . .
H20A C201 H20B 108.0 . .
N201 C202 C201 108.1(3) . .
N201 C202 H20C 110.1 . .
C201 C202 H20C 110.1 . .
N201 C202 H20D 110.1 . .
C201 C202 H20D 110.1 . .
H20C C202 H20D 108.4 . .
C203 N201 C202 117.5(3) . .
C203 N201 Fe1 131.8(2) . .
C202 N201 Fe1 109.73(19) . .
C203 O201 K2 136.0(2) . .
O201 C203 N201 127.9(3) . .
O201 C203 C204 119.4(3) . .
N201 C203 C204 112.7(3) . .
N1 C301 C302 111.9(3) . .
N1 C301 H30C 109.2 . .
C302 C301 H30C 109.2 . .
N1 C301 H30D 109.2 . .
C302 C301 H30D 109.2 . .
H30C C301 H30D 107.9 . .
N301 C302 C301 107.6(3) . .
N301 C302 H30A 110.2 . .
C301 C302 H30A 110.2 . .
N301 C302 H30B 110.2 . .
C301 C302 H30B 110.2 . .
H30A C302 H30B 108.5 . .
C303 N301 C302 118.1(3) . .
C303 N301 Fe1 132.8(3) . .
C302 N301 Fe1 108.4(2) . .
O301 C303 N301 126.0(4) . .
O301 C303 C304 117.0(3) . .
N301 C303 C304 116.9(3) . .
N202 Fe2 N302 116.88(12) . .
N202 Fe2 N102 121.60(13) . .
N302 Fe2 N102 117.56(12) . .
N202 Fe2 N2 83.87(11) . .
N302 Fe2 N2 83.27(12) . .
N102 Fe2 N2 82.94(11) . .
C311 N2 C211 112.8(3) . .
C311 N2 C111 114.2(3) . .
C211 N2 C111 112.0(3) . .
C311 N2 Fe2 105.6(2) . .
C211 N2 Fe2 105.51(19) . .
C111 N2 Fe2 105.8(2) . .
N2 C111 C112 110.8(3) . .
N2 C111 H11C 109.5 . .
C112 C111 H11C 109.5 . .
N2 C111 H11D 109.5 . .
C112 C111 H11D 109.5 . .
H11C C111 H11D 108.1 . .
N102 C112 C111 107.2(3) . .
N102 C112 H11E 110.3 . .
C111 C112 H11E 110.3 . .
N102 C112 H11F 110.3 . .
C111 C112 H11F 110.3 . .
H11E C112 H11F 108.5 . .
C110 N102 C112 116.1(3) . .
C110 N102 Fe2 128.5(2) . .
C112 N102 Fe2 112.3(2) . .
O102 C110 N102 127.8(3) . .
O102 C110 C106 119.0(3) . .
N102 C110 C106 113.1(3) . .
N2 C211 C212 110.8(3) . .
N2 C211 H21A 109.5 . .
C212 C211 H21A 109.5 . .
N2 C211 H21B 109.5 . .
C212 C211 H21B 109.5 . .
H21A C211 H21B 108.1 . .
N202 C212 C211 107.0(3) . .
N202 C212 H21C 110.3 . .
C211 C212 H21C 110.3 . .
N202 C212 H21D 110.3 . .
C211 C212 H21D 110.3 . .
H21C C212 H21D 108.6 . .
C210 N202 C212 115.2(3) . .
C210 N202 Fe2 134.1(2) . .
C212 N202 Fe2 108.6(2) . .
C210 O202 K4 131.9(2) . .
O202 C210 N202 125.9(3) . .
O202 C210 C206 118.9(3) . .
N202 C210 C206 115.2(3) . .
N2 C311 C312 110.8(3) . .
N2 C311 H31C 109.5 . .
C312 C311 H31C 109.5 . .
N2 C311 H31D 109.5 . .
C312 C311 H31D 109.5 . .
H31C C311 H31D 108.1 . .
N302 C312 C311 108.8(3) . .
N302 C312 H31E 109.9 . .
C311 C312 H31E 109.9 . .
N302 C312 H31F 109.9 . .
C311 C312 H31F 109.9 . .
H31E C312 H31F 108.3 . .
C310 N302 C312 116.2(3) . .
C310 N302 Fe2 131.8(3) . .
C312 N302 Fe2 109.8(3) . .
C310 O302 K3 144.9(2) . .
O302 C310 N302 126.3(4) . .
O302 C310 C306 117.2(4) . .
N302 C310 C306 116.4(4) . .
C109 C104 C105 119.4(3) . .
C109 C104 C103 120.9(3) . .
C105 C104 C103 119.7(3) . .
C106 C105 C104 120.4(3) . .
C106 C105 H105 119.8 . .
C104 C105 H105 119.8 . .
C105 C106 C107 120.2(3) . .
C105 C106 C110 121.2(3) . .
C107 C106 C110 118.5(3) . .
C108 C107 C106 118.5(3) . .
C108 C107 H107 120.8 . .
C106 C107 H107 120.8 . .
C104 C109 C108 119.9(3) . .
C104 C109 H109 120.1 . .
C108 C109 H109 120.1 . .
C107 C108 O103 120.0(3) . .
C107 C108 C109 121.3(3) . .
O103 C108 C109 118.7(3) . .
C113 O103 C108 117.5(2) . .
O103 C113 C18A 116.2(4) . .
O103 C113 C114 121.5(2) . .
C18A C113 C114 117.3(4) . .
O103 C113 C14A 122.9(3) . .
C18A C113 C14A 120.9(5) . .
C114 C113 C14A 23.6(2) . .
O103 C113 C118 118.8(3) . .
C18A C113 C118 25.3(3) . .
C114 C113 C118 119.6(3) . .
C14A C113 C118 111.8(3) . .
C115 C114 C113 119.4(3) . .
C115 C114 H114 120.3 . .
C113 C114 H114 120.3 . .
O104 C115 C116 123.4(4) . .
O104 C115 C114 115.3(3) . .
C116 C115 C114 121.3(3) . .
C115 O104 C119 118.0(3) . .
O104 C119 C120 107.6(4) . .
O104 C119 H11A 110.2 . .
C120 C119 H11A 110.2 . .
O104 C119 H11B 110.2 . .
C120 C119 H11B 110.2 . .
H11A C119 H11B 108.5 . .
C119 C120 C121 110.7(5) . .
C119 C120 H12A 109.5 . .
C121 C120 H12A 109.5 . .
C119 C120 H12B 109.5 . .
C121 C120 H12B 109.5 . .
H12A C120 H12B 108.1 . .
C120 C121 H12C 109.5 . .
C120 C121 H12D 109.5 . .
H12C C121 H12D 109.5 . .
C120 C121 H12E 109.5 . .
H12C C121 H12E 109.5 . .
H12D C121 H12E 109.5 . .
C117 C116 C115 119.4(4) . .
C117 C116 H116 120.3 . .
C115 C116 H116 120.3 . .
C117 C118 C113 119.3(3) . .
C117 C118 H118 120.3 . .
C113 C118 H118 120.3 . .
O105 C117 C116 116.8(4) . .
O105 C117 C118 122.3(3) . .
C116 C117 C118 120.6(3) . .
C117 O105 C122 119.5(3) . .
O105 C122 C123 105.6(4) . .
O105 C122 H12F 110.6 . .
C123 C122 H12F 110.6 . .
O105 C122 H12G 110.6 . .
C123 C122 H12G 110.6 . .
H12F C122 H12G 108.8 . .
C122 C123 C124 110.6(4) . .
C122 C123 H12H 109.5 . .
C124 C123 H12H 109.5 . .
C122 C123 H12I 109.5 . .
C124 C123 H12I 109.5 . .
H12H C123 H12I 108.1 . .
C123 C124 H12J 109.5 . .
C123 C124 H12K 109.5 . .
H12J C124 H12K 109.5 . .
C123 C124 H12L 109.5 . .
H12J C124 H12L 109.5 . .
H12K C124 H12L 109.5 . .
C15A C14A C113 118.4(5) . .
C15A C14A H14A 120.8 . .
C113 C14A H14A 120.8 . .
O04A C15A C14A 113.3(6) . .
O04A C15A C16A 124.7(7) . .
C14A C15A C16A 121.5(6) . .
C15A O04A C19A 119.7(7) . .
O04A C19A C20A 108.0(10) . .
O04A C19A H19A 110.1 . .
C20A C19A H19A 110.1 . .
O04A C19A H19B 110.1 . .
C20A C19A H19B 110.1 . .
H19A C19A H19B 108.4 . .
C19A C20A C21A 111.5(10) . .
C19A C20A H20E 109.3 . .
C21A C20A H20E 109.3 . .
C19A C20A H20F 109.3 . .
C21A C20A H20F 109.3 . .
H20E C20A H20F 108.0 . .
C20A C21A H21E 109.5 . .
C20A C21A H21F 109.5 . .
H21E C21A H21F 109.5 . .
C20A C21A H21G 109.5 . .
H21E C21A H21G 109.5 . .
H21F C21A H21G 109.5 . .
C17A C16A C15A 119.2(7) . .
C17A C16A H16A 120.4 . .
C15A C16A H16A 120.4 . .
C17A C18A C113 118.7(6) . .
C17A C18A H18A 120.6 . .
C113 C18A H18A 120.6 . .
O05A C17A C16A 119.5(7) . .
O05A C17A C18A 118.3(6) . .
C16A C17A C18A 121.2(6) . .
C17A O05A C22A 120.3(7) . .
O05A C22A C23A 105.0(8) . .
O05A C22A H22A 110.7 . .
C23A C22A H22A 110.7 . .
O05A C22A H22B 110.7 . .
C23A C22A H22B 110.7 . .
H22A C22A H22B 108.8 . .
C22A C23A C24A 110.1(9) . .
C22A C23A H23A 109.6 . .
C24A C23A H23A 109.6 . .
C22A C23A H23B 109.6 . .
C24A C23A H23B 109.6 . .
H23A C23A H23B 108.2 . .
C23A C24A H24A 109.5 . .
C23A C24A H24B 109.5 . .
H24A C24A H24B 109.5 . .
C23A C24A H24C 109.5 . .
H24A C24A H24C 109.5 . .
H24B C24A H24C 109.5 . .
C209 C204 C205 120.2(3) . .
C209 C204 C203 119.4(3) . .
C205 C204 C203 120.3(3) . .
C206 C205 C204 119.5(3) . .
C206 C205 H205 120.3 . .
C204 C205 H205 120.3 . .
C207 C206 C205 118.7(3) . .
C207 C206 C210 122.2(3) . .
C205 C206 C210 119.0(3) . .
C208 C207 C206 121.5(3) . .
C208 C207 H207 119.2 . .
C206 C207 H207 119.2 . .
C204 C209 C208 119.3(3) . .
C204 C209 H209 120.4 . .
C208 C209 H209 120.4 . .
C207 C208 O203 118.8(3) . .
C207 C208 C209 120.1(4) . .
O203 C208 C209 121.0(3) . .
C213 O203 C13B 8.8(3) . .
C213 O203 C208 121.9(2) . .
C13B O203 C208 113.8(3) . .
O203 C213 C218 123.4(4) . .
O203 C213 C214 115.9(4) . .
C218 C213 C214 120.7(4) . .
C213 C214 C215 120.4(5) . .
C213 C214 H214 119.8 . .
C215 C214 H214 119.8 . .
O204 C215 C216 125.7(6) . .
O204 C215 C214 115.0(6) . .
C216 C215 C214 119.2(5) . .
C215 O204 C219 120.0(6) . .
O204 C219 C220 106.0(8) . .
O204 C219 H21H 110.5 . .
C220 C219 H21H 110.5 . .
O204 C219 H21I 110.5 . .
C220 C219 H21I 110.5 . .
H21H C219 H21I 108.7 . .
C219 C220 C221 113.6(8) . .
C219 C220 H22C 108.9 . .
C221 C220 H22C 108.9 . .
C219 C220 H22D 108.9 . .
C221 C220 H22D 108.9 . .
H22C C220 H22D 107.7 . .
C220 C221 H22E 109.5 . .
C220 C221 H22F 109.5 . .
H22E C221 H22F 109.5 . .
C220 C221 H22G 109.5 . .
H22E C221 H22G 109.5 . .
H22F C221 H22G 109.5 . .
C215 C216 C217 120.1(6) . .
C215 C216 H216 119.9 . .
C217 C216 H216 119.9 . .
C213 C218 C217 117.3(5) . .
C213 C218 H218 121.4 . .
C217 C218 H218 121.4 . .
O205 C217 C218 124.9(5) . .
O205 C217 C216 113.0(5) . .
C218 C217 C216 122.1(6) . .
C217 O205 C222 117.5(6) . .
O205 C222 C223 103.7(6) . .
O205 C222 H22H 111.0 . .
C223 C222 H22H 111.0 . .
O205 C222 H22I 111.0 . .
C223 C222 H22I 111.0 . .
H22H C222 H22I 109.0 . .
C222 C223 C224 112.3(8) . .
C222 C223 H22J 109.1 . .
C224 C223 H22J 109.1 . .
C222 C223 H22K 109.1 . .
C224 C223 H22K 109.1 . .
H22J C223 H22K 107.9 . .
C223 C224 H22L 109.5 . .
C223 C224 H22M 109.5 . .
H22L C224 H22M 109.5 . .
C223 C224 H22N 109.5 . .
H22L C224 H22N 109.5 . .
H22M C224 H22N 109.5 . .
C18B C13B O203 114.9(4) . .
C18B C13B C14B 120.9(5) . .
O203 C13B C14B 124.1(5) . .
C13B C14B C15B 119.5(6) . .
C13B C14B H14B 120.2 . .
C15B C14B H14B 120.2 . .
O04B C15B C16B 123.9(6) . .
O04B C15B C14B 117.4(6) . .
C16B C15B C14B 118.7(6) . .
C15B O04B C19B 120.5(6) . .
O04B C19B C20B 110.2(7) . .
O04B C19B H19C 109.6 . .
C20B C19B H19C 109.6 . .
O04B C19B H19D 109.6 . .
C20B C19B H19D 109.6 . .
H19C C19B H19D 108.1 . .
C19B C20B C21B 108.8(8) . .
C19B C20B H20G 109.9 . .
C21B C20B H20G 109.9 . .
C19B C20B H20H 109.9 . .
C21B C20B H20H 109.9 . .
H20G C20B H20H 108.3 . .
C20B C21B H21J 109.5 . .
C20B C21B H21K 109.5 . .
H21J C21B H21K 109.5 . .
C20B C21B H21L 109.5 . .
H21J C21B H21L 109.5 . .
H21K C21B H21L 109.5 . .
C15B C16B C17B 121.2(7) . .
C15B C16B H16B 119.4 . .
C17B C16B H16B 119.4 . .
C13B C18B C17B 119.2(6) . .
C13B C18B H18B 120.4 . .
C17B C18B H18B 120.4 . .
O05B C17B C16B 120.4(7) . .
O05B C17B C18B 119.2(6) . .
C16B C17B C18B 120.4(7) . .
C17B O05B C22B 116.8(7) . .
O05B C22B C23B 108.1(8) . .
O05B C22B H22O 110.1 . .
C23B C22B H22O 110.1 . .
O05B C22B H22P 110.1 . .
C23B C22B H22P 110.1 . .
H22O C22B H22P 108.4 . .
C22B C23B C24B 106.7(10) . .
C22B C23B H23C 110.4 . .
C24B C23B H23C 110.4 . .
C22B C23B H23D 110.4 . .
C24B C23B H23D 110.4 . .
H23C C23B H23D 108.6 . .
C23B C24B H24D 109.5 . .
C23B C24B H24E 109.5 . .
H24D C24B H24E 109.5 . .
C23B C24B H24F 109.5 . .
H24D C24B H24F 109.5 . .
H24E C24B H24F 109.5 . .
C309 C304 C305 118.8(3) . .
C309 C304 C303 123.0(3) . .
C305 C304 C303 118.2(3) . .
C306 C305 C304 119.9(3) . .
C306 C305 H305 120.1 . .
C304 C305 H305 120.1 . .
C305 C306 C307 121.8(3) . .
C305 C306 C310 117.9(3) . .
C307 C306 C310 120.2(3) . .
C306 C307 C308 118.0(3) . .
C306 C307 H307 121.0 . .
C308 C307 H307 121.0 . .
C308 C309 C304 120.3(3) . .
C308 C309 H309 119.9 . .
C304 C309 H309 119.9 . .
C309 C308 O303 118.6(3) . .
C309 C308 C307 121.1(3) . .
O303 C308 C307 120.3(3) . .
C313 O303 C13C 9.3(4) . .
C313 O303 C308 117.2(2) . .
C13C O303 C308 119.0(2) . .
O303 C313 C314 124.5(4) . .
O303 C313 C318 116.7(5) . .
C314 C313 C318 118.9(5) . .
C313 C314 C315 120.6(6) . .
C313 C314 H14C 119.7 . .
C315 C314 H14C 119.7 . .
C316 C315 O304 123.6(6) . .
C316 C315 C314 120.5(6) . .
O304 C315 C314 115.9(6) . .
C315 O304 C319 117.0(6) . .
O304 C319 C320 109.8(6) . .
O304 C319 H19E 109.7 . .
C320 C319 H19E 109.7 . .
O304 C319 H19F 109.7 . .
C320 C319 H19F 109.7 . .
H19E C319 H19F 108.2 . .
C319 C320 C321 114.2(7) . .
C319 C320 H20I 108.7 . .
C321 C320 H20I 108.7 . .
C319 C320 H20J 108.7 . .
C321 C320 H20J 108.7 . .
H20I C320 H20J 107.6 . .
C320 C321 H21M 109.5 . .
C320 C321 H21N 109.5 . .
H21M C321 H21N 109.5 . .
C320 C321 H21O 109.5 . .
H21M C321 H21O 109.5 . .
H21N C321 H21O 109.5 . .
C315 C316 C317 119.5(6) . .
C315 C316 H16C 120.3 . .
C317 C316 H16C 120.3 . .
C317 C318 C313 118.3(6) . .
C317 C318 H18C 120.9 . .
C313 C318 H18C 120.9 . .
C316 C317 O305 114.8(6) . .
C316 C317 C318 122.2(6) . .
O305 C317 C318 123.0(6) . .
C317 O305 C322 120.9(5) . .
O305 C322 C323 108.8(6) . .
O305 C322 H22Q 109.9 . .
C323 C322 H22Q 109.9 . .
O305 C322 H22R 109.9 . .
C323 C322 H22R 109.9 . .
H22Q C322 H22R 108.3 . .
C322 C323 C324 114.1(8) . .
C322 C323 H23E 108.7 . .
C324 C323 H23E 108.7 . .
C322 C323 H23F 108.7 . .
C324 C323 H23F 108.7 . .
H23E C323 H23F 107.6 . .
C323 C324 H24G 109.5 . .
C323 C324 H24H 109.5 . .
H24G C324 H24H 109.5 . .
C323 C324 H24I 109.5 . .
H24G C324 H24I 109.5 . .
H24H C324 H24I 109.5 . .
O303 C13C C14C 116.6(5) . .
O303 C13C C18C 123.7(6) . .
C14C C13C C18C 119.7(6) . .
C13C C14C C15C 120.8(7) . .
C13C C14C H314 119.6 . .
C15C C14C H314 119.6 . .
O04C C15C C16C 122.8(7) . .
O04C C15C C14C 119.0(7) . .
C16C C15C C14C 118.3(7) . .
C15C O04C C19C 117.7(8) . .
O04C C19C C20C 110.3(8) . .
O04C C19C H31A 109.6 . .
C20C C19C H31A 109.6 . .
O04C C19C H31B 109.6 . .
C20C C19C H31B 109.6 . .
H31A C19C H31B 108.1 . .
C19C C20C C21C 113.8(10) . .
C19C C20C H32A 108.8 . .
C21C C20C H32A 108.8 . .
C19C C20C H32B 108.8 . .
C21C C20C H32B 108.8 . .
H32A C20C H32B 107.7 . .
C20C C21C H32C 109.5 . .
C20C C21C H32D 109.5 . .
H32C C21C H32D 109.5 . .
C20C C21C H32E 109.5 . .
H32C C21C H32E 109.5 . .
H32D C21C H32E 109.5 . .
C17C C16C C15C 121.8(7) . .
C17C C16C H316 119.1 . .
C15C C16C H316 119.1 . .
C17C C18C C13C 118.8(7) . .
C17C C18C H318 120.6 . .
C13C C18C H318 120.6 . .
C16C C17C O05C 115.0(6) . .
C16C C17C C18C 120.4(7) . .
O05C C17C C18C 124.1(7) . .
C17C O05C C22C 116.6(6) . .
O05C C22C C23C 105.0(8) . .
O05C C22C H32F 110.8 . .
C23C C22C H32F 110.8 . .
O05C C22C H32G 110.8 . .
C23C C22C H32G 110.8 . .
H32F C22C H32G 108.8 . .
C24C C23C C22C 112.6(8) . .
C24C C23C H32H 109.1 . .
C22C C23C H32H 109.1 . .
C24C C23C H32I 109.1 . .
C22C C23C H32I 109.1 . .
H32H C23C H32I 107.8 . .
C23C C24C H32J 109.5 . .
C23C C24C H32K 109.5 . .
H32J C24C H32K 109.5 . .
C23C C24C H32L 109.5 . .
H32J C24C H32L 109.5 . .
H32K C24C H32L 109.5 . .
N501 Fe3 N401 121.29(12) . .
N501 Fe3 N601 118.04(12) . .
N401 Fe3 N601 116.83(12) . .
N501 Fe3 N3 83.89(12) . .
N401 Fe3 N3 83.87(11) . .
N601 Fe3 N3 82.59(11) . .
C601 N3 C401 111.6(3) . .
C601 N3 C501 113.2(3) . .
C401 N3 C501 111.9(3) . .
C601 N3 Fe3 107.5(2) . .
C401 N3 Fe3 105.64(19) . .
C501 N3 Fe3 106.5(2) . .
N3 C401 C402 109.6(3) . .
N3 C401 H40C 109.7 . .
C402 C401 H40C 109.7 . .
N3 C401 H40D 109.7 . .
C402 C401 H40D 109.7 . .
H40C C401 H40D 108.2 . .
N401 C402 C401 106.7(3) . .
N401 C402 H40A 110.4 . .
C401 C402 H40A 110.4 . .
N401 C402 H40B 110.4 . .
C401 C402 H40B 110.4 . .
H40A C402 H40B 108.6 . .
C403 N401 C402 116.8(3) . .
C403 N401 Fe3 132.9(2) . .
C402 N401 Fe3 109.54(19) . .
C403 O401 K1 140.5(2) . 3_545
O401 C403 N401 126.9(3) . .
O401 C403 C404 119.0(3) . .
N401 C403 C404 114.1(3) . .
N3 C501 C502 108.5(3) . .
N3 C501 H50C 110.0 . .
C502 C501 H50C 110.0 . .
N3 C501 H50D 110.0 . .
C502 C501 H50D 110.0 . .
H50C C501 H50D 108.4 . .
N501 C502 C501 110.7(3) . .
N501 C502 H50A 109.5 . .
C501 C502 H50A 109.5 . .
N501 C502 H50B 109.5 . .
C501 C502 H50B 109.5 . .
H50A C502 H50B 108.1 . .
C503 N501 C502 117.9(3) . .
C503 N501 Fe3 132.5(3) . .
C502 N501 Fe3 107.1(3) . .
O501 C503 N501 127.9(4) . .
O501 C503 C504 116.0(3) . .
N501 C503 C504 116.0(3) . .
N3 C601 C602 109.5(3) . .
N3 C601 H60C 109.8 . .
C602 C601 H60C 109.8 . .
N3 C601 H60D 109.8 . .
C602 C601 H60D 109.8 . .
H60C C601 H60D 108.2 . .
N601 C602 C601 107.8(3) . .
N601 C602 H60A 110.2 . .
C601 C602 H60A 110.2 . .
N601 C602 H60B 110.2 . .
C601 C602 H60B 110.2 . .
H60A C602 H60B 108.5 . .
C603 N601 C602 116.0(3) . .
C603 N601 Fe3 132.3(2) . .
C602 N601 Fe3 110.5(2) . .
C603 O601 K2 138.8(2) . 3_545
O601 C603 N601 126.6(3) . .
O601 C603 C604 117.8(3) . .
N601 C603 C604 115.6(3) . .
N402 Fe4 N602 118.99(13) . .
N402 Fe4 N502 118.19(12) . .
N602 Fe4 N502 119.10(13) . .
N402 Fe4 N4 84.38(11) . .
N602 Fe4 N4 82.64(11) . .
N502 Fe4 N4 83.69(12) . .
C511 N4 C611 113.7(3) . .
C511 N4 C411 112.9(3) . .
C611 N4 C411 112.8(3) . .
C511 N4 Fe4 105.2(2) . .
C611 N4 Fe4 106.9(2) . .
C411 N4 Fe4 104.35(19) . .
N402 C412 C411 109.6(3) . .
N402 C412 H41C 109.7 . .
C411 C412 H41C 109.7 . .
N402 C412 H41D 109.7 . .
C411 C412 H41D 109.7 . .
H41C C412 H41D 108.2 . .
N4 C411 C412 110.8(3) . .
N4 C411 H41E 109.5 . .
C412 C411 H41E 109.5 . .
N4 C411 H41F 109.5 . .
C412 C411 H41F 109.5 . .
H41E C411 H41F 108.1 . .
C410 N402 C412 116.3(3) . .
C410 N402 Fe4 134.0(2) . .
C412 N402 Fe4 108.2(2) . .
C410 O402 K3 134.5(2) . .
O402 C410 N402 126.6(3) . .
O402 C410 C406 118.1(3) . .
N402 C410 C406 115.1(3) . .
N4 C511 C512 111.9(3) . .
N4 C511 H51A 109.2 . .
C512 C511 H51A 109.2 . .
N4 C511 H51B 109.2 . .
C512 C511 H51B 109.2 . .
H51A C511 H51B 107.9 . .
N502 C512 C511 108.6(3) . .
N502 C512 H51C 110.0 . .
C511 C512 H51C 110.0 . .
N502 C512 H51D 110.0 . .
C511 C512 H51D 110.0 . .
H51C C512 H51D 108.4 . .
C510 N502 C512 116.0(3) . .
C510 N502 Fe4 134.7(3) . .
C512 N502 Fe4 108.4(2) . .
C510 O502 K4 137.6(2) . .
O502 C510 N502 126.1(3) . .
O502 C510 C506 120.0(3) . .
N502 C510 C506 113.9(3) . .
N4 C611 C612 109.5(3) . .
N4 C611 H61A 109.8 . .
C612 C611 H61A 109.8 . .
N4 C611 H61B 109.8 . .
C612 C611 H61B 109.8 . .
H61A C611 H61B 108.2 . .
N602 C612 C611 108.0(3) . .
N602 C612 H61C 110.1 . .
C611 C612 H61C 110.1 . .
N602 C612 H61D 110.1 . .
C611 C612 H61D 110.1 . .
H61C C612 H61D 108.4 . .
C610 N602 C612 117.7(3) . .
C610 N602 Fe4 129.9(2) . .
C612 N602 Fe4 110.2(2) . .
O602 C610 N602 126.1(3) . .
O602 C610 C606 119.6(3) . .
N602 C610 C606 114.3(3) . .
C405 C404 C409 119.2(3) . .
C405 C404 C403 120.8(3) . .
C409 C404 C403 120.0(3) . .
C404 C405 C406 120.5(4) . .
C404 C405 H405 119.8 . .
C406 C405 H405 119.8 . .
C407 C406 C405 120.7(3) . .
C407 C406 C410 121.3(3) . .
C405 C406 C410 118.0(3) . .
C406 C407 C408 119.1(3) . .
C406 C407 H407 120.4 . .
C408 C407 H407 120.4 . .
C408 C409 C404 119.6(3) . .
C408 C409 H409 120.2 . .
C404 C409 H409 120.2 . .
O403 C408 C409 120.0(3) . .
O403 C408 C407 119.7(3) . .
C409 C408 C407 120.4(3) . .
C413 O403 C408 119.2(3) . .
O403 C413 C414 119.1(3) . .
O403 C413 C418 121.1(3) . .
C414 C413 C418 119.7(3) . .
C413 C414 C415 120.8(3) . .
C413 C414 H414 119.6 . .
C415 C414 H414 119.6 . .
O404 C415 C416 115.7(3) . .
O404 C415 C414 124.3(3) . .
C416 C415 C414 120.0(4) . .
C415 O404 C419 119.1(3) . .
O404 C419 C420 107.0(4) . .
O404 C419 H41A 110.3 . .
C420 C419 H41A 110.3 . .
O404 C419 H41B 110.3 . .
C420 C419 H41B 110.3 . .
H41A C419 H41B 108.6 . .
C421 C420 C419 111.7(5) . .
C421 C420 H42A 109.3 . .
C419 C420 H42A 109.3 . .
C421 C420 H42B 109.3 . .
C419 C420 H42B 109.3 . .
H42A C420 H42B 107.9 . .
C420 C421 H42C 109.5 . .
C420 C421 H42D 109.5 . .
H42C C421 H42D 109.5 . .
C420 C421 H42E 109.5 . .
H42C C421 H42E 109.5 . .
H42D C421 H42E 109.5 . .
C417 C416 C415 119.9(3) . .
C417 C416 H416 120.0 . .
C415 C416 H416 120.0 . .
C417 C418 C413 118.4(4) . .
C417 C418 H418 120.8 . .
C413 C418 H418 120.8 . .
C416 C417 O405 120.4(3) . .
C416 C417 C418 121.1(3) . .
O405 C417 C418 118.3(4) . .
C417 O405 C22D 123.1(4) . .
C417 O405 C422 119.7(5) . .
C22D O405 C422 116.7(5) . .
O405 C422 C423 106.2(7) . .
O405 C422 H22S 110.5 . .
C423 C422 H22S 110.5 . .
O405 C422 H22T 110.5 . .
C423 C422 H22T 110.5 . .
H22S C422 H22T 108.7 . .
C422 C423 C424 109.3(8) . .
C422 C423 H23G 109.8 . .
C424 C423 H23G 109.8 . .
C422 C423 H23H 109.8 . .
C424 C423 H23H 109.8 . .
H23G C423 H23H 108.3 . .
C423 C424 H24J 109.5 . .
C423 C424 H24K 109.5 . .
H24J C424 H24K 109.5 . .
C423 C424 H24L 109.5 . .
H24J C424 H24L 109.5 . .
H24K C424 H24L 109.5 . .
O405 C22D C23D 114.1(8) . .
O405 C22D H42F 108.7 . .
C23D C22D H42F 108.7 . .
O405 C22D H42G 108.7 . .
C23D C22D H42G 108.7 . .
H42F C22D H42G 107.6 . .
C24D C23D C22D 110.4(9) . .
C24D C23D H42H 109.6 . .
C22D C23D H42H 109.6 . .
C24D C23D H42I 109.6 . .
C22D C23D H42I 109.6 . .
H42H C23D H42I 108.1 . .
C23D C24D H42J 109.5 . .
C23D C24D H42K 109.5 . .
H42J C24D H42K 109.5 . .
C23D C24D H42L 109.5 . .
H42J C24D H42L 109.5 . .
H42K C24D H42L 109.5 . .
C509 C504 C505 120.0(3) . .
C509 C504 C503 120.5(3) . .
C505 C504 C503 119.5(3) . .
C506 C505 C504 119.4(3) . .
C506 C505 H505 120.3 . .
C504 C505 H505 120.3 . .
C505 C506 C507 119.7(3) . .
C505 C506 C510 120.1(3) . .
C507 C506 C510 120.2(3) . .
C508 C507 C506 118.9(3) . .
C508 C507 H507 120.6 . .
C506 C507 H507 120.6 . .
C504 C509 C508 119.6(3) . .
C504 C509 H509 120.2 . .
C508 C509 H509 120.2 . .
C507 C508 C509 122.3(3) . .
C507 C508 O503 120.8(3) . .
C509 C508 O503 116.9(3) . .
C513 O503 C13E 5.1(2) . .
C513 O503 C508 119.9(2) . .
C13E O503 C508 115.0(3) . .
O503 C513 C514 125.4(4) . .
O503 C513 C518 116.3(4) . .
C514 C513 C518 118.3(4) . .
C513 C514 C515 121.5(5) . .
C513 C514 H514 119.3 . .
C515 C514 H514 119.3 . .
C516 C515 O504 117.0(4) . .
C516 C515 C514 120.8(5) . .
O504 C515 C514 121.9(5) . .
C515 O504 C519 118.2(4) . .
O504 C519 C520 106.5(5) . .
O504 C519 H51E 110.4 . .
C520 C519 H51E 110.4 . .
O504 C519 H51F 110.4 . .
C520 C519 H51F 110.4 . .
H51E C519 H51F 108.6 . .
C521 C520 C519 107.8(6) . .
C521 C520 H52A 110.1 . .
C519 C520 H52A 110.1 . .
C521 C520 H52B 110.1 . .
C519 C520 H52B 110.1 . .
H52A C520 H52B 108.5 . .
C520 C521 H52C 109.5 . .
C520 C521 H52D 109.5 . .
H52C C521 H52D 109.5 . .
C520 C521 H52E 109.5 . .
H52C C521 H52E 109.5 . .
H52D C521 H52E 109.5 . .
C515 C516 C517 119.0(4) . .
C515 C516 H516 120.5 . .
C517 C516 H516 120.5 . .
C517 C518 C513 117.7(4) . .
C517 C518 H518 121.1 . .
C513 C518 H518 121.1 . .
C516 C517 O505 114.2(4) . .
C516 C517 C518 122.5(5) . .
O505 C517 C518 123.2(4) . .
C517 O505 C522 118.2(4) . .
O505 C522 C523 107.5(4) . .
O505 C522 H52F 110.2 . .
C523 C522 H52F 110.2 . .
O505 C522 H52G 110.2 . .
C523 C522 H52G 110.2 . .
H52F C522 H52G 108.5 . .
C522 C523 C524 110.6(5) . .
C522 C523 H52H 109.5 . .
C524 C523 H52H 109.5 . .
C522 C523 H52I 109.5 . .
C524 C523 H52I 109.5 . .
H52H C523 H52I 108.1 . .
C523 C524 H52J 109.5 . .
C523 C524 H52K 109.5 . .
H52J C524 H52K 109.5 . .
C523 C524 H52L 109.5 . .
H52J C524 H52L 109.5 . .
H52K C524 H52L 109.5 . .
O503 C13E C14E 118.8(5) . .
O503 C13E C18E 119.7(6) . .
C14E C13E C18E 121.4(7) . .
C13E C14E C15E 119.3(8) . .
C13E C14E H14E 120.3 . .
C15E C14E H14E 120.3 . .
C16E C15E O04E 122.2(8) . .
C16E C15E C14E 119.5(8) . .
O04E C15E C14E 118.2(8) . .
C15E O04E C19E 115.9(9) . .
O04E C19E C20E 110.5(10) . .
O04E C19E H19G 109.6 . .
C20E C19E H19G 109.6 . .
O04E C19E H19H 109.6 . .
C20E C19E H19H 109.6 . .
H19G C19E H19H 108.1 . .
C19E C20E C21E 110.2(14) . .
C19E C20E H20K 109.6 . .
C21E C20E H20K 109.6 . .
C19E C20E H20L 109.6 . .
C21E C20E H20L 109.6 . .
H20K C20E H20L 108.1 . .
C20E C21E H21P 109.5 . .
C20E C21E H21Q 109.5 . .
H21P C21E H21Q 109.5 . .
C20E C21E H21R 109.5 . .
H21P C21E H21R 109.5 . .
H21Q C21E H21R 109.5 . .
C17E C16E C15E 122.0(8) . .
C17E C16E H16E 119.0 . .
C15E C16E H16E 119.0 . .
C17E C18E C13E 118.1(8) . .
C17E C18E H18E 121.0 . .
C13E C18E H18E 121.0 . .
C16E C17E O05E 120.7(8) . .
C16E C17E C18E 119.6(8) . .
O05E C17E C18E 119.7(8) . .
C17E O05E C22E 118.7(8) . .
O05E C22E C23E 107.0(9) . .
O05E C22E H22U 110.3 . .
C23E C22E H22U 110.3 . .
O05E C22E H22V 110.3 . .
C23E C22E H22V 110.3 . .
H22U C22E H22V 108.6 . .
C22E C23E C24E 111.3(10) . .
C22E C23E H23I 109.4 . .
C24E C23E H23I 109.4 . .
C22E C23E H23J 109.4 . .
C24E C23E H23J 109.4 . .
H23I C23E H23J 108.0 . .
C23E C24E H24M 109.5 . .
C23E C24E H24N 109.5 . .
H24M C24E H24N 109.5 . .
C23E C24E H24O 109.5 . .
H24M C24E H24O 109.5 . .
H24N C24E H24O 109.5 . .
C605 C604 C609 120.6(3) . .
C605 C604 C603 118.3(3) . .
C609 C604 C603 121.0(3) . .
C604 C605 C606 119.3(3) . .
C604 C605 H605 120.4 . .
C606 C605 H605 120.4 . .
C607 C606 C605 119.9(3) . .
C607 C606 C610 120.9(3) . .
C605 C606 C610 119.1(3) . .
C606 C607 C608 118.9(3) . .
C606 C607 H607 120.5 . .
C608 C607 H607 120.5 . .
C608 C609 C604 118.7(3) . .
C608 C609 H609 120.6 . .
C604 C609 H609 120.6 . .
C609 C608 C607 122.4(3) . .
C609 C608 O603 119.1(3) . .
C607 C608 O603 118.0(3) . .
C613 O603 C608 120.9(3) . .
O603 C613 C614 127.2(3) . .
O603 C613 C618 113.8(3) . .
C614 C613 C618 118.5(3) . .
C613 C614 C615 120.1(3) . .
C613 C614 H614 119.9 . .
C615 C614 H614 119.9 . .
O604 C615 C616 124.9(4) . .
O604 C615 C614 114.7(4) . .
C616 C615 C614 120.4(4) . .
C615 O604 C19F 118.5(4) . .
C615 O604 C619 114.7(4) . .
C19F O604 C619 13.4(9) . .
O604 C619 C620 109.2(7) . .
O604 C619 H19I 109.8 . .
C620 C619 H19I 109.8 . .
O604 C619 H19J 109.8 . .
C620 C619 H19J 109.8 . .
H19I C619 H19J 108.3 . .
C619 C620 C621 111.0(9) . .
C619 C620 H20M 109.4 . .
C621 C620 H20M 109.4 . .
C619 C620 H20N 109.4 . .
C621 C620 H20N 109.4 . .
H20M C620 H20N 108.0 . .
C620 C621 H21S 109.5 . .
C620 C621 H21T 109.5 . .
H21S C621 H21T 109.5 . .
C620 C621 H21U 109.5 . .
H21S C621 H21U 109.5 . .
H21T C621 H21U 109.5 . .
O604 C19F C20F 106.2(6) . .
O604 C19F H61E 110.5 . .
C20F C19F H61E 110.5 . .
O604 C19F H61F 110.5 . .
C20F C19F H61F 110.5 . .
H61E C19F H61F 108.7 . .
C19F C20F C21F 109.3(7) . .
C19F C20F H62A 109.8 . .
C21F C20F H62A 109.8 . .
C19F C20F H62B 109.8 . .
C21F C20F H62B 109.8 . .
H62A C20F H62B 108.3 . .
C20F C21F H62C 109.5 . .
C20F C21F H62D 109.5 . .
H62C C21F H62D 109.5 . .
C20F C21F H62E 109.5 . .
H62C C21F H62E 109.5 . .
H62D C21F H62E 109.5 . .
C617 C616 C615 120.1(4) . .
C617 C616 H616 119.9 . .
C615 C616 H616 119.9 . .
C617 C618 C613 120.3(3) . .
C617 C618 H618 119.8 . .
C613 C618 H618 119.8 . .
O605 C617 C618 125.3(3) . .
O605 C617 C616 114.2(4) . .
C618 C617 C616 120.5(3) . .
C617 O605 C22F 117.3(5) . .
C617 O605 C622 116.9(4) . .
C22F O605 C622 1.7(10) . .
O605 C622 C623 107.3(5) . .
O605 C622 H22W 110.3 . .
C623 C622 H22W 110.3 . .
O605 C622 H22$ 110.3 . .
C623 C622 H22$ 110.3 . .
H22W C622 H22$ 108.5 . .
C622 C623 C624 106.3(5) . .
C622 C623 H23K 110.5 . .
C624 C623 H23K 110.5 . .
C622 C623 H23L 110.5 . .
C624 C623 H23L 110.5 . .
H23K C623 H23L 108.7 . .
C623 C624 H24P 109.5 . .
C623 C624 H24Q 109.5 . .
H24P C624 H24Q 109.5 . .
C623 C624 H24R 109.5 . .
H24P C624 H24R 109.5 . .
H24Q C624 H24R 109.5 . .
O605 C22F C23F 107.5(9) . .
O605 C22F H62F 110.2 . .
C23F C22F H62F 110.2 . .
O605 C22F H62G 110.2 . .
C23F C22F H62G 110.2 . .
H62F C22F H62G 108.5 . .
C22F C23F C24F 108.6(11) . .
C22F C23F H62H 110.0 . .
C24F C23F H62H 110.0 . .
C22F C23F H62I 110.0 . .
C24F C23F H62I 110.0 . .
H62H C23F H62I 108.4 . .
C23F C24F H62J 109.5 . .
C23F C24F H62K 109.5 . .
H62J C24F H62K 109.5 . .
C23F C24F H62L 109.5 . .
H62J C24F H62L 109.5 . .
H62K C24F H62L 109.5 . .
O401 K1 O101 111.67(7) 3_455 .
O401 K1 O1Z 178.13(8) 3_455 4_464
O101 K1 O1Z 70.19(8) . 4_464
O401 K1 O1Y 101.16(8) 3_455 4_464
O101 K1 O1Y 146.94(8) . 4_464
O1Z K1 O1Y 77.01(8) 4_464 4_464
O401 K1 O1S 96.13(9) 3_455 .
O101 K1 O1S 82.44(9) . .
O1Z K1 O1S 84.30(9) 4_464 .
O1Y K1 O1S 90.56(9) 4_464 .
O401 K1 O1W 107.28(8) 3_455 4_464
O101 K1 O1W 87.10(9) . 4_464
O1Z K1 O1W 72.36(9) 4_464 4_464
O1Y K1 O1W 86.82(9) 4_464 4_464
O1S K1 O1W 156.51(9) . 4_464
O401 K1 C1W 119.28(10) 3_455 4_464
O101 K1 C1W 66.18(10) . 4_464
O1Z K1 C1W 61.01(10) 4_464 4_464
O1Y K1 C1W 101.36(9) 4_464 4_464
O1S K1 C1W 138.89(11) . 4_464
O1W K1 C1W 21.74(9) 4_464 4_464
O401 K1 C1Y 105.86(9) 3_455 4_464
O101 K1 C1Y 136.83(8) . 4_464
O1Z K1 C1Y 72.52(9) 4_464 4_464
O1Y K1 C1Y 17.95(8) 4_464 4_464
O1S K1 C1Y 72.93(9) . 4_464
O1W K1 C1Y 101.65(9) 4_464 4_464
C1W K1 C1Y 112.34(10) 4_464 4_464
O401 K1 K2 133.47(6) 3_455 4_464
O101 K1 K2 106.80(6) . 4_464
O1Z K1 K2 44.89(5) 4_464 4_464
O1Y K1 K2 47.45(7) 4_464 4_464
O1S K1 K2 114.21(6) . 4_464
O1W K1 K2 49.35(6) 4_464 4_464
C1W K1 K2 56.16(7) 4_464 4_464
C1Y K1 K2 56.18(7) 4_464 4_464
O201 K2 O1Z 172.95(11) . .
O201 K2 O601 99.35(8) . 3_455
O1Z K2 O601 85.50(8) . 3_455
O201 K2 O1Y 107.07(9) . .
O1Z K2 O1Y 78.46(9) . .
O601 K2 O1Y 83.30(9) 3_455 .
O201 K2 O1X 99.38(9) . .
O1Z K2 O1X 76.05(9) . .
O601 K2 O1X 82.76(10) 3_455 .
O1Y K2 O1X 151.74(9) . .
O201 K2 O1W 102.88(8) . .
O1Z K2 O1W 72.80(8) . .
O601 K2 O1W 157.30(8) 3_455 .
O1Y K2 O1W 85.82(8) . .
O1X K2 O1W 98.00(10) . .
O201 K2 C1W 112.62(10) . .
O1Z K2 C1W 61.40(10) . .
O601 K2 C1W 144.48(10) 3_455 .
O1Y K2 C1W 100.89(9) . .
O1X K2 C1W 77.30(11) . .
O1W K2 C1W 21.74(9) . .
O201 K2 C1Y 111.73(9) . .
O1Z K2 C1Y 74.94(10) . .
O601 K2 C1Y 64.31(9) 3_455 .
O1Y K2 C1Y 19.27(8) . .
O1X K2 C1Y 137.23(10) . .
O1W K2 C1Y 102.60(9) . .
C1W K2 C1Y 114.02(10) . .
O201 K2 C1X 110.69(9) . .
O1Z K2 C1X 66.55(9) . .
O601 K2 C1X 65.72(11) 3_455 .
O1Y K2 C1X 134.03(10) . .
O1X K2 C1X 19.64(11) . .
O1W K2 C1X 109.75(10) . .
C1W K2 C1X 88.01(11) . .
C1Y K2 C1X 117.81(11) . .
O201 K2 K1 134.15(6) . 4_565
O1Z K2 K1 46.81(6) . 4_565
O601 K2 K1 111.35(6) 3_455 4_565
O1Y K2 K1 47.46(6) . 4_565
O1X K2 K1 117.10(7) . 4_565
O1W K2 K1 48.17(6) . 4_565
C1W K2 K1 55.66(8) . 4_565
C1Y K2 K1 58.36(6) . 4_565
C1X K2 K1 112.66(7) . 4_565
O1N K3 O302 103.3(2) . .
O1N K3 O402 124.1(2) . .
O302 K3 O402 103.33(9) . .
O1N K3 O1Q 111.9(3) . .
O302 K3 O1Q 126.14(15) . .
O402 K3 O1Q 89.51(11) . .
O1N K3 O1P 106.3(3) . .
O302 K3 O1P 132.1(2) . .
O402 K3 O1P 90.28(16) . .
O1Q K3 O1P 6.5(3) . .
O1N K3 O1T 34.2(2) . .
O302 K3 O1T 92.15(12) . .
O402 K3 O1T 96.97(11) . .
O1Q K3 O1T 138.55(17) . .
O1P K3 O1T 132.1(2) . .
O1N K3 O1U 48.7(2) . .
O302 K3 O1U 86.58(11) . .
O402 K3 O1U 169.49(12) . .
O1Q K3 O1U 87.35(12) . .
O1P K3 O1U 85.49(17) . .
O1T K3 O1U 78.94(12) . .
O1N K3 O1V 59.3(3) . 2_564
O302 K3 O1V 162.08(13) . 2_564
O402 K3 O1V 85.27(12) . 2_564
O1Q K3 O1V 68.81(16) . 2_564
O1P K3 O1V 62.5(2) . 2_564
O1T K3 O1V 71.00(15) . 2_564
O1U K3 O1V 84.24(13) . 2_564
O1N K3 O1M 68.7(3) . .
O302 K3 O1M 81.6(2) . .
O402 K3 O1M 163.54(19) . .
O1Q K3 O1M 75.17(19) . .
O1P K3 O1M 75.2(2) . .
O1T K3 O1M 98.5(2) . .
O1U K3 O1M 20.0(2) . .
O1V K3 O1M 94.5(3) 2_564 .
O1N K3 C1V 63.6(3) . 2_564
O302 K3 C1V 148.57(12) . 2_564
O402 K3 C1V 68.10(13) . 2_564
O1Q K3 C1V 84.85(16) . 2_564
O1P K3 C1V 79.2(2) . 2_564
O1T K3 C1V 60.52(14) . 2_564
O1U K3 C1V 101.61(15) . 2_564
O1V K3 C1V 23.05(13) 2_564 2_564
O1M K3 C1V 115.4(3) . 2_564
O1N K3 C1Q 121.6(3) . .
O302 K3 C1Q 130.89(14) . .
O402 K3 C1Q 68.77(11) . .
O1Q K3 C1Q 20.82(12) . .
O1P K3 C1Q 21.97(18) . .
O1T K3 C1Q 136.18(15) . .
O1U K3 C1Q 107.45(12) . .
O1V K3 C1Q 66.79(15) 2_564 .
O1M K3 C1Q 95.98(19) . .
C1V K3 C1Q 75.89(15) 2_564 .
O1N K3 C1O 60.7(3) . 2_564
O302 K3 C1O 159.60(17) . 2_564
O402 K3 C1O 78.90(17) . 2_564
O1Q K3 C1O 73.81(19) . 2_564
O1P K3 C1O 67.7(2) . 2_564
O1T K3 C1O 67.49(18) . 2_564
O1U K3 C1O 90.59(18) . 2_564
O1V K3 C1O 7.96(16) 2_564 2_564
O1M K3 C1O 102.0(3) . 2_564
C1V K3 C1O 15.11(16) 2_564 2_564
C1Q K3 C1O 69.12(19) . 2_564
O1U K4 O202 133.61(11) 2_565 .
O1U K4 O1P 93.41(19) 2_565 2_565
O202 K4 O1P 85.16(16) . 2_565
O1U K4 O1O 118.27(18) 2_565 .
O202 K4 O1O 107.42(18) . .
O1P K4 O1O 81.7(3) 2_565 .
O1U K4 O502 84.08(12) 2_565 .
O202 K4 O502 103.80(8) . .
O1P K4 O502 169.72(17) 2_565 .
O1O K4 O502 90.7(2) . .
O1U K4 O1V 95.73(14) 2_565 .
O202 K4 O1V 125.79(13) . .
O1P K4 O1V 68.4(2) 2_565 .
O1O K4 O1V 26.1(2) . .
O502 K4 O1V 101.89(13) . .
O1U K4 O1M 22.2(2) 2_565 2_565
O202 K4 O1M 113.3(2) . 2_565
O1P K4 O1M 82.2(3) 2_565 2_565
O1O K4 O1M 134.5(3) . 2_565
O502 K4 O1M 98.5(2) . 2_565
O1V K4 O1M 108.9(2) . 2_565
O1U K4 O1Q 88.39(14) 2_565 2_565
O202 K4 O1Q 87.34(11) . 2_565
O1P K4 O1Q 5.3(2) 2_565 2_565
O1O K4 O1Q 85.6(2) . 2_565
O502 K4 O1Q 168.86(11) . 2_565
O1V K4 O1Q 70.65(15) . 2_565
O1M K4 O1Q 76.9(2) 2_565 2_565
O1U K4 O1N 43.28(19) 2_565 2_565
O202 K4 O1N 173.0(2) . 2_565
O1P K4 O1N 88.7(2) 2_565 2_565
O1O K4 O1N 75.0(2) . 2_565
O502 K4 O1N 82.64(19) . 2_565
O1V K4 O1N 54.31(19) . 2_565
O1M K4 O1N 62.3(3) 2_565 2_565
O1Q K4 O1N 86.2(2) 2_565 2_565
O1U K4 C1P 113.80(19) 2_565 2_565
O202 K4 C1P 65.93(15) . 2_565
O1P K4 C1P 21.7(2) 2_565 2_565
O1O K4 C1P 79.2(2) . 2_565
O502 K4 C1P 161.99(18) . 2_565
O1V K4 C1P 75.29(18) . 2_565
O1M K4 C1P 99.2(3) 2_565 2_565
O1Q K4 C1P 26.09(19) 2_565 2_565
O1N K4 C1P 108.6(2) 2_565 2_565
O1U K4 C1O 99.3(2) 2_565 .
O202 K4 C1O 123.66(18) . .
O1P K4 C1O 71.9(3) 2_565 .
O1O K4 C1O 21.3(2) . .
O502 K4 C1O 98.7(2) . .
O1V K4 C1O 5.0(2) . .
O1M K4 C1O 113.4(3) 2_565 .
O1Q K4 C1O 74.4(2) 2_565 .
O1N K4 C1O 57.1(2) 2_565 .
C1P K4 C1O 77.2(2) 2_565 .
O1U K4 K3 52.13(8) 2_565 2_565
O202 K4 K3 134.05(7) . 2_565
O1P K4 K3 50.73(15) 2_565 2_565
O1O K4 K3 81.31(18) . 2_565
O502 K4 K3 121.45(7) . 2_565
O1V K4 K3 55.39(12) . 2_565
O1M K4 K3 55.9(2) 2_565 2_565
O1Q K4 K3 47.59(9) 2_565 2_565
O1N K4 K3 39.16(18) 2_565 2_565
C1P K4 K3 72.05(15) 2_565 2_565
C1O K4 K3 60.4(2) . 2_565
C1Z O1Z K2 145.2(2) . .
C1Z O1Z K1 126.5(2) . 4_565
K2 O1Z K1 88.30(7) . 4_565
C1Z N1Z C3Z 121.1(4) . .
C1Z N1Z C2Z 121.1(4) . .
C3Z N1Z C2Z 117.8(4) . .
O1Z C1Z N1Z 124.3(4) . .
O1Z C1Z H1Z 117.8 . .
N1Z C1Z H1Z 117.8 . .
N1Z C2Z H2Z1 109.5 . .
N1Z C2Z H2Z2 109.5 . .
H2Z1 C2Z H2Z2 109.5 . .
N1Z C2Z H2Z3 109.5 . .
H2Z1 C2Z H2Z3 109.5 . .
H2Z2 C2Z H2Z3 109.5 . .
N1Z C2Z H2Z4 109.5 . .
H2Z1 C2Z H2Z4 141.1 . .
H2Z2 C2Z H2Z4 56.3 . .
H2Z3 C2Z H2Z4 56.3 . .
N1Z C2Z H2Z5 109.5 . .
H2Z1 C2Z H2Z5 56.3 . .
H2Z2 C2Z H2Z5 141.1 . .
H2Z3 C2Z H2Z5 56.3 . .
H2Z4 C2Z H2Z5 109.5 . .
N1Z C2Z H2Z6 109.5 . .
H2Z1 C2Z H2Z6 56.3 . .
H2Z2 C2Z H2Z6 56.3 . .
H2Z3 C2Z H2Z6 141.1 . .
H2Z4 C2Z H2Z6 109.5 . .
H2Z5 C2Z H2Z6 109.5 . .
N1Z C3Z H3Z1 109.5 . .
N1Z C3Z H3Z2 109.5 . .
H3Z1 C3Z H3Z2 109.5 . .
N1Z C3Z H3Z3 109.5 . .
H3Z1 C3Z H3Z3 109.5 . .
H3Z2 C3Z H3Z3 109.5 . .
N1Z C3Z H3Z4 109.5 . .
H3Z1 C3Z H3Z4 141.1 . .
H3Z2 C3Z H3Z4 56.3 . .
H3Z3 C3Z H3Z4 56.3 . .
N1Z C3Z H3Z5 109.5 . .
H3Z1 C3Z H3Z5 56.3 . .
H3Z2 C3Z H3Z5 141.1 . .
H3Z3 C3Z H3Z5 56.3 . .
H3Z4 C3Z H3Z5 109.5 . .
N1Z C3Z H3Z6 109.5 . .
H3Z1 C3Z H3Z6 56.3 . .
H3Z2 C3Z H3Z6 56.3 . .
H3Z3 C3Z H3Z6 141.1 . .
H3Z4 C3Z H3Z6 109.5 . .
H3Z5 C3Z H3Z6 109.5 . .
C1Y O1Y K2 112.1(3) . .
C1Y O1Y K1 117.6(2) . 4_565
K2 O1Y K1 85.08(9) . 4_565
C1Y N1Y C2Y 120.7(4) . .
C1Y N1Y C3Y 121.0(4) . .
C2Y N1Y C3Y 117.9(5) . .
O1Y C1Y N1Y 124.5(4) . .
O1Y C1Y K2 48.6(2) . .
N1Y C1Y K2 167.5(3) . .
O1Y C1Y K1 44.47(18) . 4_565
N1Y C1Y K1 102.2(2) . 4_565
K2 C1Y K1 65.46(8) . 4_565
O1Y C1Y H1Y 117.8 . .
N1Y C1Y H1Y 117.8 . .
K2 C1Y H1Y 70.3 . .
K1 C1Y H1Y 122.6 4_565 .
N1Y C2Y H2Y1 109.5 . .
N1Y C2Y H2Y2 109.5 . .
H2Y1 C2Y H2Y2 109.5 . .
N1Y C2Y H2Y3 109.5 . .
H2Y1 C2Y H2Y3 109.5 . .
H2Y2 C2Y H2Y3 109.5 . .
N1Y C2Y H2Y4 109.5 . .
H2Y1 C2Y H2Y4 141.1 . .
H2Y2 C2Y H2Y4 56.3 . .
H2Y3 C2Y H2Y4 56.3 . .
N1Y C2Y H2Y5 109.5 . .
H2Y1 C2Y H2Y5 56.3 . .
H2Y2 C2Y H2Y5 141.1 . .
H2Y3 C2Y H2Y5 56.3 . .
H2Y4 C2Y H2Y5 109.5 . .
N1Y C2Y H2Y6 109.5 . .
H2Y1 C2Y H2Y6 56.3 . .
H2Y2 C2Y H2Y6 56.3 . .
H2Y3 C2Y H2Y6 141.1 . .
H2Y4 C2Y H2Y6 109.5 . .
H2Y5 C2Y H2Y6 109.5 . .
N1Y C3Y H3Y1 109.5 . .
N1Y C3Y H3Y2 109.5 . .
H3Y1 C3Y H3Y2 109.5 . .
N1Y C3Y H3Y3 109.5 . .
H3Y1 C3Y H3Y3 109.5 . .
H3Y2 C3Y H3Y3 109.5 . .
N1Y C3Y H3Y4 109.5 . .
H3Y1 C3Y H3Y4 141.1 . .
H3Y2 C3Y H3Y4 56.3 . .
H3Y3 C3Y H3Y4 56.3 . .
N1Y C3Y H3Y5 109.5 . .
H3Y1 C3Y H3Y5 56.3 . .
H3Y2 C3Y H3Y5 141.1 . .
H3Y3 C3Y H3Y5 56.3 . .
H3Y4 C3Y H3Y5 109.5 . .
N1Y C3Y H3Y6 109.5 . .
H3Y1 C3Y H3Y6 56.3 . .
H3Y2 C3Y H3Y6 56.3 . .
H3Y3 C3Y H3Y6 141.1 . .
H3Y4 C3Y H3Y6 109.5 . .
H3Y5 C3Y H3Y6 109.5 . .
C1X O1X K2 112.0(3) . .
C1X N1X C2X 122.6(4) . .
C1X N1X C3X 120.0(4) . .
C2X N1X C3X 117.3(4) . .
O1X C1X N1X 124.0(5) . .
O1X C1X K2 48.4(2) . .
N1X C1X K2 165.8(3) . .
O1X C1X H1X 118.0 . .
N1X C1X H1X 118.0 . .
K2 C1X H1X 71.0 . .
N1X C2X H2X1 109.5 . .
N1X C2X H2X2 109.5 . .
H2X1 C2X H2X2 109.5 . .
N1X C2X H2X3 109.5 . .
H2X1 C2X H2X3 109.5 . .
H2X2 C2X H2X3 109.5 . .
N1X C2X H2X4 109.5 . .
H2X1 C2X H2X4 141.1 . .
H2X2 C2X H2X4 56.3 . .
H2X3 C2X H2X4 56.3 . .
N1X C2X H2X5 109.5 . .
H2X1 C2X H2X5 56.3 . .
H2X2 C2X H2X5 141.1 . .
H2X3 C2X H2X5 56.3 . .
H2X4 C2X H2X5 109.5 . .
N1X C2X H2X6 109.5 . .
H2X1 C2X H2X6 56.3 . .
H2X2 C2X H2X6 56.3 . .
H2X3 C2X H2X6 141.1 . .
H2X4 C2X H2X6 109.5 . .
H2X5 C2X H2X6 109.5 . .
N1X C3X H3X1 109.5 . .
N1X C3X H3X2 109.5 . .
H3X1 C3X H3X2 109.5 . .
N1X C3X H3X3 109.5 . .
H3X1 C3X H3X3 109.5 . .
H3X2 C3X H3X3 109.5 . .
N1X C3X H3X4 109.5 . .
H3X1 C3X H3X4 141.1 . .
H3X2 C3X H3X4 56.3 . .
H3X3 C3X H3X4 56.3 . .
N1X C3X H3X5 109.5 . .
H3X1 C3X H3X5 56.3 . .
H3X2 C3X H3X5 141.1 . .
H3X3 C3X H3X5 56.3 . .
H3X4 C3X H3X5 109.5 . .
N1X C3X H3X6 109.5 . .
H3X1 C3X H3X6 56.3 . .
H3X2 C3X H3X6 56.3 . .
H3X3 C3X H3X6 141.1 . .
H3X4 C3X H3X6 109.5 . .
H3X5 C3X H3X6 109.5 . .
C1W O1W K1 102.8(3) . 4_565
C1W O1W K2 101.2(2) . .
K1 O1W K2 82.48(8) 4_565 .
C1W N1W C2W 120.7(4) . .
C1W N1W C3W 121.7(4) . .
C2W N1W C3W 117.1(4) . .
O1W C1W N1W 125.4(4) . .
O1W C1W K1 55.5(2) . 4_565
N1W C1W K1 161.7(3) . 4_565
O1W C1W K2 57.04(19) . .
N1W C1W K2 96.5(2) . .
K1 C1W K2 68.18(9) 4_565 .
O1W C1W H1W 117.3 . .
N1W C1W H1W 117.3 . .
K1 C1W H1W 65.3 4_565 .
K2 C1W H1W 118.0 . .
N1W C2W H2W1 109.5 . .
N1W C2W H2W2 109.5 . .
H2W1 C2W H2W2 109.5 . .
N1W C2W H2W3 109.5 . .
H2W1 C2W H2W3 109.5 . .
H2W2 C2W H2W3 109.5 . .
N1W C2W H2W4 109.5 . .
H2W1 C2W H2W4 141.1 . .
H2W2 C2W H2W4 56.3 . .
H2W3 C2W H2W4 56.3 . .
N1W C2W H2W5 109.5 . .
H2W1 C2W H2W5 56.3 . .
H2W2 C2W H2W5 141.1 . .
H2W3 C2W H2W5 56.3 . .
H2W4 C2W H2W5 109.5 . .
N1W C2W H2W6 109.5 . .
H2W1 C2W H2W6 56.3 . .
H2W2 C2W H2W6 56.3 . .
H2W3 C2W H2W6 141.1 . .
H2W4 C2W H2W6 109.5 . .
H2W5 C2W H2W6 109.5 . .
N1W C3W H3W1 109.5 . .
N1W C3W H3W2 109.5 . .
H3W1 C3W H3W2 109.5 . .
N1W C3W H3W3 109.5 . .
H3W1 C3W H3W3 109.5 . .
H3W2 C3W H3W3 109.5 . .
N1W C3W H3W4 109.5 . .
H3W1 C3W H3W4 141.1 . .
H3W2 C3W H3W4 56.3 . .
H3W3 C3W H3W4 56.3 . .
N1W C3W H3W5 109.5 . .
H3W1 C3W H3W5 56.3 . .
H3W2 C3W H3W5 141.1 . .
H3W3 C3W H3W5 56.3 . .
H3W4 C3W H3W5 109.5 . .
N1W C3W H3W6 109.5 . .
H3W1 C3W H3W6 56.3 . .
H3W2 C3W H3W6 56.3 . .
H3W3 C3W H3W6 141.1 . .
H3W4 C3W H3W6 109.5 . .
H3W5 C3W H3W6 109.5 . .
C1V O1V K4 164.6(4) . .
C1V O1V K3 90.9(4) . 2_565
K4 O1V K3 76.96(13) . 2_565
C1V N1V C3V 125.0(6) . .
C1V N1V C2V 118.7(5) . .
C3V N1V C2V 116.0(6) . .
O1V C1V N1V 126.1(6) . .
O1V C1V K3 66.0(3) . 2_565
N1V C1V K3 148.0(4) . 2_565
O1V C1V H1V 117.0 . .
N1V C1V H1V 117.0 . .
K3 C1V H1V 60.9 2_565 .
N1V C2V H2V1 109.5 . .
N1V C2V H2V2 109.5 . .
H2V1 C2V H2V2 109.5 . .
N1V C2V H2V3 109.5 . .
H2V1 C2V H2V3 109.5 . .
H2V2 C2V H2V3 109.5 . .
N1V C2V H2V4 109.5 . .
H2V1 C2V H2V4 141.1 . .
H2V2 C2V H2V4 56.3 . .
H2V3 C2V H2V4 56.3 . .
N1V C2V H2V5 109.5 . .
H2V1 C2V H2V5 56.3 . .
H2V2 C2V H2V5 141.1 . .
H2V3 C2V H2V5 56.3 . .
H2V4 C2V H2V5 109.5 . .
N1V C2V H2V6 109.5 . .
H2V1 C2V H2V6 56.3 . .
H2V2 C2V H2V6 56.3 . .
H2V3 C2V H2V6 141.1 . .
H2V4 C2V H2V6 109.5 . .
H2V5 C2V H2V6 109.5 . .
N1V C3V H3V1 109.5 . .
N1V C3V H3V2 109.5 . .
H3V1 C3V H3V2 109.5 . .
N1V C3V H3V3 109.5 . .
H3V1 C3V H3V3 109.5 . .
H3V2 C3V H3V3 109.5 . .
N1V C3V H3V4 109.5 . .
H3V1 C3V H3V4 141.1 . .
H3V2 C3V H3V4 56.3 . .
H3V3 C3V H3V4 56.3 . .
N1V C3V H3V5 109.5 . .
H3V1 C3V H3V5 56.3 . .
H3V2 C3V H3V5 141.1 . .
H3V3 C3V H3V5 56.3 . .
H3V4 C3V H3V5 109.5 . .
N1V C3V H3V6 109.5 . .
H3V1 C3V H3V6 56.3 . .
H3V2 C3V H3V6 56.3 . .
H3V3 C3V H3V6 141.1 . .
H3V4 C3V H3V6 109.5 . .
H3V5 C3V H3V6 109.5 . .
C1O O1O K4 107.6(7) . .
C1O N1O C3O 120.5(9) . .
C1O N1O C2O 120.2(8) . .
C3O N1O C2O 119.1(7) . .
O1O C1O N1O 124.7(11) . .
O1O C1O K4 51.2(5) . .
N1O C1O K4 152.1(7) . .
O1O C1O K3 114.5(7) . 2_565
N1O C1O K3 116.5(6) . 2_565
K4 C1O K3 64.07(18) . 2_565
O1O C1O H1O 117.6 . .
N1O C1O H1O 117.6 . .
K4 C1O H1O 73.9 . .
K3 C1O H1O 22.0 2_565 .
N1O C2O H2O1 109.5 . .
N1O C2O H2O2 109.5 . .
H2O1 C2O H2O2 109.5 . .
N1O C2O H2O3 109.5 . .
H2O1 C2O H2O3 109.5 . .
H2O2 C2O H2O3 109.5 . .
N1O C2O H2O4 109.5 . .
H2O1 C2O H2O4 141.1 . .
H2O2 C2O H2O4 56.3 . .
H2O3 C2O H2O4 56.3 . .
N1O C2O H2O5 109.5 . .
H2O1 C2O H2O5 56.3 . .
H2O2 C2O H2O5 141.1 . .
H2O3 C2O H2O5 56.3 . .
H2O4 C2O H2O5 109.5 . .
N1O C2O H2O6 109.5 . .
H2O1 C2O H2O6 56.3 . .
H2O2 C2O H2O6 56.3 . .
H2O3 C2O H2O6 141.1 . .
H2O4 C2O H2O6 109.5 . .
H2O5 C2O H2O6 109.5 . .
N1O C3O H3O1 109.5 . .
N1O C3O H3O2 109.5 . .
H3O1 C3O H3O2 109.5 . .
N1O C3O H3O3 109.5 . .
H3O1 C3O H3O3 109.5 . .
H3O2 C3O H3O3 109.5 . .
N1O C3O H3O4 109.5 . .
H3O1 C3O H3O4 141.1 . .
H3O2 C3O H3O4 56.3 . .
H3O3 C3O H3O4 56.3 . .
N1O C3O H3O5 109.5 . .
H3O1 C3O H3O5 56.3 . .
H3O2 C3O H3O5 141.1 . .
H3O3 C3O H3O5 56.3 . .
H3O4 C3O H3O5 109.5 . .
N1O C3O H3O6 109.5 . .
H3O1 C3O H3O6 56.3 . .
H3O2 C3O H3O6 56.3 . .
H3O3 C3O H3O6 141.1 . .
H3O4 C3O H3O6 109.5 . .
H3O5 C3O H3O6 109.5 . .
C1U O1U K4 161.2(3) . 2_564
C1U O1U K3 116.6(3) . .
K4 O1U K3 81.83(10) 2_564 .
C1U N1U C3U 120.0(5) . .
C1U N1U C2U 122.0(5) . .
C3U N1U C2U 118.0(5) . .
O1U C1U N1U 124.6(5) . .
O1U C1U H1U 117.7 . .
N1U C1U H1U 117.7 . .
N1U C2U H2U1 109.5 . .
N1U C2U H2U2 109.5 . .
H2U1 C2U H2U2 109.5 . .
N1U C2U H2U3 109.5 . .
H2U1 C2U H2U3 109.5 . .
H2U2 C2U H2U3 109.5 . .
N1U C2U H2U4 109.5 . .
H2U1 C2U H2U4 141.1 . .
H2U2 C2U H2U4 56.3 . .
H2U3 C2U H2U4 56.3 . .
N1U C2U H2U5 109.5 . .
H2U1 C2U H2U5 56.3 . .
H2U2 C2U H2U5 141.1 . .
H2U3 C2U H2U5 56.3 . .
H2U4 C2U H2U5 109.5 . .
N1U C2U H2U6 109.5 . .
H2U1 C2U H2U6 56.3 . .
H2U2 C2U H2U6 56.3 . .
H2U3 C2U H2U6 141.1 . .
H2U4 C2U H2U6 109.5 . .
H2U5 C2U H2U6 109.5 . .
N1U C3U H3U1 109.5 . .
N1U C3U H3U2 109.5 . .
H3U1 C3U H3U2 109.5 . .
N1U C3U H3U3 109.5 . .
H3U1 C3U H3U3 109.5 . .
H3U2 C3U H3U3 109.5 . .
N1U C3U H3U4 109.5 . .
H3U1 C3U H3U4 141.1 . .
H3U2 C3U H3U4 56.3 . .
H3U3 C3U H3U4 56.3 . .
N1U C3U H3U5 109.5 . .
H3U1 C3U H3U5 56.3 . .
H3U2 C3U H3U5 141.1 . .
H3U3 C3U H3U5 56.3 . .
H3U4 C3U H3U5 109.5 . .
N1U C3U H3U6 109.5 . .
H3U1 C3U H3U6 56.3 . .
H3U2 C3U H3U6 56.3 . .
H3U3 C3U H3U6 141.1 . .
H3U4 C3U H3U6 109.5 . .
H3U5 C3U H3U6 109.5 . .
C1N O1N K3 156.5(8) . .
C1N O1N K4 106.3(6) . 2_564
K3 O1N K4 80.5(2) . 2_564
C1N N1N C2N 120.7(9) . .
C1N N1N C3N 122.3(9) . .
C2N N1N C3N 117.0(8) . .
O1N C1N N1N 122.7(11) . .
O1N C1N K3 15.1(6) . .
N1N C1N K3 110.0(7) . .
O1N C1N H1N 118.6 . .
N1N C1N H1N 118.6 . .
K3 C1N H1N 130.5 . .
N1N C2N H2N1 109.5 . .
N1N C2N H2N2 109.5 . .
H2N1 C2N H2N2 109.5 . .
N1N C2N H2N3 109.5 . .
H2N1 C2N H2N3 109.5 . .
H2N2 C2N H2N3 109.5 . .
N1N C2N H2N4 109.5 . .
H2N1 C2N H2N4 141.1 . .
H2N2 C2N H2N4 56.3 . .
H2N3 C2N H2N4 56.3 . .
N1N C2N H2N5 109.5 . .
H2N1 C2N H2N5 56.3 . .
H2N2 C2N H2N5 141.1 . .
H2N3 C2N H2N5 56.3 . .
H2N4 C2N H2N5 109.5 . .
N1N C2N H2N6 109.5 . .
H2N1 C2N H2N6 56.3 . .
H2N2 C2N H2N6 56.3 . .
H2N3 C2N H2N6 141.1 . .
H2N4 C2N H2N6 109.5 . .
H2N5 C2N H2N6 109.5 . .
N1N C3N H3N1 109.5 . .
N1N C3N H3N2 109.5 . .
H3N1 C3N H3N2 109.5 . .
N1N C3N H3N3 109.5 . .
H3N1 C3N H3N3 109.5 . .
H3N2 C3N H3N3 109.5 . .
N1N C3N H3N4 109.5 . .
H3N1 C3N H3N4 141.1 . .
H3N2 C3N H3N4 56.3 . .
H3N3 C3N H3N4 56.3 . .
N1N C3N H3N5 109.5 . .
H3N1 C3N H3N5 56.3 . .
H3N2 C3N H3N5 141.1 . .
H3N3 C3N H3N5 56.3 . .
H3N4 C3N H3N5 109.5 . .
N1N C3N H3N6 109.5 . .
H3N1 C3N H3N6 56.3 . .
H3N2 C3N H3N6 56.3 . .
H3N3 C3N H3N6 141.1 . .
H3N4 C3N H3N6 109.5 . .
H3N5 C3N H3N6 109.5 . .
C1T O1T K3 120.4(3) . .
C1T N1T C2T 121.1(5) . .
C1T N1T C3T 122.8(5) . .
C2T N1T C3T 115.7(5) . .
O1T C1T N1T 125.9(6) . .
O1T C1T H1T 117.1 . .
N1T C1T H1T 117.1 . .
N1T C2T H2T1 109.5 . .
N1T C2T H2T2 109.5 . .
H2T1 C2T H2T2 109.5 . .
N1T C2T H2T3 109.5 . .
H2T1 C2T H2T3 109.5 . .
H2T2 C2T H2T3 109.5 . .
N1T C2T H2T4 109.5 . .
H2T1 C2T H2T4 141.1 . .
H2T2 C2T H2T4 56.3 . .
H2T3 C2T H2T4 56.3 . .
N1T C2T H2T5 109.5 . .
H2T1 C2T H2T5 56.3 . .
H2T2 C2T H2T5 141.1 . .
H2T3 C2T H2T5 56.3 . .
H2T4 C2T H2T5 109.5 . .
N1T C2T H2T6 109.5 . .
H2T1 C2T H2T6 56.3 . .
H2T2 C2T H2T6 56.3 . .
H2T3 C2T H2T6 141.1 . .
H2T4 C2T H2T6 109.5 . .
H2T5 C2T H2T6 109.5 . .
N1T C3T H3T1 109.5 . .
N1T C3T H3T2 109.5 . .
H3T1 C3T H3T2 109.5 . .
N1T C3T H3T3 109.5 . .
H3T1 C3T H3T3 109.5 . .
H3T2 C3T H3T3 109.5 . .
N1T C3T H3T4 109.5 . .
H3T1 C3T H3T4 141.1 . .
H3T2 C3T H3T4 56.3 . .
H3T3 C3T H3T4 56.3 . .
N1T C3T H3T5 109.5 . .
H3T1 C3T H3T5 56.3 . .
H3T2 C3T H3T5 141.1 . .
H3T3 C3T H3T5 56.3 . .
H3T4 C3T H3T5 109.5 . .
N1T C3T H3T6 109.5 . .
H3T1 C3T H3T6 56.3 . .
H3T2 C3T H3T6 56.3 . .
H3T3 C3T H3T6 141.1 . .
H3T4 C3T H3T6 109.5 . .
H3T5 C3T H3T6 109.5 . .
C1M O1M K4 146.0(9) . 2_564
C1M O1M K3 109.9(7) . .
K4 O1M K3 75.5(2) 2_564 .
C1M N1M C3M 120.6(9) . .
C1M N1M C2M 122.3(9) . .
C3M N1M C2M 117.0(9) . .
O1M C1M N1M 123.3(11) . .
O1M C1M H1M 118.4 . .
N1M C1M H1M 118.4 . .
N1M C2M H2M1 109.5 . .
N1M C2M H2M2 109.5 . .
H2M1 C2M H2M2 109.5 . .
N1M C2M H2M3 109.5 . .
H2M1 C2M H2M3 109.5 . .
H2M2 C2M H2M3 109.5 . .
N1M C2M H2M4 109.5 . .
H2M1 C2M H2M4 141.1 . .
H2M2 C2M H2M4 56.3 . .
H2M3 C2M H2M4 56.3 . .
N1M C2M H2M5 109.5 . .
H2M1 C2M H2M5 56.3 . .
H2M2 C2M H2M5 141.1 . .
H2M3 C2M H2M5 56.3 . .
H2M4 C2M H2M5 109.5 . .
N1M C2M H2M6 109.5 . .
H2M1 C2M H2M6 56.3 . .
H2M2 C2M H2M6 56.3 . .
H2M3 C2M H2M6 141.1 . .
H2M4 C2M H2M6 109.5 . .
H2M5 C2M H2M6 109.5 . .
N1M C3M H3M1 109.5 . .
N1M C3M H3M2 109.5 . .
H3M1 C3M H3M2 109.5 . .
N1M C3M H3M3 109.5 . .
H3M1 C3M H3M3 109.5 . .
H3M2 C3M H3M3 109.5 . .
N1M C3M H3M4 109.5 . .
H3M1 C3M H3M4 141.1 . .
H3M2 C3M H3M4 56.3 . .
H3M3 C3M H3M4 56.3 . .
N1M C3M H3M5 109.5 . .
H3M1 C3M H3M5 56.3 . .
H3M2 C3M H3M5 141.1 . .
H3M3 C3M H3M5 56.3 . .
H3M4 C3M H3M5 109.5 . .
N1M C3M H3M6 109.5 . .
H3M1 C3M H3M6 56.3 . .
H3M2 C3M H3M6 56.3 . .
H3M3 C3M H3M6 141.1 . .
H3M4 C3M H3M6 109.5 . .
H3M5 C3M H3M6 109.5 . .
C1S O1S K1 122.6(3) . .
C1S N1S C3S 124.8(4) . .
C1S N1S C2S 118.7(4) . .
C3S N1S C2S 116.5(4) . .
O1S C1S N1S 125.4(4) . .
O1S C1S H1S 117.3 . .
N1S C1S H1S 117.3 . .
N1S C2S H2S1 109.5 . .
N1S C2S H2S2 109.5 . .
H2S1 C2S H2S2 109.5 . .
N1S C2S H2S3 109.5 . .
H2S1 C2S H2S3 109.5 . .
H2S2 C2S H2S3 109.5 . .
N1S C2S H2S4 109.5 . .
H2S1 C2S H2S4 141.1 . .
H2S2 C2S H2S4 56.3 . .
H2S3 C2S H2S4 56.3 . .
N1S C2S H2S5 109.5 . .
H2S1 C2S H2S5 56.3 . .
H2S2 C2S H2S5 141.1 . .
H2S3 C2S H2S5 56.3 . .
H2S4 C2S H2S5 109.5 . .
N1S C2S H2S6 109.5 . .
H2S1 C2S H2S6 56.3 . .
H2S2 C2S H2S6 56.3 . .
H2S3 C2S H2S6 141.1 . .
H2S4 C2S H2S6 109.5 . .
H2S5 C2S H2S6 109.5 . .
N1S C3S H3S1 109.5 . .
N1S C3S H3S2 109.5 . .
H3S1 C3S H3S2 109.5 . .
N1S C3S H3S3 109.5 . .
H3S1 C3S H3S3 109.5 . .
H3S2 C3S H3S3 109.5 . .
N1S C3S H3S4 109.5 . .
H3S1 C3S H3S4 141.1 . .
H3S2 C3S H3S4 56.3 . .
H3S3 C3S H3S4 56.3 . .
N1S C3S H3S5 109.5 . .
H3S1 C3S H3S5 56.3 . .
H3S2 C3S H3S5 141.1 . .
H3S3 C3S H3S5 56.3 . .
H3S4 C3S H3S5 109.5 . .
N1S C3S H3S6 109.5 . .
H3S1 C3S H3S6 56.3 . .
H3S2 C3S H3S6 56.3 . .
H3S3 C3S H3S6 141.1 . .
H3S4 C3S H3S6 109.5 . .
H3S5 C3S H3S6 109.5 . .
C1Q O1Q K3 109.7(3) . .
C1Q O1Q K4 133.1(4) . 2_564
K3 O1Q K4 80.03(13) . 2_564
C1Q N1Q C2Q 121.7(5) . .
C1Q N1Q C3Q 121.0(5) . .
C2Q N1Q C3Q 117.3(5) . .
O1Q C1Q N1Q 126.3(5) . .
O1Q C1Q K3 49.5(3) . .
N1Q C1Q K3 172.4(4) . .
O1Q C1Q H1Q 116.9 . .
N1Q C1Q H1Q 116.9 . .
K3 C1Q H1Q 67.8 . .
N1Q C2Q H2Q1 109.5 . .
N1Q C2Q H2Q2 109.5 . .
H2Q1 C2Q H2Q2 109.5 . .
N1Q C2Q H2Q3 109.5 . .
H2Q1 C2Q H2Q3 109.5 . .
H2Q2 C2Q H2Q3 109.5 . .
N1Q C2Q H2Q4 109.5 . .
H2Q1 C2Q H2Q4 141.1 . .
H2Q2 C2Q H2Q4 56.3 . .
H2Q3 C2Q H2Q4 56.3 . .
N1Q C2Q H2Q5 109.5 . .
H2Q1 C2Q H2Q5 56.3 . .
H2Q2 C2Q H2Q5 141.1 . .
H2Q3 C2Q H2Q5 56.3 . .
H2Q4 C2Q H2Q5 109.5 . .
N1Q C2Q H2Q6 109.5 . .
H2Q1 C2Q H2Q6 56.3 . .
H2Q2 C2Q H2Q6 56.3 . .
H2Q3 C2Q H2Q6 141.1 . .
H2Q4 C2Q H2Q6 109.5 . .
H2Q5 C2Q H2Q6 109.5 . .
N1Q C3Q H3Q1 109.5 . .
N1Q C3Q H3Q2 109.5 . .
H3Q1 C3Q H3Q2 109.5 . .
N1Q C3Q H3Q3 109.5 . .
H3Q1 C3Q H3Q3 109.5 . .
H3Q2 C3Q H3Q3 109.5 . .
N1Q C3Q H3Q4 109.5 . .
H3Q1 C3Q H3Q4 141.1 . .
H3Q2 C3Q H3Q4 56.3 . .
H3Q3 C3Q H3Q4 56.3 . .
N1Q C3Q H3Q5 109.5 . .
H3Q1 C3Q H3Q5 56.3 . .
H3Q2 C3Q H3Q5 141.1 . .
H3Q3 C3Q H3Q5 56.3 . .
H3Q4 C3Q H3Q5 109.5 . .
N1Q C3Q H3Q6 109.5 . .
H3Q1 C3Q H3Q6 56.3 . .
H3Q2 C3Q H3Q6 56.3 . .
H3Q3 C3Q H3Q6 141.1 . .
H3Q4 C3Q H3Q6 109.5 . .
H3Q5 C3Q H3Q6 109.5 . .
C1P O1P K4 107.2(6) . 2_564
C1P O1P K3 164.6(6) . .
K4 O1P K3 81.7(2) 2_564 .
C1P N1P C2P 125.0(7) . .
C1P N1P C3P 118.7(7) . .
C2P N1P C3P 116.3(7) . .
O1P C1P N1P 124.8(8) . .
O1P C1P K4 51.0(5) . 2_564
N1P C1P K4 161.8(6) . 2_564
O1P C1P H1P 117.6 . .
N1P C1P H1P 117.6 . .
K4 C1P H1P 69.8 2_564 .
N1P C2P H2P1 109.5 . .
N1P C2P H2P2 109.5 . .
H2P1 C2P H2P2 109.5 . .
N1P C2P H2P3 109.5 . .
H2P1 C2P H2P3 109.5 . .
H2P2 C2P H2P3 109.5 . .
N1P C2P H2P4 109.5 . .
H2P1 C2P H2P4 141.1 . .
H2P2 C2P H2P4 56.3 . .
H2P3 C2P H2P4 56.3 . .
N1P C2P H2P5 109.5 . .
H2P1 C2P H2P5 56.3 . .
H2P2 C2P H2P5 141.1 . .
H2P3 C2P H2P5 56.3 . .
H2P4 C2P H2P5 109.5 . .
N1P C2P H2P6 109.5 . .
H2P1 C2P H2P6 56.3 . .
H2P2 C2P H2P6 56.3 . .
H2P3 C2P H2P6 141.1 . .
H2P4 C2P H2P6 109.5 . .
H2P5 C2P H2P6 109.5 . .
N1P C3P H3P1 109.5 . .
N1P C3P H3P2 109.5 . .
H3P1 C3P H3P2 109.5 . .
N1P C3P H3P3 109.5 . .
H3P1 C3P H3P3 109.5 . .
H3P2 C3P H3P3 109.5 . .
N1P C3P H3P4 109.5 . .
H3P1 C3P H3P4 141.1 . .
H3P2 C3P H3P4 56.3 . .
H3P3 C3P H3P4 56.3 . .
N1P C3P H3P5 109.5 . .
H3P1 C3P H3P5 56.3 . .
H3P2 C3P H3P5 141.1 . .
H3P3 C3P H3P5 56.3 . .
H3P4 C3P H3P5 109.5 . .
N1P C3P H3P6 109.5 . .
H3P1 C3P H3P6 56.3 . .
H3P2 C3P H3P6 56.3 . .
H3P3 C3P H3P6 141.1 . .
H3P4 C3P H3P6 109.5 . .
H3P5 C3P H3P6 109.5 . .

loop_
_geom_bond_atom_site_label_1
_geom_bond_atom_site_label_2
_geom_bond_distance
_geom_bond_site_symmetry_2
Fe1 N101 2.007(3) .
Fe1 N301 2.010(3) .
Fe1 N201 2.012(3) .
Fe1 N1 2.200(3) .
N1 C301 1.466(5) .
N1 C201 1.483(4) .
N1 C101 1.484(5) .
C101 C102 1.531(5) .
C101 H10C 0.9900 .
C101 H10D 0.9900 .
C102 N101 1.480(4) .
C102 H10A 0.9900 .
C102 H10B 0.9900 .
N101 C103 1.319(4) .
O101 C103 1.268(4) .
O101 K1 2.682(3) .
C103 C104 1.500(4) .
C201 C202 1.519(5) .
C201 H20A 0.9900 .
C201 H20B 0.9900 .
C202 N201 1.469(4) .
C202 H20C 0.9900 .
C202 H20D 0.9900 .
N201 C203 1.327(4) .
O201 C203 1.233(4) .
O201 K2 2.594(2) .
C203 C204 1.519(4) .
C301 C302 1.531(6) .
C301 H30C 0.9900 .
C301 H30D 0.9900 .
C302 N301 1.481(5) .
C302 H30A 0.9900 .
C302 H30B 0.9900 .
N301 C303 1.328(5) .
O301 C303 1.260(5) .
C303 C304 1.488(5) .
Fe2 N202 2.006(3) .
Fe2 N302 2.020(3) .
Fe2 N102 2.021(3) .
Fe2 N2 2.180(3) .
N2 C311 1.475(6) .
N2 C211 1.480(5) .
N2 C111 1.497(5) .
C111 C112 1.552(5) .
C111 H11C 0.9900 .
C111 H11D 0.9900 .
C112 N102 1.456(4) .
C112 H11E 0.9900 .
C112 H11F 0.9900 .
N102 C110 1.333(4) .
O102 C110 1.213(4) .
C110 C106 1.522(4) .
C211 C212 1.532(6) .
C211 H21A 0.9900 .
C211 H21B 0.9900 .
C212 N202 1.496(5) .
C212 H21C 0.9900 .
C212 H21D 0.9900 .
N202 C210 1.348(4) .
O202 C210 1.251(4) .
O202 K4 2.622(2) .
C210 C206 1.487(5) .
C311 C312 1.532(6) .
C311 H31C 0.9900 .
C311 H31D 0.9900 .
C312 N302 1.445(5) .
C312 H31E 0.9900 .
C312 H31F 0.9900 .
N302 C310 1.347(5) .
O302 C310 1.245(5) .
O302 K3 2.560(3) .
C310 C306 1.511(5) .
C104 C109 1.381(4) .
C104 C105 1.407(4) .
C105 C106 1.390(4) .
C105 H105 0.9500 .
C106 C107 1.410(4) .
C107 C108 1.389(4) .
C107 H107 0.9500 .
C109 C108 1.400(4) .
C109 H109 0.9500 .
C108 O103 1.395(4) .
O103 C113 1.358(4) .
C113 C18A 1.395(6) .
C113 C114 1.395(4) .
C113 C14A 1.397(6) .
C113 C118 1.405(4) .
C114 C115 1.384(5) .
C114 H114 0.9500 .
C115 O104 1.360(4) .
C115 C116 1.381(5) .
O104 C119 1.444(6) .
C119 C120 1.510(6) .
C119 H11A 0.9900 .
C119 H11B 0.9900 .
C120 C121 1.603(7) .
C120 H12A 0.9900 .
C120 H12B 0.9900 .
C121 H12C 0.9800 .
C121 H12D 0.9800 .
C121 H12E 0.9800 .
C116 C117 1.379(5) .
C116 H116 0.9500 .
C118 C117 1.393(5) .
C118 H118 0.9500 .
C117 O105 1.368(4) .
O105 C122 1.450(5) .
C122 C123 1.510(6) .
C122 H12F 0.9900 .
C122 H12G 0.9900 .
C123 C124 1.540(7) .
C123 H12H 0.9900 .
C123 H12I 0.9900 .
C124 H12J 0.9800 .
C124 H12K 0.9800 .
C124 H12L 0.9800 .
C14A C15A 1.384(8) .
C14A H14A 0.9500 .
C15A O04A 1.356(7) .
C15A C16A 1.385(8) .
O04A C19A 1.442(10) .
C19A C20A 1.507(10) .
C19A H19A 0.9900 .
C19A H19B 0.9900 .
C20A C21A 1.608(11) .
C20A H20E 0.9900 .
C20A H20F 0.9900 .
C21A H21E 0.9800 .
C21A H21F 0.9800 .
C21A H21G 0.9800 .
C16A C17A 1.376(8) .
C16A H16A 0.9500 .
C18A C17A 1.390(8) .
C18A H18A 0.9500 .
C17A O05A 1.366(7) .
O05A C22A 1.453(8) .
C22A C23A 1.515(9) .
C22A H22A 0.9900 .
C22A H22B 0.9900 .
C23A C24A 1.541(10) .
C23A H23A 0.9900 .
C23A H23B 0.9900 .
C24A H24A 0.9800 .
C24A H24B 0.9800 .
C24A H24C 0.9800 .
C204 C209 1.393(5) .
C204 C205 1.401(5) .
C205 C206 1.400(4) .
C205 H205 0.9500 .
C206 C207 1.395(5) .
C207 C208 1.361(5) .
C207 H207 0.9500 .
C209 C208 1.394(5) .
C209 H209 0.9500 .
C208 O203 1.387(4) .
O203 C213 1.350(4) .
O203 C13B 1.387(4) .
C213 C218 1.391(7) .
C213 C214 1.399(6) .
C214 C215 1.406(7) .
C214 H214 0.9500 .
C215 O204 1.354(7) .
C215 C216 1.355(8) .
O204 C219 1.422(8) .
C219 C220 1.523(10) .
C219 H21H 0.9900 .
C219 H21I 0.9900 .
C220 C221 1.574(10) .
C220 H22C 0.9900 .
C220 H22D 0.9900 .
C221 H22E 0.9800 .
C221 H22F 0.9800 .
C221 H22G 0.9800 .
C216 C217 1.401(7) .
C216 H216 0.9500 .
C218 C217 1.393(7) .
C218 H218 0.9500 .
C217 O205 1.371(8) .
O205 C222 1.418(8) .
C222 C223 1.536(10) .
C222 H22H 0.9900 .
C222 H22I 0.9900 .
C223 C224 1.593(11) .
C223 H22J 0.9900 .
C223 H22K 0.9900 .
C224 H22L 0.9800 .
C224 H22M 0.9800 .
C224 H22N 0.9800 .
C13B C18B 1.383(8) .
C13B C14B 1.403(7) .
C14B C15B 1.420(8) .
C14B H14B 0.9500 .
C15B O04B 1.360(7) .
C15B C16B 1.379(9) .
O04B C19B 1.452(9) .
C19B C20B 1.550(10) .
C19B H19C 0.9900 .
C19B H19D 0.9900 .
C20B C21B 1.603(11) .
C20B H20G 0.9900 .
C20B H20H 0.9900 .
C21B H21J 0.9800 .
C21B H21K 0.9800 .
C21B H21L 0.9800 .
C16B C17B 1.394(8) .
C16B H16B 0.9500 .
C18B C17B 1.394(9) .
C18B H18B 0.9500 .
C17B O05B 1.375(9) .
O05B C22B 1.431(9) .
C22B C23B 1.534(11) .
C22B H22O 0.9900 .
C22B H22P 0.9900 .
C23B C24B 1.555(12) .
C23B H23C 0.9900 .
C23B H23D 0.9900 .
C24B H24D 0.9800 .
C24B H24E 0.9800 .
C24B H24F 0.9800 .
C304 C309 1.400(5) .
C304 C305 1.419(5) .
C305 C306 1.377(5) .
C305 H305 0.9500 .
C306 C307 1.387(5) .
C307 C308 1.418(5) .
C307 H307 0.9500 .
C309 C308 1.373(5) .
C309 H309 0.9500 .
C308 O303 1.414(4) .
O303 C313 1.320(5) .
O303 C13C 1.369(6) .
C313 C314 1.366(8) .
C313 C318 1.427(7) .
C314 C315 1.409(8) .
C314 H14C 0.9500 .
C315 C316 1.358(8) .
C315 O304 1.370(8) .
O304 C319 1.449(8) .
C319 C320 1.506(9) .
C319 H19E 0.9900 .
C319 H19F 0.9900 .
C320 C321 1.541(9) .
C320 H20I 0.9900 .
C320 H20J 0.9900 .
C321 H21M 0.9800 .
C321 H21N 0.9800 .
C321 H21O 0.9800 .
C316 C317 1.363(8) .
C316 H16C 0.9500 .
C318 C317 1.391(8) .
C318 H18C 0.9500 .
C317 O305 1.386(7) .
O305 C322 1.415(8) .
C322 C323 1.510(9) .
C322 H22Q 0.9900 .
C322 H22R 0.9900 .
C323 C324 1.573(10) .
C323 H23E 0.9900 .
C323 H23F 0.9900 .
C324 H24G 0.9800 .
C324 H24H 0.9800 .
C324 H24I 0.9800 .
C13C C14C 1.377(8) .
C13C C18C 1.400(8) .
C14C C15C 1.410(8) .
C14C H314 0.9500 .
C15C O04C 1.363(9) .
C15C C16C 1.368(9) .
O04C C19C 1.466(10) .
C19C C20C 1.504(10) .
C19C H31A 0.9900 .
C19C H31B 0.9900 .
C20C C21C 1.536(12) .
C20C H32A 0.9900 .
C20C H32B 0.9900 .
C21C H32C 0.9800 .
C21C H32D 0.9800 .
C21C H32E 0.9800 .
C16C C17C 1.365(9) .
C16C H316 0.9500 .
C18C C17C 1.398(8) .
C18C H318 0.9500 .
C17C O05C 1.396(8) .
O05C C22C 1.422(10) .
C22C C23C 1.545(10) .
C22C H32F 0.9900 .
C22C H32G 0.9900 .
C23C C24C 1.504(11) .
C23C H32H 0.9900 .
C23C H32I 0.9900 .
C24C H32J 0.9800 .
C24C H32K 0.9800 .
C24C H32L 0.9800 .
Fe3 N501 2.006(3) .
Fe3 N401 2.007(3) .
Fe3 N601 2.017(3) .
Fe3 N3 2.168(3) .
N3 C601 1.472(5) .
N3 C401 1.490(4) .
N3 C501 1.490(6) .
C401 C402 1.549(6) .
C401 H40C 0.9900 .
C401 H40D 0.9900 .
C402 N401 1.482(4) .
C402 H40A 0.9900 .
C402 H40B 0.9900 .
N401 C403 1.333(4) .
O401 C403 1.254(4) .
O401 K1 2.643(2) 3_545
C403 C404 1.505(5) .
C501 C502 1.508(6) .
C501 H50C 0.9900 .
C501 H50D 0.9900 .
C502 N501 1.468(5) .
C502 H50A 0.9900 .
C502 H50B 0.9900 .
N501 C503 1.296(5) .
O501 C503 1.277(5) .
C503 C504 1.531(5) .
C601 C602 1.548(5) .
C601 H60C 0.9900 .
C601 H60D 0.9900 .
C602 N601 1.464(4) .
C602 H60A 0.9900 .
C602 H60B 0.9900 .
N601 C603 1.333(4) .
O601 C603 1.246(4) .
O601 K2 2.658(3) 3_545
C603 C604 1.522(5) .
Fe4 N402 2.011(3) .
Fe4 N602 2.014(3) .
Fe4 N502 2.024(3) .
Fe4 N4 2.179(3) .
N4 C511 1.470(5) .
N4 C611 1.478(5) .
N4 C411 1.495(4) .
C412 N402 1.462(5) .
C412 C411 1.504(5) .
C412 H41C 0.9900 .
C412 H41D 0.9900 .
C411 H41E 0.9900 .
C411 H41F 0.9900 .
N402 C410 1.339(4) .
O402 C410 1.247(4) .
O402 K3 2.601(2) .
C410 C406 1.540(5) .
C511 C512 1.500(6) .
C511 H51A 0.9900 .
C511 H51B 0.9900 .
C512 N502 1.486(5) .
C512 H51C 0.9900 .
C512 H51D 0.9900 .
N502 C510 1.312(5) .
O502 C510 1.243(5) .
O502 K4 2.663(3) .
C510 C506 1.519(5) .
C611 C612 1.537(5) .
C611 H61A 0.9900 .
C611 H61B 0.9900 .
C612 N602 1.467(5) .
C612 H61C 0.9900 .
C612 H61D 0.9900 .
N602 C610 1.340(4) .
O602 C610 1.292(4) .
C610 C606 1.497(5) .
C404 C405 1.385(5) .
C404 C409 1.404(5) .
C405 C406 1.399(5) .
C405 H405 0.9500 .
C406 C407 1.364(5) .
C407 C408 1.411(5) .
C407 H407 0.9500 .
C409 C408 1.388(5) .
C409 H409 0.9500 .
C408 O403 1.386(4) .
O403 C413 1.361(4) .
C413 C414 1.374(5) .
C413 C418 1.426(5) .
C414 C415 1.392(4) .
C414 H414 0.9500 .
C415 O404 1.370(5) .
C415 C416 1.387(5) .
O404 C419 1.433(5) .
C419 C420 1.543(6) .
C419 H41A 0.9900 .
C419 H41B 0.9900 .
C420 C421 1.496(7) .
C420 H42A 0.9900 .
C420 H42B 0.9900 .
C421 H42C 0.9800 .
C421 H42D 0.9800 .
C421 H42E 0.9800 .
C416 C417 1.380(6) .
C416 H416 0.9500 .
C418 C417 1.394(5) .
C418 H418 0.9500 .
C417 O405 1.384(4) .
O405 C22D 1.386(9) .
O405 C422 1.394(8) .
C422 C423 1.498(10) .
C422 H22S 0.9900 .
C422 H22T 0.9900 .
C423 C424 1.538(11) .
C423 H23G 0.9900 .
C423 H23H 0.9900 .
C424 H24J 0.9800 .
C424 H24K 0.9800 .
C424 H24L 0.9800 .
C22D C23D 1.517(10) .
C22D H42F 0.9900 .
C22D H42G 0.9900 .
C23D C24D 1.516(12) .
C23D H42H 0.9900 .
C23D H42I 0.9900 .
C24D H42J 0.9800 .
C24D H42K 0.9800 .
C24D H42L 0.9800 .
C504 C509 1.377(5) .
C504 C505 1.406(5) .
C505 C506 1.399(5) .
C505 H505 0.9500 .
C506 C507 1.413(5) .
C507 C508 1.358(5) .
C507 H507 0.9500 .
C509 C508 1.386(5) .
C509 H509 0.9500 .
C508 O503 1.407(4) .
O503 C513 1.337(5) .
O503 C13E 1.343(7) .
C513 C514 1.362(6) .
C513 C518 1.462(6) .
C514 C515 1.402(6) .
C514 H514 0.9500 .
C515 C516 1.370(7) .
C515 O504 1.372(6) .
O504 C519 1.412(7) .
C519 C520 1.533(8) .
C519 H51E 0.9900 .
C519 H51F 0.9900 .
C520 C521 1.505(9) .
C520 H52A 0.9900 .
C520 H52B 0.9900 .
C521 H52C 0.9800 .
C521 H52D 0.9800 .
C521 H52E 0.9800 .
C516 C517 1.375(6) .
C516 H516 0.9500 .
C518 C517 1.392(6) .
C518 H518 0.9500 .
C517 O505 1.387(6) .
O505 C522 1.413(6) .
C522 C523 1.510(7) .
C522 H52F 0.9900 .
C522 H52G 0.9900 .
C523 C524 1.538(7) .
C523 H52H 0.9900 .
C523 H52I 0.9900 .
C524 H52J 0.9800 .
C524 H52K 0.9800 .
C524 H52L 0.9800 .
C13E C14E 1.377(9) .
C13E C18E 1.410(9) .
C14E C15E 1.391(9) .
C14E H14E 0.9500 .
C15E C16E 1.376(10) .
C15E O04E 1.381(10) .
O04E C19E 1.442(10) .
C19E C20E 1.529(12) .
C19E H19G 0.9900 .
C19E H19H 0.9900 .
C20E C21E 1.548(13) .
C20E H20K 0.9900 .
C20E H20L 0.9900 .
C21E H21P 0.9800 .
C21E H21Q 0.9800 .
C21E H21R 0.9800 .
C16E C17E 1.372(10) .
C16E H16E 0.9500 .
C18E C17E 1.401(10) .
C18E H18E 0.9500 .
C17E O05E 1.381(10) .
O05E C22E 1.431(11) .
C22E C23E 1.522(11) .
C22E H22U 0.9900 .
C22E H22V 0.9900 .
C23E C24E 1.548(12) .
C23E H23I 0.9900 .
C23E H23J 0.9900 .
C24E H24M 0.9800 .
C24E H24N 0.9800 .
C24E H24O 0.9800 .
C604 C605 1.383(5) .
C604 C609 1.386(5) .
C605 C606 1.416(5) .
C605 H605 0.9500 .
C606 C607 1.372(5) .
C607 C608 1.385(5) .
C607 H607 0.9500 .
C609 C608 1.369(5) .
C609 H609 0.9500 .
C608 O603 1.406(4) .
O603 C613 1.304(4) .
C613 C614 1.380(5) .
C613 C618 1.452(4) .
C614 C615 1.421(6) .
C614 H614 0.9500 .
C615 O604 1.355(4) .
C615 C616 1.397(6) .
O604 C19F 1.438(8) .
O604 C619 1.448(9) .
C619 C620 1.523(9) .
C619 H19I 0.9900 .
C619 H19J 0.9900 .
C620 C621 1.558(12) .
C620 H20M 0.9900 .
C620 H20N 0.9900 .
C621 H21S 0.9800 .
C621 H21T 0.9800 .
C621 H21U 0.9800 .
C19F C20F 1.534(8) .
C19F H61E 0.9900 .
C19F H61F 0.9900 .
C20F C21F 1.550(11) .
C20F H62A 0.9900 .
C20F H62B 0.9900 .
C21F H62C 0.9800 .
C21F H62D 0.9800 .
C21F H62E 0.9800 .
C616 C617 1.384(5) .
C616 H616 0.9500 .
C618 C617 1.383(6) .
C618 H618 0.9500 .
C617 O605 1.370(4) .
O605 C22F 1.437(9) .
O605 C622 1.442(6) .
C622 C623 1.534(7) .
C622 H22W 0.9900 .
C622 H22$ 0.9900 .
C623 C624 1.553(7) .
C623 H23K 0.9900 .
C623 H23L 0.9900 .
C624 H24P 0.9800 .
C624 H24Q 0.9800 .
C624 H24R 0.9800 .
C22F C23F 1.531(12) .
C22F H62F 0.9900 .
C22F H62G 0.9900 .
C23F C24F 1.550(12) .
C23F H62H 0.9900 .
C23F H62I 0.9900 .
C24F H62J 0.9800 .
C24F H62K 0.9800 .
C24F H62L 0.9800 .
K1 O401 2.643(2) 3_455
K1 O1Z 2.720(3) 4_464
K1 O1Y 2.757(3) 4_464
K1 O1S 2.758(3) .
K1 O1W 2.802(3) 4_464
K1 C1W 3.316(5) 4_464
K1 C1Y 3.489(4) 4_464
K1 K2 3.7283(10) 4_464
K2 O1Z 2.633(2) .
K2 O601 2.658(3) 3_455
K2 O1Y 2.757(3) .
K2 O1X 2.774(3) .
K2 O1W 2.853(3) .
K2 C1W 3.336(4) .
K2 C1Y 3.405(5) .
K2 C1X 3.441(4) .
K2 K1 3.7284(10) 4_565
K3 O1N 2.253(10) .
K3 O1Q 2.639(5) .
K3 O1P 2.754(7) .
K3 O1T 2.801(4) .
K3 O1U 2.807(4) .
K3 O1V 2.974(6) 2_564
K3 O1M 3.009(10) .
K3 C1V 3.254(6) 2_564
K3 C1Q 3.267(5) .
K3 C1O 3.402(11) 2_564
K4 O1U 2.560(4) 2_565
K4 O1P 2.626(8) 2_565
K4 O1O 2.638(9) .
K4 O1V 2.670(4) .
K4 O1M 2.730(11) 2_565
K4 O1Q 2.830(5) 2_565
K4 O1N 3.100(9) 2_565
K4 C1P 3.227(7) 2_565
K4 C1O 3.228(8) .
K4 K3 3.5196(13) 2_565
O1Z C1Z 1.223(4) .
O1Z K1 2.720(3) 4_565
N1Z C1Z 1.318(5) .
N1Z C3Z 1.436(6) .
N1Z C2Z 1.453(5) .
C1Z H1Z 0.9500 .
C2Z H2Z1 0.9800 .
C2Z H2Z2 0.9800 .
C2Z H2Z3 0.9800 .
C2Z H2Z4 0.9800 .
C2Z H2Z5 0.9800 .
C2Z H2Z6 0.9800 .
C3Z H3Z1 0.9800 .
C3Z H3Z2 0.9800 .
C3Z H3Z3 0.9800 .
C3Z H3Z4 0.9800 .
C3Z H3Z5 0.9800 .
C3Z H3Z6 0.9800 .
O1Y C1Y 1.213(5) .
O1Y K1 2.757(3) 4_565
N1Y C1Y 1.331(5) .
N1Y C2Y 1.434(6) .
N1Y C3Y 1.443(6) .
C1Y K1 3.489(4) 4_565
C1Y H1Y 0.9500 .
C2Y H2Y1 0.9800 .
C2Y H2Y2 0.9800 .
C2Y H2Y3 0.9800 .
C2Y H2Y4 0.9800 .
C2Y H2Y5 0.9800 .
C2Y H2Y6 0.9800 .
C3Y H3Y1 0.9800 .
C3Y H3Y2 0.9800 .
C3Y H3Y3 0.9800 .
C3Y H3Y4 0.9800 .
C3Y H3Y5 0.9800 .
C3Y H3Y6 0.9800 .
O1X C1X 1.247(5) .
N1X C1X 1.336(5) .
N1X C2X 1.409(6) .
N1X C3X 1.467(6) .
C1X H1X 0.9500 .
C2X H2X1 0.9800 .
C2X H2X2 0.9800 .
C2X H2X3 0.9800 .
C2X H2X4 0.9800 .
C2X H2X5 0.9800 .
C2X H2X6 0.9800 .
C3X H3X1 0.9800 .
C3X H3X2 0.9800 .
C3X H3X3 0.9800 .
C3X H3X4 0.9800 .
C3X H3X5 0.9800 .
C3X H3X6 0.9800 .
O1W C1W 1.260(5) .
O1W K1 2.802(3) 4_565
N1W C1W 1.316(6) .
N1W C2W 1.441(6) .
N1W C3W 1.475(5) .
C1W K1 3.316(5) 4_565
C1W H1W 0.9500 .
C2W H2W1 0.9800 .
C2W H2W2 0.9800 .
C2W H2W3 0.9800 .
C2W H2W4 0.9800 .
C2W H2W5 0.9800 .
C2W H2W6 0.9800 .
C3W H3W1 0.9800 .
C3W H3W2 0.9800 .
C3W H3W3 0.9800 .
C3W H3W4 0.9800 .
C3W H3W5 0.9800 .
C3W H3W6 0.9800 .
O1V C1V 1.274(6) .
O1V K3 2.974(6) 2_565
N1V C1V 1.299(7) .
N1V C3V 1.412(7) .
N1V C2V 1.475(8) .
C1V K3 3.254(6) 2_565
C1V H1V 0.9500 .
C2V H2V1 0.9800 .
C2V H2V2 0.9800 .
C2V H2V3 0.9800 .
C2V H2V4 0.9800 .
C2V H2V5 0.9800 .
C2V H2V6 0.9800 .
C3V H3V1 0.9800 .
C3V H3V2 0.9800 .
C3V H3V3 0.9800 .
C3V H3V4 0.9800 .
C3V H3V5 0.9800 .
C3V H3V6 0.9800 .
O1O C1O 1.228(10) .
N1O C1O 1.332(9) .
N1O C3O 1.419(9) .
N1O C2O 1.452(10) .
C1O K3 3.401(11) 2_565
C1O H1O 0.9500 .
C2O H2O1 0.9800 .
C2O H2O2 0.9800 .
C2O H2O3 0.9800 .
C2O H2O4 0.9800 .
C2O H2O5 0.9800 .
C2O H2O6 0.9800 .
C3O H3O1 0.9800 .
C3O H3O2 0.9800 .
C3O H3O3 0.9800 .
C3O H3O4 0.9800 .
C3O H3O5 0.9800 .
C3O H3O6 0.9800 .
O1U C1U 1.245(6) .
O1U K4 2.560(4) 2_564
N1U C1U 1.346(6) .
N1U C3U 1.427(7) .
N1U C2U 1.466(6) .
C1U H1U 0.9500 .
C2U H2U1 0.9800 .
C2U H2U2 0.9800 .
C2U H2U3 0.9800 .
C2U H2U4 0.9800 .
C2U H2U5 0.9800 .
C2U H2U6 0.9800 .
C3U H3U1 0.9800 .
C3U H3U2 0.9800 .
C3U H3U3 0.9800 .
C3U H3U4 0.9800 .
C3U H3U5 0.9800 .
C3U H3U6 0.9800 .
O1N C1N 1.261(10) .
O1N K4 3.100(9) 2_564
N1N C1N 1.335(10) .
N1N C2N 1.445(10) .
N1N C3N 1.448(10) .
C1N H1N 0.9500 .
C2N H2N1 0.9800 .
C2N H2N2 0.9800 .
C2N H2N3 0.9800 .
C2N H2N4 0.9800 .
C2N H2N5 0.9800 .
C2N H2N6 0.9800 .
C3N H3N1 0.9800 .
C3N H3N2 0.9800 .
C3N H3N3 0.9800 .
C3N H3N4 0.9800 .
C3N H3N5 0.9800 .
C3N H3N6 0.9800 .
O1T C1T 1.241(7) .
N1T C1T 1.326(6) .
N1T C2T 1.445(7) .
N1T C3T 1.466(7) .
C1T H1T 0.9500 .
C2T H2T1 0.9800 .
C2T H2T2 0.9800 .
C2T H2T3 0.9800 .
C2T H2T4 0.9800 .
C2T H2T5 0.9800 .
C2T H2T6 0.9800 .
C3T H3T1 0.9800 .
C3T H3T2 0.9800 .
C3T H3T3 0.9800 .
C3T H3T4 0.9800 .
C3T H3T5 0.9800 .
C3T H3T6 0.9800 .
O1M C1M 1.252(11) .
O1M K4 2.730(11) 2_564
N1M C1M 1.333(10) .
N1M C3M 1.439(10) .
N1M C2M 1.456(10) .
C1M H1M 0.9500 .
C2M H2M1 0.9800 .
C2M H2M2 0.9800 .
C2M H2M3 0.9800 .
C2M H2M4 0.9800 .
C2M H2M5 0.9800 .
C2M H2M6 0.9800 .
C3M H3M1 0.9800 .
C3M H3M2 0.9800 .
C3M H3M3 0.9800 .
C3M H3M4 0.9800 .
C3M H3M5 0.9800 .
C3M H3M6 0.9800 .
O1S C1S 1.236(5) .
N1S C1S 1.303(5) .
N1S C3S 1.443(5) .
N1S C2S 1.448(6) .
C1S H1S 0.9500 .
C2S H2S1 0.9800 .
C2S H2S2 0.9800 .
C2S H2S3 0.9800 .
C2S H2S4 0.9800 .
C2S H2S5 0.9800 .
C2S H2S6 0.9800 .
C3S H3S1 0.9800 .
C3S H3S2 0.9800 .
C3S H3S3 0.9800 .
C3S H3S4 0.9800 .
C3S H3S5 0.9800 .
C3S H3S6 0.9800 .
O1Q C1Q 1.233(6) .
O1Q K4 2.830(5) 2_564
N1Q C1Q 1.323(7) .
N1Q C2Q 1.452(7) .
N1Q C3Q 1.456(6) .
C1Q H1Q 0.9500 .
C2Q H2Q1 0.9800 .
C2Q H2Q2 0.9800 .
C2Q H2Q3 0.9800 .
C2Q H2Q4 0.9800 .
C2Q H2Q5 0.9800 .
C2Q H2Q6 0.9800 .
C3Q H3Q1 0.9800 .
C3Q H3Q2 0.9800 .
C3Q H3Q3 0.9800 .
C3Q H3Q4 0.9800 .
C3Q H3Q5 0.9800 .
C3Q H3Q6 0.9800 .
O1P C1P 1.252(9) .
O1P K4 2.626(8) 2_564
N1P C1P 1.318(9) .
N1P C2P 1.441(9) .
N1P C3P 1.466(9) .
C1P K4 3.227(7) 2_564
C1P H1P 0.9500 .
C2P H2P1 0.9800 .
C2P H2P2 0.9800 .
C2P H2P3 0.9800 .
C2P H2P4 0.9800 .
C2P H2P5 0.9800 .
C2P H2P6 0.9800 .
C3P H3P1 0.9800 .
C3P H3P2 0.9800 .
C3P H3P3 0.9800 .
C3P H3P4 0.9800 .
C3P H3P5 0.9800 .
C3P H3P6 0.9800 .

loop_
_platon_squeeze_void_nr
_platon_squeeze_void_average_x
_platon_squeeze_void_average_y
_platon_squeeze_void_average_z
_platon_squeeze_void_volume
_platon_squeeze_void_count_electrons
_platon_squeeze_void_content
1 0.130 0.277 -0.026 292 96 ' '
2 0.630 0.777 -0.026 292 96 ' '
3 0.058 0.493 0.301 115 37 ' '
4 0.558 0.993 0.301 115 37 ' '
5 0.630 0.223 0.474 292 96 ' '
6 1.130 0.723 0.474 292 96 ' '
7 0.558 0.007 0.801 115 37 ' '
8 0.058 0.507 0.801 115 37 ' '
